data_1564489
loop_
_publ_author_name
'Ludden, Michael D.'
'Taylor, Christopher G. P.'
'Ward, Michael D.'

_publ_section_title
;
 Orthogonal binding and displacement of different guest types using a
 coordination cage host with cavity-based and surface-based binding sites
;
_journal_name_full 'Chemical Science'
_journal_paper_doi 10.1039/D1SC04272F
_journal_year 2021
_chemical_formula_moiety 'C336 H264 Co8 N72, 2(C10 H9 N O2), 16(F6 P), 33[CH3OH]'
_chemical_formula_sum 'C389 H414 Co8 F96 N74 O37 P16'
_chemical_formula_weight 9508.88
_chemical_name_systematic H?MAC?PF6
_space_group_crystal_system monoclinic
_space_group_IT_number 15
_space_group_name_Hall '-C 2yc'
_space_group_name_H-M_alt 'C 1 2/c 1'
_atom_sites_solution_hydrogens geom
_atom_sites_solution_primary dual
_audit_creation_date 2021-03-17
_audit_creation_method
;
Olex2 1.3
(compiled 2020.11.12 svn.r5f609507 for OlexSys, GUI svn.r6272)
;
_audit_update_record
;
2021-08-03 deposited with the CCDC.	2021-08-25 downloaded from the CCDC.
;
_cell_angle_alpha 90.00
_cell_angle_beta 97.2150(7)
_cell_angle_gamma 90.00
_cell_formula_units_Z 4
_cell_length_a 34.60663(19)
_cell_length_b 29.36102(18)
_cell_length_c 41.9366(4)
_cell_measurement_reflns_used 70138
_cell_measurement_temperature 100.0
_cell_measurement_theta_max 27.621631074676326
_cell_measurement_theta_min 0.9448603043551419
_cell_volume 42273.8(5)
_computing_cell_refinement 'DIALS 2theta refinement, DIALS 3.1.2-gc563cd297-release'
_computing_data_collection 'GDA - generic data acquisition software'
_computing_data_reduction
;
aimless (Evans, P. R. and Murshudov, G. N., 2013)
ccp4 (Winn, M. D. et al., 2011)
DIALS 3.1.2-gc563cd297-release (Winter, G. et al., 2018)
pointless (Evans, P., 2006)
XIA2 0.7.90-g7281562a-dials-3.1 (Winter, G., 2010)
;
_computing_molecular_graphics 'Olex2 1.3 (Dolomanov et al., 2009)'
_computing_publication_material 'Olex2 1.3 (Dolomanov et al., 2009)'
_computing_structure_refinement 'SHELXL 2018/3 (Sheldrick, 2015)'
_computing_structure_solution 'SHELXT  (Sheldrick, 2015)'
_diffrn_ambient_temperature 100.0
_diffrn_detector 'Photon counting pixel array'
_diffrn_detector_type 'Dectris PILATUS 2M'
_diffrn_measured_fraction_theta_full 0.998
_diffrn_measured_fraction_theta_max 0.997
_diffrn_measurement_device 'Fixed \c 3-circle diffractometer'
_diffrn_measurement_device_type 'Fluid Film Devices'
_diffrn_measurement_method 'shutterless scans'
_diffrn_measurement_specimen_support 'MiTeGen MicroMount'
_diffrn_radiation_monochromator 'Silicon 111'
_diffrn_radiation_type Synchrotron
_diffrn_radiation_wavelength 0.6889
_diffrn_reflns_av_R_equivalents 0.0482
_diffrn_reflns_av_unetI/netI 0.0557
_diffrn_reflns_Laue_measured_fraction_full 0.998
_diffrn_reflns_Laue_measured_fraction_max 0.997
_diffrn_reflns_limit_h_max 48
_diffrn_reflns_limit_h_min -48
_diffrn_reflns_limit_k_max 41
_diffrn_reflns_limit_k_min -41
_diffrn_reflns_limit_l_max 59
_diffrn_reflns_limit_l_min -59
_diffrn_reflns_number 321209
_diffrn_reflns_point_group_measured_fraction_full 0.998
_diffrn_reflns_point_group_measured_fraction_max 0.997
_diffrn_reflns_theta_full 24.415
_diffrn_reflns_theta_max 29.022
_diffrn_reflns_theta_min 0.949
_diffrn_source Synchrotron
_diffrn_source_details 'Allan et al. (2017)'
_diffrn_source_type 'Diamond Light Source Beamline I19-1'
_exptl_absorpt_coefficient_mu 0.446
_exptl_absorpt_correction_T_max 1.0
_exptl_absorpt_correction_T_min 0.9717544809001109
_exptl_absorpt_correction_type empirical
_exptl_absorpt_process_details
;
CCP4 7.1.003: AIMLESS, version 0.7.4 : 13/12/18
Scaling & analysis of unmerged intensities, absorption correction using spherical harmonics
;
_exptl_crystal_colour 'clear light orange'
_exptl_crystal_colour_lustre clear
_exptl_crystal_colour_modifier light
_exptl_crystal_colour_primary orange
_exptl_crystal_density_diffrn 1.494
_exptl_crystal_description block
_exptl_crystal_F_000 19528
_exptl_crystal_preparation
'Crystal was soaked in methanolic mother liquor (from the solvothermal crystals growth). A saturated methanolic solution of tetra-butyl Hexafluorophosphate  was added along with a saturated methanolic solution of 7-amino-4-methyl coumarin and left for around 24 hours. Crystals were transferred to Fomblin oil before a crystal was mounted on a MiteGen Microloop and flash frozen under liquid nitrogen for storage.'
_exptl_crystal_recrystallization_method 'slow cooling from solvothermal synthesis'
_exptl_crystal_size_max 0.1
_exptl_crystal_size_mid 0.09
_exptl_crystal_size_min 0.06
_refine_diff_density_max 2.875
_refine_diff_density_min -1.591
_refine_diff_density_rms 0.104
_refine_ls_extinction_coef 0.00015(3)
_refine_ls_extinction_expression Fc^*^=kFc[1+0.001xFc^2^\l^3^/sin(2\q)]^-1/4^
_refine_ls_extinction_method 'SHELXL-2018/3 (Sheldrick 2018)'
_refine_ls_goodness_of_fit_ref 1.275
_refine_ls_hydrogen_treatment constr
_refine_ls_matrix_type full
_refine_ls_number_parameters 2910
_refine_ls_number_reflns 61669
_refine_ls_number_restraints 12076
_refine_ls_restrained_S_all 1.454
_refine_ls_R_factor_all 0.1472
_refine_ls_R_factor_gt 0.1033
_refine_ls_shift/su_max 0.002
_refine_ls_shift/su_mean 0.000
_refine_ls_structure_factor_coef Fsqd
_refine_ls_weighting_details 'w=1/[\s^2^(Fo^2^)+(0.2000P)^2^] where P=(Fo^2^+2Fc^2^)/3'
_refine_ls_weighting_scheme calc
_refine_ls_wR_factor_gt 0.3303
_refine_ls_wR_factor_ref 0.3670
_reflns_Friedel_coverage 0.000
_reflns_number_gt 34246
_reflns_number_total 61669
_reflns_threshold_expression 'I > 2\s(I)'
_cod_data_source_file d1sc04272f2.cif
_cod_data_source_block dmwms-2v2-333_pf6
_cod_original_cell_volume 42273.8(4)
_cod_database_code 1564489
_smtbx_masks_special_details
;
A solvent mask was calculated and 2372 electrons were 
found in a volume of 8110\%A^3^ in 1 void per unit cell. 
This is consistent with the presence of 
33[CH3OH] per Formula Unit 
which account for 2376 electrons 
per unit cell.
;
_smtbx_masks_void_probe_radius 1.2
_smtbx_masks_void_truncation_radius 1.2
_shelx_shelxl_version_number 2018/3
_shelx_space_group_comment
;
The symmetry employed for this shelxl refinement is uniquely defined
by the following loop, which should always be used as a source of
symmetry information in preference to the above space-group names.
They are only intended as comments.
;
_shelx_estimated_absorpt_t_max 0.974
_shelx_estimated_absorpt_t_min 0.957
_olex2_refinement_description
;
1. Fixed Uiso
 At 1.2 times of:
  All C(H) groups, All C(H,H) groups, All N(H,H) groups
 At 1.5 times of:
  All C(H,H,H) groups
2. Uiso/Uaniso restraints and constraints
N11A \\sim C12A \\sim C13A \\sim C14A \\sim C15A \\sim C16A \\sim N21A \\sim
N22A \\sim C23A \\sim C24A \\sim C25A \\sim C26A \\sim N31A \\sim C32A \\sim
C33A \\sim C34A \\sim C35A \\sim C36A \\sim N41A \\sim N42A \\sim C43A \\sim
C44A \\sim C45A \\sim C46A \\sim C51A \\sim C52A \\sim C53A \\sim C54A \\sim
C55A \\sim C56A \\sim C61A \\sim C62A \\sim C63A \\sim C64A \\sim N11B \\sim
C12B \\sim C13B \\sim C14B \\sim C15B \\sim C16B \\sim N21B \\sim N22B \\sim
C23B \\sim C24B \\sim C25B \\sim C26B \\sim N31B \\sim C32B \\sim C33B \\sim
C34B \\sim C35B \\sim C36B \\sim N41B \\sim N42B \\sim C43B \\sim C44B \\sim
C45B \\sim C46B \\sim C51B \\sim C52B \\sim C53B \\sim C54B \\sim C55B \\sim
C56B \\sim C61B \\sim C62B \\sim C63B \\sim C64B \\sim N11C \\sim C12C \\sim
C13C \\sim C14C \\sim C15C \\sim C16C \\sim N21C \\sim N22C \\sim C23C \\sim
C24C \\sim C25C \\sim C26C \\sim N31C \\sim C32C \\sim C33C \\sim C34C \\sim
C35C \\sim C36C \\sim N41C \\sim N42C \\sim C43C \\sim C44C \\sim C45C \\sim
C46C \\sim C51C \\sim C52C \\sim C53C \\sim C54C \\sim C55C \\sim C56C \\sim
C61C \\sim C62C \\sim C63C \\sim C64C \\sim N11D \\sim C12D \\sim C13D \\sim
C14D \\sim C15D \\sim C16D \\sim N21D \\sim N22D \\sim C23D \\sim C24D \\sim
C25D \\sim C26D \\sim N31D \\sim C32D \\sim C33D \\sim C34D \\sim C35D \\sim
C36D \\sim N41D \\sim N42D \\sim C43D \\sim C44D \\sim C45D \\sim C46D \\sim
C51D \\sim C52D \\sim C53D \\sim C54D \\sim C55D \\sim C56D \\sim C61D \\sim
C62D \\sim C63D \\sim C64D \\sim N11E \\sim C12E \\sim C13E \\sim C14E \\sim
C15E \\sim C16E \\sim N21E \\sim N22E \\sim C23E \\sim C24E \\sim C25E \\sim
C26E \\sim N31E \\sim C32E \\sim C33E \\sim C34E \\sim C35E \\sim C36E \\sim
N41E \\sim N42E \\sim C43E \\sim C44E \\sim C45E \\sim C46E \\sim C51E \\sim
C52E \\sim C53E \\sim C54E \\sim C55E \\sim C56E \\sim C61E \\sim C62E \\sim
C63E \\sim C64E \\sim N11F \\sim C12F \\sim C13F \\sim C14F \\sim C15F \\sim
C16F \\sim N21F \\sim N22F \\sim C23F \\sim C24F \\sim C25F \\sim C26F \\sim
N31F \\sim C32F \\sim C33F \\sim C34F \\sim C35F \\sim C36F \\sim N41F \\sim
N42F \\sim C43F \\sim C44F \\sim C45F \\sim C46F \\sim C51F \\sim C52F \\sim
C53F \\sim C54F \\sim C55F \\sim C56F \\sim C61F \\sim C62F \\sim C63F \\sim
C64F \\sim O10G \\sim C11G \\sim C12G \\sim C13G \\sim C14G \\sim C15G \\sim
C16G \\sim C17G \\sim C18G \\sim C19G \\sim O20G \\sim C21G \\sim N22G \\sim
P11X \\sim F12X \\sim F13X \\sim F14X \\sim F15X \\sim F16X \\sim F17X \\sim
P21X \\sim F22X \\sim F23X \\sim F24X \\sim F25X \\sim F26X \\sim F27X \\sim P1
\\sim F22Y \\sim F25Y \\sim F26Y \\sim F27Y \\sim F23Y \\sim F24Y \\sim P31X
\\sim F32X \\sim F33X \\sim F34X \\sim F35X \\sim F36X \\sim F37X \\sim P31Y
\\sim F32Y \\sim F33Y \\sim F34Y \\sim F35Y \\sim F36Y \\sim F37Y \\sim P41X
\\sim F42X \\sim F43X \\sim F44X \\sim F45X \\sim F46X \\sim F47X \\sim P51X
\\sim F52X \\sim F53X \\sim F54X \\sim F55X \\sim F56X \\sim F57X \\sim P51Y
\\sim F52Y \\sim F53Y \\sim F54Y \\sim F55Y \\sim F56Y \\sim F57Y \\sim P51Z
\\sim F52Z \\sim F53Z \\sim F54Z \\sim F55Z \\sim F56Z \\sim F57Z \\sim P61X
\\sim F62X \\sim F63X \\sim F66X \\sim F64X \\sim F65X \\sim F67X \\sim P71X
\\sim F72X \\sim F73X \\sim F74X \\sim F75X \\sim F76X \\sim F77X \\sim P71Y
\\sim F77Y \\sim F76Y \\sim F75Y \\sim F73Y \\sim F72Y \\sim F74Y \\sim P81X
\\sim F82X \\sim F83X \\sim F84X \\sim F85X \\sim F86X \\sim F87X \\sim P81Y
\\sim F82Y \\sim F83Y \\sim F84Y \\sim F85Y \\sim F86Y \\sim F87Y \\sim P91X
\\sim F92X \\sim F93X \\sim F94X: within 2.5A with sigma of 0.04 and sigma for
terminal atoms of 0.08 within 2.5A
3. Rigid body (RIGU) restrains
 N11A, C12A, C13A, C14A, C15A, C16A, N21A, N22A, C23A, C24A, C25A, C26A, N31A,
 C32A, C33A, C34A, C35A, C36A, N41A, N42A, C43A, C44A, C45A, C46A, C51A, C52A,
 C53A, C54A, C55A, C56A, C61A, C62A, C63A, C64A, N11B, C12B, C13B, C14B, C15B,
 C16B, N21B, N22B, C23B, C24B, C25B, C26B, N31B, C32B, C33B, C34B, C35B, C36B,
 N41B, N42B, C43B, C44B, C45B, C46B, C51B, C52B, C53B, C54B, C55B, C56B, C61B,
 C62B, C63B, C64B, N11C, C12C, C13C, C14C, C15C, C16C, N21C, N22C, C23C, C24C,
 C25C, C26C, N31C, C32C, C33C, C34C, C35C, C36C, N41C, N42C, C43C, C44C, C45C,
 C46C, C51C, C52C, C53C, C54C, C55C, C56C, C61C, C62C, C63C, C64C, N11D, C12D,
 C13D, C14D, C15D, C16D, N21D, N22D, C23D, C24D, C25D, C26D, N31D, C32D, C33D,
 C34D, C35D, C36D, N41D, N42D, C43D, C44D, C45D, C46D, C51D, C52D, C53D, C54D,
 C55D, C56D, C61D, C62D, C63D, C64D, N11E, C12E, C13E, C14E, C15E, C16E, N21E,
 N22E, C23E, C24E, C25E, C26E, N31E, C32E, C33E, C34E, C35E, C36E, N41E, N42E,
 C43E, C44E, C45E, C46E, C51E, C52E, C53E, C54E, C55E, C56E, C61E, C62E, C63E,
 C64E, N11F, C12F, C13F, C14F, C15F, C16F, N21F, N22F, C23F, C24F, C25F, C26F,
 N31F, C32F, C33F, C34F, C35F, C36F, N41F, N42F, C43F, C44F, C45F, C46F, C51F,
 C52F, C53F, C54F, C55F, C56F, C61F, C62F, C63F, C64F, O10G, C11G, C12G, C13G,
 C14G, C15G, C16G, C17G, C18G, C19G, O20G, C21G, N22G, P11X, F12X, F13X, F14X,
 F15X, F16X, F17X, P21X, F22X, F23X, F24X, F25X, F26X, F27X, P1, F22Y, F25Y,
 F26Y, F27Y, F23Y, F24Y, P31X, F32X, F33X, F34X, F35X, F36X, F37X, P31Y, F32Y,
 F33Y, F34Y, F35Y, F36Y, F37Y, P41X, F42X, F43X, F44X, F45X, F46X, F47X, P51X,
 F52X, F53X, F54X, F55X, F56X, F57X, P51Y, F52Y, F53Y, F54Y, F55Y, F56Y, F57Y,
 P51Z, F52Z, F53Z, F54Z, F55Z, F56Z, F57Z, P61X, F62X, F63X, F66X, F64X, F65X,
 F67X, P71X, F72X, F73X, F74X, F75X, F76X, F77X, P71Y, F77Y, F76Y, F75Y, F73Y,
 F72Y, F74Y, P81X, F82X, F83X, F84X, F85X, F86X, F87X, P81Y, F82Y, F83Y, F84Y,
 F85Y, F86Y, F87Y, P91X, F92X, F93X, F94X
 with sigma for 1-2 distances of 0.004 and sigma for 1-3 distances of 0.004
4. Same fragment restrains
{N11A, C12A, C13A, C14A, C15A, C16A} sigma for 1-2: 0.02, 1-3: 0.04
as in
{N31A, C32A, C33A, C34A, C35A, C36A}
{N21A, N22A, C23A, C24A, C25A} sigma for 1-2: 0.02, 1-3: 0.04
as in
{N41A, N42A, C43A, C44A, C45A}
{N11A, C12A, C13A, C14A, C15A, C16A} sigma for 1-2: 0.02, 1-3: 0.04
as in
{N11B, C12B, C13B, C14B, C15B, C16B}
{N11A, C12A, C13A, C14A, C15A, C16A} sigma for 1-2: 0.02, 1-3: 0.04
as in
{N31B, C32B, C33B, C34B, C35B, C36B}
{N21A, N22A, C23A, C24A, C25A} sigma for 1-2: 0.02, 1-3: 0.04
as in
{N41B, N42B, C43B, C44B, C45B}
{C51A, C52A, C53A, C54A, C55A, C56A, C61A, C62A, C63A, C64A} sigma for 1-2:
0.02, 1-3: 0.04
as in
{C51B, C52B, C53B, C54B, C55B, C56B, C61B, C62B, C63B, C64B}
{N11A, C12A, C13A, C14A, C15A, C16A} sigma for 1-2: 0.02, 1-3: 0.04
as in
{N11C, C12C, C13C, C14C, C15C, C16C}
{N21A, N22A, C23A, C24A, C25A} sigma for 1-2: 0.02, 1-3: 0.04
as in
{N21C, N22C, C23C, C24C, C25C}
{N11A, C12A, C13A, C14A, C15A, C16A} sigma for 1-2: 0.02, 1-3: 0.04
as in
{N31C, C32C, C33C, C34C, C35C, C36C}
{N21A, N22A, C23A, C24A, C25A} sigma for 1-2: 0.02, 1-3: 0.04
as in
{N41C, N42C, C43C, C44C, C45C}
{C51A, C52A, C53A, C54A, C55A, C56A, C61A, C62A, C63A, C64A} sigma for 1-2:
0.02, 1-3: 0.04
as in
{C51C, C52C, C53C, C54C, C55C, C56C, C61C, C62C, C63C, C64C}
{N11A, C12A, C13A, C14A, C15A, C16A} sigma for 1-2: 0.02, 1-3: 0.04
as in
{N11D, C12D, C13D, C14D, C15D, C16D}
{N21A, N22A, C23A, C24A, C25A} sigma for 1-2: 0.02, 1-3: 0.04
as in
{N21D, N22D, C23D, C24D, C25D}
{N11A, C12A, C13A, C14A, C15A, C16A} sigma for 1-2: 0.02, 1-3: 0.04
as in
{N31D, C32D, C33D, C34D, C35D, C36D}
{N21A, N22A, C23A, C24A, C25A} sigma for 1-2: 0.02, 1-3: 0.04
as in
{N41D, N42D, C43D, C44D, C45D}
{C51A, C52A, C53A, C54A, C55A, C56A, C61A, C62A, C63A, C64A} sigma for 1-2:
0.02, 1-3: 0.04
as in
{C51D, C52D, C53D, C54D, C55D, C56D, C61D, C62D, C63D, C64D}
{N11A, C12A, C13A, C14A, C15A, C16A} sigma for 1-2: 0.02, 1-3: 0.04
as in
{N11E, C12E, C13E, C14E, C15E, C16E}
{N21A, N22A, C23A, C24A, C25A} sigma for 1-2: 0.02, 1-3: 0.04
as in
{N21E, N22E, C23E, C24E, C25E}
{N11A, C12A, C13A, C14A, C15A, C16A} sigma for 1-2: 0.02, 1-3: 0.04
as in
{N31E, C32E, C33E, C34E, C35E, C36E}
{N21A, N22A, C23A, C24A, C25A} sigma for 1-2: 0.02, 1-3: 0.04
as in
{N41E, N42E, C43E, C44E, C45E}
{C51A, C52A, C53A, C54A, C55A, C56A, C61A, C62A, C63A, C64A} sigma for 1-2:
0.02, 1-3: 0.04
as in
{C51E, C52E, C53E, C54E, C55E, C56E, C61E, C62E, C63E, C64E}
{N11A, C12A, C13A, C14A, C15A, C16A} sigma for 1-2: 0.02, 1-3: 0.04
as in
{N11F, C12F, C13F, C14F, C15F, C16F}
{N21A, N22A, C23A, C24A, C25A} sigma for 1-2: 0.02, 1-3: 0.04
as in
{N21F, N22F, C23F, C24F, C25F}
{N11A, C12A, C13A, C14A, C15A, C16A} sigma for 1-2: 0.02, 1-3: 0.04
as in
{N31F, C32F, C33F, C34F, C35F, C36F}
{N21A, N22A, C23A, C24A, C25A} sigma for 1-2: 0.02, 1-3: 0.04
as in
{N41F, N42F, C43F, C44F, C45F}
{C51A, C52A, C53A, C54A, C55A, C56A, C61A, C62A, C63A, C64A} sigma for 1-2:
0.02, 1-3: 0.04
as in
{C51F, C52F, C53F, C54F, C55F, C56F, C61F, C62F, C63F, C64F}
{P11X, F12X, F13X, F14X, F15X, F16X, F17X} sigma for 1-2: 0.02, 1-3: 0.04
as in
{P21X, F22X, F23X, F24X, F25X, F26X, F27X}
{P11X, F12X, F13X, F14X, F15X, F16X, F17X} sigma for 1-2: 0.02, 1-3: 0.04
as in
{P1, F22Y, F25Y, F26Y, F27Y, F23Y, F24Y}
{P11X, F12X, F13X, F14X, F15X, F16X, F17X} sigma for 1-2: 0.02, 1-3: 0.04
as in
{P31X, F32X, F33X, F34X, F35X, F36X, F37X}
{P11X, F12X, F13X, F14X, F15X, F16X, F17X} sigma for 1-2: 0.02, 1-3: 0.04
as in
{P31Y, F32Y, F33Y, F34Y, F35Y, F36Y, F37Y}
{P11X, F12X, F13X, F14X, F15X, F16X, F17X} sigma for 1-2: 0.02, 1-3: 0.04
as in
{P41X, F42X, F43X, F44X, F45X, F46X, F47X}
{P11X, F12X, F13X, F14X, F15X, F16X, F17X} sigma for 1-2: 0.02, 1-3: 0.04
as in
{P51X, F52X, F53X, F54X, F55X, F56X, F57X}
{P11X, F12X, F13X, F14X, F15X, F16X, F17X} sigma for 1-2: 0.02, 1-3: 0.04
as in
{P51Y, F52Y, F53Y, F54Y, F55Y, F56Y, F57Y}
{P11X, F12X, F13X, F14X, F15X, F16X, F17X} sigma for 1-2: 0.02, 1-3: 0.04
as in
{P51Z, F52Z, F53Z, F54Z, F55Z, F56Z, F57Z}
{P11X, F12X, F13X, F14X, F15X, F16X, F17X} sigma for 1-2: 0.02, 1-3: 0.04
as in
{P61X, F62X, F63X, F66X, F64X, F65X, F67X}
{P11X, F12X, F13X, F14X, F15X, F16X, F17X} sigma for 1-2: 0.02, 1-3: 0.04
as in
{P71X, F72X, F73X, F74X, F75X, F76X, F77X}
{P11X, F12X, F13X, F14X, F15X, F16X, F17X} sigma for 1-2: 0.02, 1-3: 0.04
as in
{P71Y, F77Y, F76Y, F75Y, F73Y, F72Y, F74Y}
{P11X, F12X, F13X, F14X, F15X, F16X, F17X} sigma for 1-2: 0.02, 1-3: 0.04
as in
{P81X, F82X, F83X, F84X, F85X, F86X, F87X}
{P11X, F12X, F13X, F14X, F15X, F16X, F17X} sigma for 1-2: 0.02, 1-3: 0.04
as in
{P81Y, F82Y, F83Y, F84Y, F85Y, F86Y, F87Y}
{P11X, F12X, F13X, F14X} sigma for 1-2: 0.02, 1-3: 0.04
as in
{P91X, F92X, F93X, F94X}
5. Others
 Sof(P71Y)=Sof(F77Y)=Sof(F76Y)=Sof(F75Y)=Sof(F73Y)=Sof(F72Y)=Sof(F74Y)=1-FVAR(1)
 Sof(P71X)=Sof(F72X)=Sof(F73X)=Sof(F74X)=Sof(F75X)=Sof(F76X)=Sof(F77X)=FVAR(1)
 Sof(P1)=Sof(F22Y)=Sof(F25Y)=Sof(F26Y)=Sof(F27Y)=Sof(F23Y)=Sof(F24Y)=1-FVAR(2)
 Sof(P21X)=Sof(F22X)=Sof(F23X)=Sof(F24X)=Sof(F25X)=Sof(F26X)=Sof(F27X)=FVAR(2)
 Sof(P51Z)=Sof(F52Z)=Sof(F53Z)=Sof(F54Z)=Sof(F55Z)=Sof(F56Z)=Sof(F57Z)=0.75*(1-
 FVAR(4))
 Sof(P51Y)=Sof(F52Y)=Sof(F53Y)=Sof(F54Y)=Sof(F55Y)=Sof(F56Y)=Sof(F57Y)=0.75*
 FVAR(4)
 Sof(P31Y)=Sof(F32Y)=Sof(F33Y)=Sof(F34Y)=Sof(F35Y)=Sof(F36Y)=Sof(F37Y)=1-FVAR(4)
 Sof(P31X)=Sof(F32X)=Sof(F33X)=Sof(F34X)=Sof(F35X)=Sof(F36X)=Sof(F37X)=FVAR(4)
 Fixed Sof: P51X(0.25) F52X(0.25) F53X(0.25) F54X(0.25) F55X(0.25) F56X(0.25)
 F57X(0.25) P61X(0.5) F62X(0.5) F63X(0.5) F66X(0.5) F64X(0.5) F65X(0.5)
 F67X(0.5) P81X(0.75) F82X(0.75) F83X(0.75) F84X(0.75) F85X(0.75) F86X(0.75)
 F87X(0.75) P81Y(0.25) F82Y(0.25) F83Y(0.25) F84Y(0.25) F85Y(0.25) F86Y(0.25)
 F87Y(0.25)
6.a Secondary CH2 refined with riding coordinates:
 C26A(H26A,H26B), C46A(H46A,H46B), C26B(H26C,H26D), C46B(H46C,H46D), C26C(H26E,
 H26F), C46C(H46E,H46F), C26D(H26G,H26H), C46D(H46G,H46H), C26E(H26I,H26J),
 C46E(H46I,H46J), C26F(H26K,H26L), C46F(H46K,H46L)
6.b Aromatic/amide H refined with riding coordinates:
 C13A(H13A), C14A(H14A), C15A(H15A), C16A(H16A), C23A(H23A), C24A(H24A),
 C33A(H33A), C34A(H34A), C35A(H35A), C36A(H36A), C43A(H43A), C44A(H44A),
 C52A(H52A), C53A(H53A), C54A(H54A), C61A(H61A), C62A(H62A), C63A(H63A),
 C13B(H13B), C14B(H14B), C15B(H15B), C16B(H16B), C23B(H23B), C24B(H24B),
 C33B(H33B), C34B(H34B), C35B(H35B), C36B(H36B), C43B(H43B), C44B(H44B),
 C52B(H52B), C53B(H53B), C54B(H54B), C61B(H61B), C62B(H62B), C63B(H63B),
 C13C(H13C), C14C(H14C), C15C(H15C), C16C(H16C), C23C(H23C), C24C(H24C),
 C33C(H33C), C34C(H34C), C35C(H35C), C36C(H36C), C43C(H43C), C44C(H44C),
 C52C(H52C), C53C(H53C), C54C(H54C), C61C(H61C), C62C(H62C), C63C(H63C),
 C13D(H13D), C14D(H14D), C15D(H15D), C16D(H16D), C23D(H23D), C24D(H24D),
 C33D(H33D), C34D(H34D), C35D(H35D), C36D(H36D), C43D(H43D), C44D(H44D),
 C52D(H52D), C53D(H53D), C54D(H54D), C61D(H61D), C62D(H62D), C63D(H63D),
 C13E(H13E), C14E(H14E), C15E(H15E), C16E(H16E), C23E(H23E), C24E(H24E),
 C33E(H33E), C34E(H34E), C35E(H35E), C36E(H36E), C43E(H43E), C44E(H44E),
 C52E(H52E), C53E(H53E), C54E(H54E), C61E(H61E), C62E(H62E), C63E(H63E),
 C13F(H13F), C14F(H14F), C15F(H15F), C16F(H16F), C23F(H23F), C24F(H24F),
 C33F(H33F), C34F(H34F), C35F(H35F), C36F(H36F), C43F(H43F), C44F(H44F),
 C52F(H52F), C53F(H53F), C54F(H54F), C61F(H61F), C62F(H62F), C63F(H63F),
 C12G(H12G), C16G(H16G), C18G(H18G), C19G(H19G)
6.c X=CH2 refined with riding coordinates:
 N22G(H22A,H22B)
6.d Idealised Me refined as rotating group:
 C21G(H21A,H21B,H21C)
;
_olex2_submission_special_instructions 'No special instructions were received'

loop_
_space_group_symop_operation_xyz
'x, y, z'
'-x, y, -z+1/2'
'x+1/2, y+1/2, z'
'-x+1/2, y+1/2, -z+1/2'
'-x, -y, -z'
'x, -y, z-1/2'
'-x+1/2, -y+1/2, -z'
'x+1/2, -y+1/2, z-1/2'

loop_
_symmetry_equiv_pos_as_xyz
-x,y,-z+1/2

loop_
_atom_site_label
_atom_site_type_symbol
_atom_site_fract_x
_atom_site_fract_y
_atom_site_fract_z
_atom_site_U_iso_or_equiv
_atom_site_adp_type
_atom_site_occupancy
_atom_site_site_symmetry_order
_atom_site_calc_flag
_atom_site_refinement_flags_posn
_atom_site_refinement_flags_adp
_atom_site_refinement_flags_occupancy
_atom_site_disorder_assembly
_atom_site_disorder_group
Co1 Co 0.64829(2) 0.71851(2) 0.71453(2) 0.06876(18) Uani 1 1 d . . . . .
Co2 Co 0.89767(2) 0.51406(2) 0.63772(2) 0.06589(17) Uani 1 1 d . . . . .
Co3 Co 0.74300(2) 0.43324(2) 0.38849(2) 0.07221(19) Uani 1 1 d . . . . .
Co4 Co 0.49372(2) 0.66083(2) 0.45916(2) 0.06583(17) Uani 1 1 d . . . . .
N11A N 0.61045(10) 0.75984(13) 0.68327(9) 0.0751(9) Uani 1 1 d D U . . .
C12A C 0.62450(10) 0.77402(12) 0.65677(11) 0.0663(10) Uani 1 1 d D U . . .
C13A C 0.60229(11) 0.79937(13) 0.63343(11) 0.0681(10) Uani 1 1 d D U . . .
H13A H 0.612449 0.808135 0.614325 0.082 Uiso 1 1 calc R U . . .
C14A C 0.56495(12) 0.81168(15) 0.63851(13) 0.0780(12) Uani 1 1 d D U . . .
H14A H 0.549183 0.829273 0.622918 0.094 Uiso 1 1 calc R U . . .
C15A C 0.55107(13) 0.79855(19) 0.66574(13) 0.0892(15) Uani 1 1 d D U . . .
H15A H 0.525613 0.807230 0.669590 0.107 Uiso 1 1 calc R U . . .
C16A C 0.57411(12) 0.77243(18) 0.68796(14) 0.0894(15) Uani 1 1 d D U . . .
H16A H 0.564123 0.763099 0.707021 0.107 Uiso 1 1 calc R U . . .
N21A N 0.68510(8) 0.73899(10) 0.67853(9) 0.0646(8) Uani 1 1 d D U . . .
N22A N 0.72153(9) 0.73480(11) 0.66991(9) 0.0677(8) Uani 1 1 d D U . . .
C23A C 0.72347(11) 0.75277(13) 0.64108(12) 0.0745(12) Uani 1 1 d D U . . .
H23A H 0.745922 0.753021 0.630166 0.089 Uiso 1 1 calc R U . . .
C24A C 0.68781(11) 0.77097(13) 0.62954(12) 0.0719(11) Uani 1 1 d D U . . .
H24A H 0.680384 0.786186 0.609725 0.086 Uiso 1 1 calc R U . . .
C25A C 0.66502(10) 0.76151(12) 0.65432(11) 0.0654(10) Uani 1 1 d D U . . .
C26A C 0.75249(11) 0.70892(12) 0.68862(12) 0.0684(10) Uani 1 1 d . U . . .
H26A H 0.749571 0.711779 0.711721 0.082 Uiso 1 1 calc R U . . .
H26B H 0.777939 0.722321 0.685333 0.082 Uiso 1 1 calc R U . . .
N31A N 0.95060(9) 0.48144(13) 0.65995(12) 0.0869(12) Uani 1 1 d D U . . .
C32A C 0.94678(12) 0.45532(16) 0.68534(15) 0.0913(15) Uani 1 1 d D U . . .
C33A C 0.97651(14) 0.4283(2) 0.69962(18) 0.121(2) Uani 1 1 d D U . . .
H33A H 0.973317 0.411134 0.718311 0.145 Uiso 1 1 calc R U . . .
C34A C 1.01157(14) 0.4265(2) 0.6862(2) 0.139(3) Uani 1 1 d D U . . .
H34A H 1.031750 0.406417 0.694855 0.167 Uiso 1 1 calc R U . . .
C35A C 1.01643(14) 0.4532(3) 0.66119(19) 0.134(3) Uani 1 1 d D U . . .
H35A H 1.040396 0.453572 0.652356 0.161 Uiso 1 1 calc R U . . .
C36A C 0.98542(13) 0.4805(2) 0.64847(18) 0.118(2) Uani 1 1 d D U . . .
H36A H 0.988878 0.499512 0.630730 0.142 Uiso 1 1 calc R U . . .
N41A N 0.88129(9) 0.48480(10) 0.68096(10) 0.0725(9) Uani 1 1 d D U . . .
N42A N 0.84892(9) 0.47946(10) 0.69558(10) 0.0733(9) Uani 1 1 d D U . . .
C43A C 0.85549(13) 0.45094(13) 0.72077(12) 0.0753(11) Uani 1 1 d D U . . .
H43A H 0.837127 0.442561 0.734764 0.090 Uiso 1 1 calc R U . . .
C44A C 0.89366(13) 0.43588(13) 0.72278(13) 0.0785(12) Uani 1 1 d D U . . .
H44A H 0.906858 0.415580 0.738093 0.094 Uiso 1 1 calc R U . . .
C45A C 0.90850(11) 0.45775(13) 0.69671(12) 0.0755(11) Uani 1 1 d D U . . .
C46A C 0.81300(11) 0.50480(13) 0.68469(13) 0.0725(11) Uani 1 1 d . U . . .
H46A H 0.790654 0.488708 0.692170 0.087 Uiso 1 1 calc R U . . .
H46B H 0.808930 0.505011 0.660903 0.087 Uiso 1 1 calc R U . . .
C51A C 0.75250(10) 0.65857(12) 0.67976(10) 0.0620(9) Uani 1 1 d D U . . .
C52A C 0.72258(10) 0.64137(13) 0.65791(11) 0.0659(9) Uani 1 1 d D U . . .
H52A H 0.702685 0.661110 0.648303 0.079 Uiso 1 1 calc R U . . .
C53A C 0.72165(11) 0.59474(13) 0.64996(11) 0.0688(10) Uani 1 1 d D U . . .
H53A H 0.700510 0.583185 0.635594 0.083 Uiso 1 1 calc R U . . .
C54A C 0.75050(10) 0.56583(13) 0.66249(11) 0.0676(10) Uani 1 1 d D U . . .
H54A H 0.749417 0.534531 0.656710 0.081 Uiso 1 1 calc R U . . .
C55A C 0.78207(10) 0.58249(11) 0.68409(11) 0.0636(9) Uani 1 1 d D U . . .
C56A C 0.78289(9) 0.62948(11) 0.69315(10) 0.0602(9) Uani 1 1 d D U . . .
C61A C 0.81463(11) 0.64585(13) 0.71526(11) 0.0671(10) Uani 1 1 d D U . . .
H61A H 0.815552 0.676919 0.721634 0.081 Uiso 1 1 calc R U . . .
C62A C 0.84348(12) 0.61684(14) 0.72712(12) 0.0754(11) Uani 1 1 d D U . . .
H62A H 0.864113 0.627983 0.742179 0.090 Uiso 1 1 calc R U . . .
C63A C 0.84376(12) 0.57150(13) 0.71796(12) 0.0731(11) Uani 1 1 d D U . . .
H63A H 0.864809 0.552397 0.726257 0.088 Uiso 1 1 calc R U . . .
C64A C 0.81361(11) 0.55397(12) 0.69683(12) 0.0697(10) Uani 1 1 d D U . . .
N11B N 0.90862(10) 0.57836(10) 0.65941(9) 0.0698(9) Uani 1 1 d D U . . .
C12B C 0.88253(12) 0.61123(12) 0.64979(11) 0.0671(9) Uani 1 1 d D U . . .
C13B C 0.88791(15) 0.65594(14) 0.66053(12) 0.0791(12) Uani 1 1 d D U . . .
H13B H 0.870005 0.679119 0.652773 0.095 Uiso 1 1 calc R U . . .
C14B C 0.91956(17) 0.66587(18) 0.68252(13) 0.0950(15) Uani 1 1 d D U . . .
H14B H 0.923837 0.696200 0.690039 0.114 Uiso 1 1 calc R U . . .
C15B C 0.94449(18) 0.63267(19) 0.69341(14) 0.1013(17) Uani 1 1 d D U . . .
H15B H 0.965817 0.639074 0.709344 0.122 Uiso 1 1 calc R U . . .
C16B C 0.93884(15) 0.58919(17) 0.68124(13) 0.0904(14) Uani 1 1 d D U . . .
H16B H 0.957045 0.566119 0.688611 0.109 Uiso 1 1 calc R U . . .
N21B N 0.84648(8) 0.55282(9) 0.61832(8) 0.0593(7) Uani 1 1 d . U . . .
N22B N 0.81173(8) 0.54909(10) 0.59997(8) 0.0595(7) Uani 1 1 d . U . . .
C23B C 0.79326(11) 0.58917(14) 0.59706(10) 0.0658(9) Uani 1 1 d . U . . .
H23B H 0.768346 0.594486 0.585351 0.079 Uiso 1 1 calc R U . . .
C24B C 0.81658(12) 0.62163(13) 0.61399(10) 0.0641(9) Uani 1 1 d . U . . .
H24B H 0.811684 0.653291 0.615898 0.077 Uiso 1 1 calc R U . . .
C25B C 0.84888(10) 0.59693(11) 0.62757(10) 0.0581(8) Uani 1 1 d . U . . .
C26B C 0.80010(9) 0.50712(13) 0.58169(11) 0.0630(9) Uani 1 1 d . U . . .
H26C H 0.771319 0.505071 0.578304 0.076 Uiso 1 1 calc R U . . .
H26D H 0.810111 0.480301 0.594460 0.076 Uiso 1 1 calc R U . . .
N31B N 0.72437(15) 0.36928(15) 0.36651(11) 0.1041(15) Uani 1 1 d D U . . .
C32B C 0.7493(2) 0.33479(16) 0.37258(14) 0.1154(18) Uani 1 1 d D U . . .
C33B C 0.7403(3) 0.2909(2) 0.35975(18) 0.153(3) Uani 1 1 d D U . . .
H33B H 0.757996 0.266355 0.364599 0.184 Uiso 1 1 calc R U . . .
C34B C 0.7062(3) 0.2841(3) 0.3404(2) 0.177(4) Uani 1 1 d D U . . .
H34B H 0.700045 0.254959 0.331302 0.213 Uiso 1 1 calc R U . . .
C35B C 0.6806(3) 0.3197(3) 0.33408(17) 0.159(3) Uani 1 1 d D U . . .
H35B H 0.656490 0.315179 0.320955 0.190 Uiso 1 1 calc R U . . .
C36B C 0.6903(2) 0.3623(2) 0.34698(15) 0.128(2) Uani 1 1 d D U . . .
H36B H 0.672853 0.387027 0.342140 0.153 Uiso 1 1 calc R U . . .
N41B N 0.78846(14) 0.38707(11) 0.40755(11) 0.0843(11) Uani 1 1 d D U . . .
N42B N 0.82200(13) 0.38660(11) 0.42745(11) 0.0852(11) Uani 1 1 d D U . . .
C43B C 0.8394(2) 0.34534(17) 0.42712(17) 0.1172(19) Uani 1 1 d D U . . .
H43B H 0.863568 0.336855 0.438999 0.141 Uiso 1 1 calc R U . . .
C44B C 0.8158(2) 0.31800(16) 0.40640(17) 0.130(2) Uani 1 1 d D U . . .
H44B H 0.820156 0.287008 0.401425 0.156 Uiso 1 1 calc R U . . .
C45B C 0.7838(2) 0.34491(14) 0.39407(14) 0.1027(16) Uani 1 1 d D U . . .
C46B C 0.83449(14) 0.42491(13) 0.44769(12) 0.0757(11) Uani 1 1 d . U . . .
H46C H 0.828677 0.453390 0.435375 0.091 Uiso 1 1 calc R U . . .
H46D H 0.863057 0.423219 0.453660 0.091 Uiso 1 1 calc R U . . .
C51B C 0.81555(9) 0.50594(11) 0.54900(10) 0.0588(8) Uani 1 1 d D U . . .
C52B C 0.83872(9) 0.54024(11) 0.54005(10) 0.0576(8) Uani 1 1 d D U . . .
H52B H 0.843936 0.565923 0.553691 0.069 Uiso 1 1 calc R U . . .
C53B C 0.85467(10) 0.53807(12) 0.51140(11) 0.0641(9) Uani 1 1 d D U . . .
H53B H 0.870594 0.562362 0.505697 0.077 Uiso 1 1 calc R U . . .
C54B C 0.84780(10) 0.50103(11) 0.49084(11) 0.0609(9) Uani 1 1 d D U . . .
H54B H 0.859537 0.499700 0.471561 0.073 Uiso 1 1 calc R U . . .
C55B C 0.82309(10) 0.46506(11) 0.49880(10) 0.0596(9) Uani 1 1 d D U . . .
C56B C 0.80631(9) 0.46777(11) 0.52827(10) 0.0601(9) Uani 1 1 d D U . . .
C61B C 0.78172(12) 0.43174(13) 0.53638(12) 0.0708(10) Uani 1 1 d D U . . .
H61B H 0.770291 0.432998 0.555810 0.085 Uiso 1 1 calc R U . . .
C62B C 0.77453(15) 0.39481(13) 0.51584(12) 0.0824(13) Uani 1 1 d D U . . .
H62B H 0.757947 0.370913 0.521105 0.099 Uiso 1 1 calc R U . . .
C63B C 0.79168(14) 0.39272(13) 0.48736(13) 0.0823(13) Uani 1 1 d D U . . .
H63B H 0.787069 0.366751 0.473903 0.099 Uiso 1 1 calc R U . . .
C64B C 0.81477(12) 0.42673(12) 0.47835(11) 0.0697(10) Uani 1 1 d D U . . .
N11C N 0.76866(9) 0.45200(11) 0.34650(9) 0.0650(8) Uani 1 1 d D U . . .
C12C C 0.74631(11) 0.47706(14) 0.32509(11) 0.0707(10) Uani 1 1 d D U . . .
C13C C 0.76024(13) 0.49788(14) 0.29909(11) 0.0729(11) Uani 1 1 d D U . . .
H13C H 0.743817 0.516580 0.284700 0.087 Uiso 1 1 calc R U . . .
C14C C 0.79923(13) 0.49052(15) 0.29465(12) 0.0752(11) Uani 1 1 d D U . . .
H14C H 0.809770 0.503987 0.277040 0.090 Uiso 1 1 calc R U . . .
C15C C 0.82183(12) 0.46363(16) 0.31612(12) 0.0779(11) Uani 1 1 d D U . . .
H15C H 0.848286 0.457999 0.313525 0.094 Uiso 1 1 calc R U . . .
C16C C 0.80583(11) 0.44474(15) 0.34159(11) 0.0714(10) Uani 1 1 d D U . . .
H16C H 0.821709 0.425849 0.356246 0.086 Uiso 1 1 calc R U . . .
N21C N 0.69509(9) 0.46844(13) 0.35935(10) 0.0786(10) Uani 1 1 d D U . . .
N22C N 0.65631(10) 0.47344(17) 0.35711(11) 0.0932(13) Uani 1 1 d D U . . .
C23C C 0.64213(14) 0.4908(2) 0.32849(15) 0.1041(17) Uani 1 1 d D U . . .
H23C H 0.615649 0.498102 0.321628 0.125 Uiso 1 1 calc R U . . .
C24C C 0.67330(14) 0.4962(2) 0.31044(14) 0.1022(17) Uani 1 1 d D U . . .
H24C H 0.672512 0.507315 0.289098 0.123 Uiso 1 1 calc R U . . .
C25C C 0.70513(12) 0.48171(16) 0.33062(12) 0.0807(12) Uani 1 1 d D U . . .
C26C C 0.63484(12) 0.46867(19) 0.38500(14) 0.0931(16) Uani 1 1 d . U . . .
H26E H 0.646542 0.443815 0.398973 0.112 Uiso 1 1 calc R U . . .
H26F H 0.607475 0.460332 0.377543 0.112 Uiso 1 1 calc R U . . .
N31C N 0.45456(9) 0.66798(11) 0.49541(12) 0.0820(11) Uani 1 1 d D U . . .
C32C C 0.46716(11) 0.64885(14) 0.52472(13) 0.0783(12) Uani 1 1 d D U . . .
C33C C 0.44507(13) 0.65072(18) 0.55037(15) 0.0966(16) Uani 1 1 d D U . . .
H33C H 0.453899 0.636103 0.570160 0.116 Uiso 1 1 calc R U . . .
C34C C 0.41040(15) 0.6740(2) 0.5465(2) 0.116(2) Uani 1 1 d D U . . .
H34C H 0.394865 0.675659 0.563629 0.139 Uiso 1 1 calc R U . . .
C35C C 0.39848(14) 0.69480(18) 0.5177(2) 0.118(2) Uani 1 1 d D U . . .
H35C H 0.375062 0.712026 0.515161 0.142 Uiso 1 1 calc R U . . .
C36C C 0.42071(12) 0.69085(16) 0.49190(17) 0.1035(18) Uani 1 1 d D U . . .
H36C H 0.411640 0.704513 0.471810 0.124 Uiso 1 1 calc R U . . .
N41C N 0.52521(8) 0.63099(10) 0.50147(9) 0.0625(8) Uani 1 1 d D U . . .
N42C N 0.55994(8) 0.61113(10) 0.51158(8) 0.0602(7) Uani 1 1 d D U . . .
C43C C 0.56219(11) 0.59535(13) 0.54189(11) 0.0682(10) Uani 1 1 d D U . . .
H43C H 0.583692 0.580100 0.553576 0.082 Uiso 1 1 calc R U . . .
C44C C 0.52663(12) 0.60580(15) 0.55283(12) 0.0741(11) Uani 1 1 d D U . . .
H44C H 0.518920 0.599412 0.573320 0.089 Uiso 1 1 calc R U . . .
C45C C 0.50508(11) 0.62766(13) 0.52699(12) 0.0712(10) Uani 1 1 d D U . . .
C46C C 0.58935(9) 0.60739(12) 0.48976(10) 0.0584(8) Uani 1 1 d . U . . .
H46E H 0.615485 0.610058 0.502267 0.070 Uiso 1 1 calc R U . . .
H46F H 0.586186 0.633013 0.474307 0.070 Uiso 1 1 calc R U . . .
C51C C 0.63568(10) 0.51225(15) 0.40413(12) 0.0748(12) Uani 1 1 d D U . . .
C52C C 0.65940(11) 0.54828(16) 0.39837(12) 0.0764(12) Uani 1 1 d D U . . .
H52C H 0.674709 0.546052 0.381148 0.092 Uiso 1 1 calc R U . . .
C53C C 0.66175(10) 0.58779(14) 0.41683(11) 0.0711(11) Uani 1 1 d D U . . .
H53C H 0.679144 0.611380 0.412512 0.085 Uiso 1 1 calc R U . . .
C54C C 0.63914(9) 0.59294(12) 0.44121(10) 0.0620(9) Uani 1 1 d D U . . .
H54C H 0.640987 0.619886 0.453853 0.074 Uiso 1 1 calc R U . . .
C55C C 0.61275(8) 0.55745(12) 0.44749(10) 0.0568(8) Uani 1 1 d D U . . .
C56C C 0.61152(9) 0.51642(13) 0.42954(11) 0.0662(10) Uani 1 1 d D U . . .
C61C C 0.58547(10) 0.48135(13) 0.43647(12) 0.0700(11) Uani 1 1 d D U . . .
H61C H 0.585133 0.453305 0.425144 0.084 Uiso 1 1 calc R U . . .
C62C C 0.56087(10) 0.48751(12) 0.45928(11) 0.0668(10) Uani 1 1 d D U . . .
H62C H 0.543285 0.464050 0.463465 0.080 Uiso 1 1 calc R U . . .
C63C C 0.56175(9) 0.52872(12) 0.47646(10) 0.0589(9) Uani 1 1 d D U . . .
H63C H 0.544355 0.532869 0.492039 0.071 Uiso 1 1 calc R U . . .
C64C C 0.58706(9) 0.56300(11) 0.47128(9) 0.0546(8) Uani 1 1 d D U . . .
N11D N 0.45470(10) 0.69502(12) 0.42265(12) 0.0888(12) Uani 1 1 d D U . . .
C12D C 0.45428(11) 0.74118(14) 0.42442(15) 0.0907(14) Uani 1 1 d D U . . .
C13D C 0.42800(15) 0.76762(19) 0.40370(17) 0.1099(18) Uani 1 1 d D U . . .
H13D H 0.427880 0.799867 0.405539 0.132 Uiso 1 1 calc R U . . .
C14D C 0.40303(17) 0.7464(2) 0.3812(2) 0.128(2) Uani 1 1 d D U . . .
H14D H 0.385221 0.763756 0.367025 0.154 Uiso 1 1 calc R U . . .
C15D C 0.40331(18) 0.7013(2) 0.3790(2) 0.131(3) Uani 1 1 d D U . . .
H15D H 0.385465 0.686521 0.363198 0.157 Uiso 1 1 calc R U . . .
C16D C 0.42962(15) 0.67515(19) 0.39953(16) 0.1038(17) Uani 1 1 d D U . . .
H16D H 0.429810 0.642977 0.397163 0.125 Uiso 1 1 calc R U . . .
N21D N 0.50891(8) 0.73188(10) 0.46657(10) 0.0736(9) Uani 1 1 d D U . . .
N22D N 0.53236(9) 0.75939(11) 0.48629(10) 0.0762(10) Uani 1 1 d D U . . .
C23D C 0.52223(13) 0.80367(13) 0.48196(14) 0.0843(13) Uani 1 1 d D U . . .
H23D H 0.534696 0.828695 0.493354 0.101 Uiso 1 1 calc R U . . .
C24D C 0.49110(14) 0.80648(14) 0.45848(15) 0.0922(15) Uani 1 1 d D U . . .
H24D H 0.477742 0.833043 0.450191 0.111 Uiso 1 1 calc R U . . .
C25D C 0.48335(11) 0.76017(13) 0.44931(14) 0.0815(12) Uani 1 1 d D U . . .
C26D C 0.56308(12) 0.74041(14) 0.50986(13) 0.0781(12) Uani 1 1 d . U . . .
H26G H 0.585339 0.761848 0.512511 0.094 Uiso 1 1 calc R U . . .
H26H H 0.572332 0.711500 0.501322 0.094 Uiso 1 1 calc R U . . .
N31D N 0.68937(10) 0.67364(11) 0.74050(10) 0.0736(9) Uani 1 1 d D U . . .
C32D C 0.68747(12) 0.63012(14) 0.73175(13) 0.0797(12) Uani 1 1 d D U . . .
C33D C 0.71504(15) 0.59837(15) 0.74613(13) 0.0873(13) Uani 1 1 d D U . . .
H33D H 0.712934 0.567065 0.740460 0.105 Uiso 1 1 calc R U . . .
C34D C 0.74446(15) 0.61300(17) 0.76806(14) 0.0924(15) Uani 1 1 d D U . . .
H34D H 0.763878 0.592150 0.776944 0.111 Uiso 1 1 calc R U . . .
C35D C 0.74643(15) 0.65777(17) 0.77754(14) 0.0907(14) Uani 1 1 d D U . . .
H35D H 0.766316 0.668220 0.793548 0.109 Uiso 1 1 calc R U . . .
C36D C 0.71837(13) 0.68705(16) 0.76292(13) 0.0815(12) Uani 1 1 d D U . . .
H36D H 0.719627 0.718238 0.768998 0.098 Uiso 1 1 calc R U . . .
N41D N 0.63372(10) 0.65281(13) 0.69234(11) 0.0817(10) Uani 1 1 d D U . . .
N42D N 0.60585(11) 0.63221(16) 0.67205(12) 0.0975(13) Uani 1 1 d D U . . .
C43D C 0.60901(19) 0.5865(2) 0.67431(19) 0.120(2) Uani 1 1 d D U . . .
H43D H 0.591767 0.565160 0.662967 0.144 Uiso 1 1 calc R U . . .
C44D C 0.64127(18) 0.57557(18) 0.69571(18) 0.1122(19) Uani 1 1 d D U . . .
H44D H 0.651576 0.546286 0.701428 0.135 Uiso 1 1 calc R U . . .
C45D C 0.65536(13) 0.61890(15) 0.70715(14) 0.0845(12) Uani 1 1 d D U . . .
C46D C 0.57669(14) 0.6601(2) 0.65145(16) 0.1063(17) Uani 1 1 d . U . . .
H46G H 0.572122 0.688871 0.662684 0.128 Uiso 1 1 calc R U . . .
H46H H 0.551705 0.643317 0.647860 0.128 Uiso 1 1 calc R U . . .
C51D C 0.55012(10) 0.73132(13) 0.54280(12) 0.0759(11) Uani 1 1 d D U . . .
C52D C 0.51406(11) 0.74422(14) 0.55006(12) 0.0759(11) Uani 1 1 d D U . . .
H52D H 0.496540 0.760154 0.534710 0.091 Uiso 1 1 calc R U . . .
C53D C 0.50326(12) 0.73347(16) 0.58079(13) 0.0853(13) Uani 1 1 d D U . . .
H53D H 0.478443 0.742902 0.585747 0.102 Uiso 1 1 calc R U . . .
C54D C 0.52652(11) 0.71078(18) 0.60276(14) 0.0850(13) Uani 1 1 d D U . . .
H54D H 0.517845 0.703803 0.622811 0.102 Uiso 1 1 calc R U . . .
C55D C 0.56432(10) 0.69668(15) 0.59679(12) 0.0807(12) Uani 1 1 d D U . . .
C56D C 0.57647(10) 0.70804(13) 0.56579(12) 0.0766(11) Uani 1 1 d D U . . .
C61D C 0.61413(11) 0.69469(15) 0.55967(13) 0.0803(12) Uani 1 1 d D U . . .
H61D H 0.622834 0.702669 0.539804 0.096 Uiso 1 1 calc R U . . .
C62D C 0.63806(12) 0.67064(16) 0.58171(14) 0.0884(14) Uani 1 1 d D U . . .
H62D H 0.663294 0.662258 0.577122 0.106 Uiso 1 1 calc R U . . .
C63D C 0.62600(12) 0.65811(17) 0.61102(14) 0.0882(13) Uani 1 1 d D U . . .
H63D H 0.642842 0.640304 0.625722 0.106 Uiso 1 1 calc R U . . .
C64D C 0.59032(11) 0.67097(17) 0.61906(14) 0.0874(13) Uani 1 1 d D U . . .
N11E N 0.60732(10) 0.70609(13) 0.74889(10) 0.0776(10) Uani 1 1 d D U . . .
C12E C 0.60929(15) 0.73566(17) 0.77355(13) 0.0874(13) Uani 1 1 d D U . . .
C13E C 0.5861(2) 0.7309(2) 0.79836(16) 0.115(2) Uani 1 1 d D U . . .
H13E H 0.587772 0.752401 0.815421 0.139 Uiso 1 1 calc R U . . .
C14E C 0.5608(2) 0.6947(2) 0.79770(18) 0.130(2) Uani 1 1 d D U . . .
H14E H 0.545534 0.690222 0.814747 0.156 Uiso 1 1 calc R U . . .
C15E C 0.55784(17) 0.6650(2) 0.77207(16) 0.1049(17) Uani 1 1 d D U . . .
H15E H 0.539702 0.640558 0.770676 0.126 Uiso 1 1 calc R U . . .
C16E C 0.58186(13) 0.67144(17) 0.74835(14) 0.0883(14) Uani 1 1 d D U . . .
H16E H 0.580246 0.650485 0.730972 0.106 Uiso 1 1 calc R U . . .
N21E N 0.65874(10) 0.77441(12) 0.74779(9) 0.0735(9) Uani 1 1 d D U . . .
N22E N 0.68238(11) 0.81122(12) 0.75397(10) 0.0778(9) Uani 1 1 d D U . . .
C23E C 0.67626(17) 0.83246(17) 0.78177(13) 0.0907(14) Uani 1 1 d D U . . .
H23E H 0.689348 0.858968 0.790462 0.109 Uiso 1 1 calc R U . . .
C24E C 0.64779(18) 0.80885(18) 0.79513(14) 0.0972(15) Uani 1 1 d D U . . .
H24E H 0.637443 0.815153 0.814599 0.117 Uiso 1 1 calc R U . . .
C25E C 0.63751(15) 0.77272(16) 0.77285(13) 0.0853(12) Uani 1 1 d D U . . .
C26E C 0.70726(12) 0.82817(13) 0.73089(13) 0.0742(11) Uani 1 1 d . U . . .
H26I H 0.717775 0.801915 0.719931 0.089 Uiso 1 1 calc R U . . .
H26J H 0.729564 0.844709 0.742673 0.089 Uiso 1 1 calc R U . . .
N31E N 0.78461(11) 1.07515(12) 0.56992(10) 0.0824(11) Uani 1 1 d D U . . .
C32E C 0.78393(12) 1.03834(14) 0.55020(11) 0.0719(11) Uani 1 1 d D U . . .
C33E C 0.80344(12) 1.03713(17) 0.52335(12) 0.0832(14) Uani 1 1 d D U . . .
H33E H 0.802809 1.010573 0.510355 0.100 Uiso 1 1 calc R U . . .
C34E C 0.82411(16) 1.0757(2) 0.51571(14) 0.1043(19) Uani 1 1 d D U . . .
H34E H 0.838283 1.075818 0.497725 0.125 Uiso 1 1 calc R U . . .
C35E C 0.82336(17) 1.1137(2) 0.53505(14) 0.1069(19) Uani 1 1 d D U . . .
H35E H 0.836424 1.140727 0.529924 0.128 Uiso 1 1 calc R U . . .
C36E C 0.80387(16) 1.11284(17) 0.56162(13) 0.0944(16) Uani 1 1 d D U . . .
H36E H 0.803850 1.139360 0.574599 0.113 Uiso 1 1 calc R U . . .
N41E N 0.73936(8) 1.00591(9) 0.58410(8) 0.0614(8) Uani 1 1 d D U . . .
N42E N 0.71569(8) 0.96860(9) 0.58349(8) 0.0582(7) Uani 1 1 d D U . . .
C43E C 0.72029(10) 0.94157(11) 0.55807(10) 0.0593(9) Uani 1 1 d D U . . .
H43E H 0.706854 0.913835 0.552784 0.071 Uiso 1 1 calc R U . . .
C44E C 0.74748(9) 0.96086(11) 0.54128(10) 0.0585(8) Uani 1 1 d D U . . .
H44E H 0.756910 0.949547 0.522490 0.070 Uiso 1 1 calc R U . . .
C45E C 0.75834(10) 1.00115(12) 0.55808(10) 0.0602(9) Uani 1 1 d D U . . .
C46E C 0.69138(10) 0.95914(11) 0.60868(10) 0.0572(8) Uani 1 1 d . U . . .
H46I H 0.667034 0.944257 0.598986 0.069 Uiso 1 1 calc R U . . .
H46J H 0.684242 0.988298 0.618255 0.069 Uiso 1 1 calc R U . . .
C51E C 0.68638(11) 0.85943(12) 0.70592(11) 0.0659(9) Uani 1 1 d D U . . .
C52E C 0.64769(12) 0.86982(13) 0.70485(12) 0.0746(11) Uani 1 1 d D U . . .
H52E H 0.633016 0.856680 0.720183 0.090 Uiso 1 1 calc R U . . .
C53E C 0.62942(11) 0.89940(13) 0.68160(12) 0.0723(11) Uani 1 1 d D U . . .
H53E H 0.602640 0.906414 0.681711 0.087 Uiso 1 1 calc R U . . .
C54E C 0.64905(10) 0.91840(12) 0.65881(11) 0.0652(10) Uani 1 1 d D U . . .
H54E H 0.635762 0.937930 0.643014 0.078 Uiso 1 1 calc R U . . .
C55E C 0.68929(9) 0.90925(11) 0.65846(10) 0.0603(9) Uani 1 1 d D U . . .
C56E C 0.70855(10) 0.88007(11) 0.68311(11) 0.0641(9) Uani 1 1 d D U . . .
C61E C 0.74912(10) 0.87225(13) 0.68342(12) 0.0695(10) Uani 1 1 d D U . . .
H61E H 0.762439 0.853150 0.699480 0.083 Uiso 1 1 calc R U . . .
C62E C 0.76941(10) 0.89194(12) 0.66080(11) 0.0678(10) Uani 1 1 d D U . . .
H62E H 0.796535 0.886388 0.661388 0.081 Uiso 1 1 calc R U . . .
C63E C 0.75024(9) 0.92013(11) 0.63690(11) 0.0635(9) Uani 1 1 d D U . . .
H63E H 0.764773 0.933548 0.621579 0.076 Uiso 1 1 calc R U . . .
C64E C 0.71123(9) 0.92889(10) 0.63500(10) 0.0565(8) Uani 1 1 d D U . . .
N11F N 0.88237(9) 0.45293(11) 0.61187(12) 0.0806(11) Uani 1 1 d D U . . .
C12F C 0.89531(11) 0.45012(12) 0.58305(13) 0.0781(12) Uani 1 1 d D U . . .
C13F C 0.88704(13) 0.41278(14) 0.56203(16) 0.0981(16) Uani 1 1 d D U . . .
H13F H 0.896548 0.411552 0.541758 0.118 Uiso 1 1 calc R U . . .
C14F C 0.86424(15) 0.37773(15) 0.57238(18) 0.1083(18) Uani 1 1 d D U . . .
H14F H 0.857926 0.351946 0.559054 0.130 Uiso 1 1 calc R U . . .
C15F C 0.85117(15) 0.38062(15) 0.60142(19) 0.1109(19) Uani 1 1 d D U . . .
H15F H 0.835854 0.356821 0.608689 0.133 Uiso 1 1 calc R U . . .
C16F C 0.86023(13) 0.41802(13) 0.62013(17) 0.0992(17) Uani 1 1 d D U . . .
H16F H 0.850345 0.419642 0.640230 0.119 Uiso 1 1 calc R U . . .
N21F N 0.92502(8) 0.52351(10) 0.59557(10) 0.0694(9) Uani 1 1 d D U . . .
N22F N 0.95060(9) 0.55131(11) 0.58323(10) 0.0727(9) Uani 1 1 d D U . . .
C23F C 0.96146(13) 0.53458(17) 0.55684(14) 0.0882(13) Uani 1 1 d D U . . .
H23F H 0.979480 0.548333 0.544459 0.106 Uiso 1 1 calc R U . . .
C24F C 0.94225(15) 0.49313(15) 0.54978(14) 0.0890(13) Uani 1 1 d D U . . .
H24F H 0.943906 0.473484 0.532003 0.107 Uiso 1 1 calc R U . . .
C25F C 0.92035(11) 0.48767(13) 0.57482(13) 0.0759(11) Uani 1 1 d D U . . .
C26F C 0.96355(11) 0.59354(14) 0.59840(13) 0.0750(11) Uani 1 1 d . U . . .
H26K H 0.991099 0.598527 0.595212 0.090 Uiso 1 1 calc R U . . .
H26L H 0.962494 0.590781 0.621801 0.090 Uiso 1 1 calc R U . . .
N31F N 1.02938(8) 0.90573(11) 0.55551(9) 0.0649(8) Uani 1 1 d D U . . .
C32F C 1.01285(10) 0.92633(12) 0.57885(10) 0.0625(9) Uani 1 1 d D U . . .
C33F C 1.02585(12) 0.96793(13) 0.59123(12) 0.0725(11) Uani 1 1 d D U . . .
H33F H 1.013522 0.981603 0.607833 0.087 Uiso 1 1 calc R U . . .
C34F C 1.05619(13) 0.98960(14) 0.57990(12) 0.0791(12) Uani 1 1 d D U . . .
H34F H 1.065348 1.018170 0.588391 0.095 Uiso 1 1 calc R U . . .
C35F C 1.07324(12) 0.96856(14) 0.55556(12) 0.0758(11) Uani 1 1 d D U . . .
H35F H 1.094654 0.982400 0.547205 0.091 Uiso 1 1 calc R U . . .
C36F C 1.05869(11) 0.92701(14) 0.54350(12) 0.0740(11) Uani 1 1 d D U . . .
H36F H 1.069814 0.913295 0.526262 0.089 Uiso 1 1 calc R U . . .
N41F N 0.97014(8) 0.86103(10) 0.57668(9) 0.0604(7) Uani 1 1 d D U . . .
N42F N 0.94077(8) 0.84575(10) 0.59186(9) 0.0633(8) Uani 1 1 d D U . . .
C43F C 0.93342(11) 0.87461(14) 0.61582(12) 0.0728(11) Uani 1 1 d D U . . .
H43F H 0.914388 0.870682 0.630056 0.087 Uiso 1 1 calc R U . . .
C44F C 0.95911(11) 0.91084(13) 0.61542(11) 0.0691(10) Uani 1 1 d D U . . .
H44F H 0.961065 0.936940 0.628915 0.083 Uiso 1 1 calc R U . . .
C45F C 0.98131(10) 0.90063(12) 0.59101(11) 0.0636(9) Uani 1 1 d D U . . .
C46F C 0.92114(10) 0.80274(12) 0.58331(11) 0.0644(10) Uani 1 1 d . U . . .
H46K H 0.918060 0.799410 0.559638 0.077 Uiso 1 1 calc R U . . .
H46L H 0.894748 0.803816 0.590057 0.077 Uiso 1 1 calc R U . . .
C51F C 0.93997(9) 0.63508(12) 0.58599(11) 0.0634(9) Uani 1 1 d D U . . .
C52F C 0.90982(9) 0.63135(12) 0.56097(11) 0.0653(10) Uani 1 1 d D U . . .
H52F H 0.903290 0.602318 0.551836 0.078 Uiso 1 1 calc R U . . .
C53F C 0.88891(9) 0.66986(11) 0.54901(10) 0.0605(9) Uani 1 1 d D U . . .
H53F H 0.867989 0.666752 0.532169 0.073 Uiso 1 1 calc R U . . .
C54F C 0.89861(9) 0.71197(11) 0.56158(10) 0.0600(9) Uani 1 1 d D U . . .
H54F H 0.884058 0.737823 0.553460 0.072 Uiso 1 1 calc R U . . .
C55F C 0.93007(9) 0.71779(11) 0.58659(10) 0.0590(8) Uani 1 1 d D U . . .
C56F C 0.95089(9) 0.67816(12) 0.59899(10) 0.0616(9) Uani 1 1 d D U . . .
C61F C 0.98216(11) 0.68416(14) 0.62424(12) 0.0733(11) Uani 1 1 d D U . . .
H61F H 0.996140 0.658343 0.633133 0.088 Uiso 1 1 calc R U . . .
C62F C 0.99206(12) 0.72596(15) 0.63560(13) 0.0797(12) Uani 1 1 d D U . . .
H62F H 1.012547 0.728901 0.652809 0.096 Uiso 1 1 calc R U . . .
C63F C 0.97301(11) 0.76545(14) 0.62279(12) 0.0726(11) Uani 1 1 d D U . . .
H63F H 0.981135 0.794614 0.630849 0.087 Uiso 1 1 calc R U . . .
C64F C 0.94206(10) 0.76148(12) 0.59815(10) 0.0623(9) Uani 1 1 d D U . . .
O10G O 0.68254(6) 0.73654(7) 0.51483(6) 0.0525(5) Uani 1 1 d . U . . .
C11G C 0.67726(9) 0.69847(11) 0.49501(9) 0.0532(8) Uani 1 1 d . U . . .
C12G C 0.70948(9) 0.66780(11) 0.49554(10) 0.0547(8) Uani 1 1 d . U . . .
H12G H 0.706507 0.641439 0.482327 0.066 Uiso 1 1 calc R U . . .
C13G C 0.74375(9) 0.67455(10) 0.51385(9) 0.0526(8) Uani 1 1 d . U . . .
C14G C 0.74837(9) 0.71369(10) 0.53451(9) 0.0492(7) Uani 1 1 d . U . . .
C15G C 0.71722(8) 0.74391(10) 0.53424(9) 0.0496(7) Uani 1 1 d . U . . .
C16G C 0.71863(9) 0.78250(10) 0.55283(10) 0.0549(8) Uani 1 1 d . U . . .
H16G H 0.696590 0.801930 0.552098 0.066 Uiso 1 1 calc R U . . .
C17G C 0.75288(10) 0.79284(10) 0.57283(10) 0.0543(8) Uani 1 1 d . U . . .
C18G C 0.78527(9) 0.76375(11) 0.57383(10) 0.0555(8) Uani 1 1 d . U . . .
H18G H 0.808629 0.770618 0.587398 0.067 Uiso 1 1 calc R U . . .
C19G C 0.78282(9) 0.72489(10) 0.55482(9) 0.0520(8) Uani 1 1 d . U . . .
H19G H 0.804803 0.705375 0.555475 0.062 Uiso 1 1 calc R U . . .
O20G O 0.64527(6) 0.69472(8) 0.47960(7) 0.0611(6) Uani 1 1 d . U . . .
C21G C 0.77704(10) 0.64167(11) 0.51294(11) 0.0624(9) Uani 1 1 d . U . . .
H21A H 0.768509 0.616076 0.498782 0.094 Uiso 1 1 calc R U . . .
H21B H 0.785443 0.630278 0.534672 0.094 Uiso 1 1 calc R U . . .
H21C H 0.798826 0.657276 0.504772 0.094 Uiso 1 1 calc R U . . .
N22G N 0.75617(10) 0.83190(9) 0.59184(9) 0.0672(8) Uani 1 1 d . U . . .
H22A H 0.736362 0.850778 0.591430 0.081 Uiso 1 1 calc R U . . .
H22B H 0.778049 0.837690 0.604252 0.081 Uiso 1 1 calc R U . . .
P11X P 0.61832(3) 0.86734(3) 0.55307(3) 0.0660(3) Uani 1 1 d D U . . .
F12X F 0.58757(7) 0.87081(10) 0.57796(8) 0.0981(9) Uani 1 1 d D U . . .
F13X F 0.62280(7) 0.92109(7) 0.55425(7) 0.0725(6) Uani 1 1 d D U . . .
F14X F 0.58476(7) 0.87175(9) 0.52357(8) 0.0921(8) Uani 1 1 d D U . . .
F15X F 0.61442(8) 0.81330(8) 0.55239(8) 0.0913(8) Uani 1 1 d D U . . .
F16X F 0.65314(6) 0.86248(7) 0.58230(6) 0.0670(6) Uani 1 1 d D U . . .
F17X F 0.64978(7) 0.86443(7) 0.52835(6) 0.0744(6) Uani 1 1 d D U . . .
P21X P 0.85259(11) 0.79225(15) 0.66287(9) 0.0665(8) Uani 0.716(5) 1 d D U P A 1
F22X F 0.85351(17) 0.75060(18) 0.68742(13) 0.0905(15) Uani 0.716(5) 1 d D U P A 1
F23X F 0.85991(14) 0.75805(14) 0.63425(10) 0.0909(14) Uani 0.716(5) 1 d D U P A 1
F24X F 0.89847(11) 0.79870(19) 0.67070(15) 0.1166(17) Uani 0.716(5) 1 d D U P A 1
F25X F 0.84528(15) 0.82662(14) 0.69091(11) 0.0961(14) Uani 0.716(5) 1 d D U P A 1
F26X F 0.80665(9) 0.78682(13) 0.65483(11) 0.0827(12) Uani 0.716(5) 1 d D U P A 1
F27X F 0.84971(15) 0.83323(16) 0.63767(15) 0.0972(17) Uani 0.716(5) 1 d D U P A 1
P1 P 0.8526(3) 0.7852(4) 0.6649(3) 0.087(3) Uani 0.284(5) 1 d D U P A 2
F22Y F 0.8198(4) 0.8005(4) 0.6856(4) 0.122(4) Uani 0.284(5) 1 d D U P A 2
F25Y F 0.8713(5) 0.7557(5) 0.6941(4) 0.112(5) Uani 0.284(5) 1 d D U P A 2
F26Y F 0.8760(4) 0.8288(4) 0.6784(4) 0.122(4) Uani 0.284(5) 1 d D U P A 2
F27Y F 0.8357(5) 0.8157(4) 0.6349(3) 0.106(4) Uani 0.284(5) 1 d D U P A 2
F23Y F 0.8273(2) 0.7432(3) 0.6492(3) 0.090(3) Uani 0.284(5) 1 d D U P A 2
F24Y F 0.8876(3) 0.7688(4) 0.6466(3) 0.106(3) Uani 0.284(5) 1 d D U P A 2
P31X P 0.68436(9) 0.54384(11) 0.55474(8) 0.0765(8) Uani 0.826(6) 1 d D U P B 1
F32X F 0.64622(14) 0.5523(2) 0.57260(15) 0.1018(17) Uani 0.826(6) 1 d D U P B 1
F33X F 0.66433(12) 0.5658(2) 0.52219(11) 0.1252(18) Uani 0.826(6) 1 d D U P B 1
F34X F 0.66743(12) 0.49577(17) 0.54261(12) 0.1174(19) Uani 0.826(6) 1 d D U P B 1
F35X F 0.70573(9) 0.52132(13) 0.58689(9) 0.0818(10) Uani 0.826(6) 1 d D U P B 1
F36X F 0.70094(10) 0.59155(11) 0.56687(10) 0.0885(11) Uani 0.826(6) 1 d D U P B 1
F37X F 0.72207(12) 0.53436(19) 0.53721(12) 0.0798(12) Uani 0.826(6) 1 d D U P B 1
P31Y P 0.6808(4) 0.5395(5) 0.5569(4) 0.095(4) Uani 0.174(6) 1 d D U P B 2
F32Y F 0.6480(6) 0.5347(9) 0.5791(6) 0.100(6) Uani 0.174(6) 1 d D U P B 2
F33Y F 0.6706(5) 0.5920(5) 0.5473(6) 0.124(6) Uani 0.174(6) 1 d D U P B 2
F34Y F 0.6511(3) 0.5275(6) 0.5274(4) 0.082(4) Uani 0.174(6) 1 d D U P B 2
F35Y F 0.6958(6) 0.4897(6) 0.5631(5) 0.118(6) Uani 0.174(6) 1 d D U P B 2
F36Y F 0.7117(5) 0.5542(10) 0.5860(4) 0.144(7) Uani 0.174(6) 1 d D U P B 2
F37Y F 0.7148(5) 0.5456(8) 0.5341(5) 0.099(6) Uani 0.174(6) 1 d D U P B 2
P41X P 0.47868(4) 0.57530(6) 0.65274(4) 0.1047(6) Uani 1 1 d D U . . .
F42X F 0.5008(2) 0.5627(4) 0.68415(14) 0.269(4) Uani 1 1 d D U . . .
F43X F 0.49011(12) 0.62719(19) 0.66107(17) 0.219(3) Uani 1 1 d D U . . .
F44X F 0.43990(11) 0.58296(17) 0.66792(11) 0.1559(19) Uani 1 1 d D U . . .
F45X F 0.46476(9) 0.52709(12) 0.64216(11) 0.1218(12) Uani 1 1 d D U . . .
F46X F 0.51603(12) 0.57149(18) 0.63498(13) 0.185(3) Uani 1 1 d D U . . .
F47X F 0.45434(18) 0.59393(16) 0.61939(13) 0.1745(19) Uani 1 1 d D U . . .
P51X P 0.80214(17) 0.24566(16) 0.55351(19) 0.0921(17) Uani 0.25 1 d D U P C 1
F52X F 0.8408(4) 0.2705(4) 0.5462(4) 0.116(4) Uani 0.25 1 d D U P C 1
F53X F 0.7994(5) 0.2789(4) 0.5834(4) 0.135(5) Uani 0.25 1 d D U P C 1
F54X F 0.7766(3) 0.2795(4) 0.5313(4) 0.127(4) Uani 0.25 1 d D U P C 1
F55X F 0.8067(4) 0.2105(3) 0.5259(3) 0.097(3) Uani 0.25 1 d D U P C 1
F56X F 0.8296(4) 0.2128(4) 0.5778(4) 0.098(4) Uani 0.25 1 d D U P C 1
F57X F 0.7653(3) 0.2196(4) 0.5622(4) 0.098(4) Uani 0.25 1 d D U P C 1
P51Y P 0.8252(2) 0.25017(16) 0.5804(2) 0.173(3) Uani 0.420(5) 1 d D U P D 2
F52Y F 0.8667(3) 0.2696(2) 0.5755(3) 0.124(3) Uani 0.420(5) 1 d D U P D 2
F53Y F 0.8292(5) 0.2742(3) 0.6149(3) 0.208(5) Uani 0.420(5) 1 d D U P D 2
F54Y F 0.8074(4) 0.2951(3) 0.5659(3) 0.171(4) Uani 0.420(5) 1 d D U P D 2
F55Y F 0.8235(4) 0.2275(4) 0.5464(3) 0.172(4) Uani 0.420(5) 1 d D U P D 2
F56Y F 0.8439(4) 0.2052(3) 0.5952(3) 0.164(4) Uani 0.420(5) 1 d D U P D 2
F57Y F 0.7840(4) 0.2288(4) 0.5838(4) 0.205(6) Uani 0.420(5) 1 d D U P D 2
P51Z P 0.8769(5) 0.2583(5) 0.6136(4) 0.295(7) Uani 0.330(5) 1 d D U P D 3
F52Z F 0.9000(8) 0.2680(8) 0.5834(5) 0.274(9) Uani 0.330(5) 1 d D U P D 3
F53Z F 0.9002(6) 0.2970(5) 0.6361(4) 0.246(7) Uani 0.330(5) 1 d D U P D 3
F54Z F 0.8509(8) 0.2990(7) 0.5987(6) 0.294(9) Uani 0.330(5) 1 d D U P D 3
F55Z F 0.8511(7) 0.2217(7) 0.5916(6) 0.248(7) Uani 0.330(5) 1 d D U P D 3
F56Z F 0.9058(7) 0.2179(7) 0.6211(5) 0.265(8) Uani 0.330(5) 1 d D U P D 3
F57Z F 0.8503(8) 0.2476(9) 0.6394(6) 0.311(9) Uani 0.330(5) 1 d D U P D 3
P61X P 0.94710(13) 0.5456(2) 0.78088(13) 0.1542(17) Uani 0.5 1 d D U P . .
F62X F 0.9707(3) 0.5868(4) 0.7712(2) 0.177(4) Uani 0.5 1 d D U P . .
F63X F 0.9367(4) 0.5326(4) 0.7468(2) 0.208(5) Uani 0.5 1 d D U P . .
F66X F 0.9855(3) 0.5198(5) 0.7767(3) 0.224(5) Uani 0.5 1 d D U P . .
F64X F 0.9118(3) 0.5764(5) 0.7892(3) 0.245(6) Uani 0.5 1 d D U P . .
F65X F 0.9594(3) 0.5594(6) 0.8181(2) 0.225(5) Uani 0.5 1 d D U P . .
F67X F 0.9250(4) 0.5016(5) 0.7934(4) 0.260(6) Uani 0.5 1 d D U P . .
P71X P 0.72020(12) 0.43940(14) 0.71729(10) 0.1004(12) Uani 0.602(7) 1 d D U P E 1
F72X F 0.7278(3) 0.4549(4) 0.68318(16) 0.166(4) Uani 0.602(7) 1 d D U P E 1
F73X F 0.76505(17) 0.4359(3) 0.73166(18) 0.127(3) Uani 0.602(7) 1 d D U P E 1
F74X F 0.7325(5) 0.3877(4) 0.7065(3) 0.226(5) Uani 0.602(7) 1 d D U P E 1
F75X F 0.6793(3) 0.4214(4) 0.7036(2) 0.192(4) Uani 0.602(7) 1 d D U P E 1
F76X F 0.7058(4) 0.4841(3) 0.7274(3) 0.223(5) Uani 0.602(7) 1 d D U P E 1
F77X F 0.7136(3) 0.4197(3) 0.75126(16) 0.133(3) Uani 0.602(7) 1 d D U P E 1
P71Y P 0.7324(4) 0.4325(4) 0.7221(3) 0.219(5) Uani 0.398(7) 1 d D U P E 2
F77Y F 0.7609(6) 0.4210(7) 0.7527(4) 0.242(7) Uani 0.398(7) 1 d D U P E 2
F76Y F 0.7423(5) 0.4847(4) 0.7251(3) 0.160(5) Uani 0.398(7) 1 d D U P E 2
F75Y F 0.6992(5) 0.4429(7) 0.7436(4) 0.216(7) Uani 0.398(7) 1 d D U P E 2
F73Y F 0.7180(7) 0.3806(5) 0.7234(6) 0.260(8) Uani 0.398(7) 1 d D U P E 2
F72Y F 0.7616(4) 0.4153(4) 0.6999(4) 0.184(5) Uani 0.398(7) 1 d D U P E 2
F74Y F 0.7034(6) 0.4388(8) 0.6899(4) 0.258(8) Uani 0.398(7) 1 d D U P E 2
P81X P 1.07855(5) 0.56353(10) 0.62015(8) 0.1253(9) Uani 0.75 1 d D U P . .
F82X F 1.11105(17) 0.5970(2) 0.6373(3) 0.244(5) Uani 0.75 1 d D U P . .
F83X F 1.04677(14) 0.5805(3) 0.64033(18) 0.176(3) Uani 0.75 1 d D U P . .
F84X F 1.09113(13) 0.5265(2) 0.64726(15) 0.151(2) Uani 0.75 1 d D U P . .
F85X F 1.11068(12) 0.5412(2) 0.60270(14) 0.1385(19) Uani 0.75 1 d D U P . .
F86X F 1.06435(19) 0.5991(3) 0.5931(2) 0.233(4) Uani 0.75 1 d D U P . .
F87X F 1.04543(11) 0.5293(2) 0.60363(12) 0.1281(17) Uani 0.75 1 d D U P . .
P81Y P 0.80918(14) 0.78014(18) 0.79612(16) 0.114(2) Uani 0.25 1 d D U P F 1
F82Y F 0.8167(3) 0.7347(4) 0.8172(3) 0.098(3) Uani 0.25 1 d D U P F 1
F83Y F 0.8536(3) 0.7819(5) 0.7925(4) 0.173(6) Uani 0.25 1 d D U P F 1
F84Y F 0.8157(4) 0.8094(5) 0.8270(3) 0.169(6) Uani 0.25 1 d D U P F 1
F85Y F 0.7638(2) 0.7778(3) 0.7999(3) 0.091(3) Uani 0.25 1 d D U P F 1
F86Y F 0.7926(5) 0.7507(4) 0.7644(2) 0.142(5) Uani 0.25 1 d D U P F 1
F87Y F 0.8024(3) 0.8185(5) 0.7693(4) 0.151(6) Uani 0.25 1 d D U P F 1
P91X P 0.500000 0.81416(8) 0.750000 0.0995(7) Uani 1 2 d DS TU P . .
F92X F 0.5287(2) 0.7757(2) 0.74325(13) 0.211(3) Uani 1 1 d D U . . .
F93X F 0.52943(9) 0.85246(13) 0.74227(7) 0.1011(9) Uani 1 1 d D U . . .
F94X F 0.48364(13) 0.81542(16) 0.71347(8) 0.1345(14) Uani 1 1 d D U . . .

loop_
_atom_site_aniso_label
_atom_site_aniso_U_11
_atom_site_aniso_U_22
_atom_site_aniso_U_33
_atom_site_aniso_U_23
_atom_site_aniso_U_13
_atom_site_aniso_U_12
Co1 0.0456(3) 0.0592(3) 0.1054(4) 0.0206(3) 0.0253(3) 0.0106(2)
Co2 0.0367(2) 0.0393(2) 0.1211(5) 0.0149(2) 0.0074(2) 0.00427(17)
Co3 0.0682(3) 0.0546(3) 0.1022(4) -0.0298(3) 0.0435(3) -0.0296(2)
Co4 0.0334(2) 0.0447(2) 0.1223(5) -0.0033(3) 0.0212(2) -0.00690(17)
N11A 0.0520(17) 0.077(2) 0.101(2) 0.0208(19) 0.0247(17) 0.0174(15)
C12A 0.0436(16) 0.0507(18) 0.109(3) 0.0129(19) 0.0260(18) 0.0083(14)
C13A 0.055(2) 0.058(2) 0.094(3) 0.0104(19) 0.0204(19) 0.0087(16)
C14A 0.051(2) 0.067(2) 0.119(3) 0.016(2) 0.020(2) 0.0126(18)
C15A 0.053(2) 0.105(4) 0.113(3) 0.024(3) 0.023(2) 0.034(2)
C16A 0.053(2) 0.099(3) 0.121(4) 0.036(3) 0.033(2) 0.023(2)
N21A 0.0445(14) 0.0499(15) 0.104(2) 0.0150(15) 0.0261(15) 0.0102(12)
N22A 0.0444(15) 0.0529(16) 0.111(2) 0.0168(16) 0.0279(16) 0.0111(12)
C23A 0.0530(19) 0.055(2) 0.123(3) 0.025(2) 0.039(2) 0.0081(16)
C24A 0.057(2) 0.0511(19) 0.114(3) 0.020(2) 0.035(2) 0.0060(16)
C25A 0.0424(16) 0.0477(17) 0.110(3) 0.0119(18) 0.0238(17) 0.0059(14)
C26A 0.0463(18) 0.0484(17) 0.113(3) 0.0120(19) 0.0213(19) 0.0070(14)
N31A 0.0390(15) 0.069(2) 0.152(4) 0.044(2) 0.0124(18) 0.0034(14)
C32A 0.049(2) 0.071(3) 0.154(4) 0.049(3) 0.015(2) 0.0100(18)
C33A 0.062(3) 0.117(4) 0.187(6) 0.090(4) 0.027(3) 0.028(3)
C34A 0.052(3) 0.140(5) 0.229(7) 0.105(5) 0.030(3) 0.037(3)
C35A 0.047(2) 0.148(5) 0.211(7) 0.096(5) 0.036(3) 0.034(3)
C36A 0.045(2) 0.117(4) 0.196(6) 0.088(4) 0.024(3) 0.015(2)
N41A 0.0459(15) 0.0464(15) 0.125(3) 0.0203(17) 0.0121(17) 0.0043(12)
N42A 0.0536(17) 0.0436(15) 0.124(3) 0.0148(17) 0.0184(18) 0.0093(13)
C43A 0.068(2) 0.0442(18) 0.116(3) 0.012(2) 0.023(2) 0.0037(17)
C44A 0.066(2) 0.0426(18) 0.127(4) 0.017(2) 0.013(2) 0.0018(16)
C45A 0.0531(19) 0.0483(18) 0.125(3) 0.020(2) 0.011(2) 0.0047(15)
C46A 0.0461(18) 0.0452(17) 0.127(3) 0.005(2) 0.014(2) 0.0081(14)
C51A 0.0432(16) 0.0492(17) 0.097(3) 0.0131(17) 0.0223(16) 0.0040(13)
C52A 0.0434(17) 0.060(2) 0.097(3) 0.0130(19) 0.0228(17) 0.0087(15)
C53A 0.0479(18) 0.0569(19) 0.105(3) 0.0083(19) 0.0245(19) -0.0005(15)
C54A 0.0453(17) 0.0532(19) 0.108(3) 0.0063(19) 0.0247(18) 0.0027(14)
C55A 0.0414(16) 0.0459(16) 0.107(3) 0.0123(17) 0.0243(17) 0.0033(13)
C56A 0.0414(15) 0.0471(16) 0.096(3) 0.0088(16) 0.0224(16) 0.0044(13)
C61A 0.056(2) 0.0452(17) 0.102(3) 0.0033(18) 0.0161(19) 0.0047(15)
C62A 0.055(2) 0.057(2) 0.113(3) 0.008(2) 0.007(2) 0.0037(17)
C63A 0.054(2) 0.056(2) 0.109(3) 0.015(2) 0.007(2) 0.0110(16)
C64A 0.0526(19) 0.0436(17) 0.116(3) 0.0096(18) 0.0220(19) 0.0063(14)
N11B 0.0603(18) 0.0464(15) 0.101(2) 0.0121(16) 0.0019(17) -0.0075(13)
C12B 0.067(2) 0.0486(18) 0.086(3) 0.0105(17) 0.0090(19) -0.0047(16)
C13B 0.095(3) 0.052(2) 0.093(3) 0.002(2) 0.024(2) -0.013(2)
C14B 0.117(4) 0.073(3) 0.095(3) -0.004(2) 0.012(3) -0.035(3)
C15B 0.113(4) 0.089(3) 0.096(4) 0.009(3) -0.008(3) -0.038(3)
C16B 0.078(3) 0.082(3) 0.105(3) 0.026(3) -0.014(3) -0.016(2)
N21B 0.0396(13) 0.0417(13) 0.095(2) 0.0024(14) 0.0038(13) 0.0081(11)
N22B 0.0356(12) 0.0536(15) 0.089(2) 0.0023(14) 0.0071(13) 0.0082(11)
C23B 0.0463(17) 0.068(2) 0.084(3) 0.0097(19) 0.0146(17) 0.0227(16)
C24B 0.066(2) 0.0500(17) 0.079(2) 0.0082(17) 0.0175(18) 0.0255(16)
C25B 0.0516(17) 0.0406(15) 0.083(2) 0.0098(15) 0.0115(16) 0.0062(13)
C26B 0.0319(14) 0.0572(19) 0.102(3) -0.0008(18) 0.0154(16) -0.0029(13)
N31B 0.134(3) 0.079(2) 0.112(3) -0.042(2) 0.065(3) -0.064(2)
C32B 0.197(5) 0.056(2) 0.106(4) -0.039(2) 0.071(3) -0.049(3)
C33B 0.274(9) 0.065(3) 0.130(5) -0.039(3) 0.064(5) -0.058(4)
C34B 0.301(10) 0.095(4) 0.142(6) -0.054(4) 0.049(6) -0.109(5)
C35B 0.251(8) 0.127(5) 0.104(5) -0.057(4) 0.046(5) -0.113(5)
C36B 0.167(5) 0.114(4) 0.111(4) -0.052(3) 0.048(4) -0.092(4)
N41B 0.110(3) 0.0408(15) 0.113(3) -0.0193(17) 0.057(2) -0.0178(17)
N42B 0.098(3) 0.0437(16) 0.123(3) -0.0139(18) 0.050(2) -0.0026(17)
C43B 0.153(5) 0.056(3) 0.153(5) -0.006(3) 0.062(4) 0.023(3)
C44B 0.198(6) 0.043(2) 0.162(5) -0.023(3) 0.075(4) 0.011(3)
C45B 0.159(4) 0.043(2) 0.120(4) -0.024(2) 0.073(3) -0.015(2)
C46B 0.073(3) 0.0471(18) 0.113(3) -0.0024(19) 0.036(2) 0.0001(17)
C51B 0.0322(14) 0.0475(16) 0.097(3) -0.0004(16) 0.0104(15) -0.0010(12)
C52B 0.0374(15) 0.0442(16) 0.091(2) 0.0037(16) 0.0091(15) -0.0027(12)
C53B 0.0390(15) 0.0442(16) 0.111(3) 0.0065(17) 0.0147(17) -0.0075(13)
C54B 0.0416(16) 0.0447(16) 0.099(3) 0.0040(16) 0.0194(17) -0.0029(13)
C55B 0.0414(15) 0.0386(15) 0.102(3) 0.0011(16) 0.0210(16) -0.0011(12)
C56B 0.0386(15) 0.0426(15) 0.102(3) -0.0030(16) 0.0208(16) -0.0073(12)
C61B 0.057(2) 0.057(2) 0.102(3) -0.0023(19) 0.027(2) -0.0176(17)
C62B 0.089(3) 0.0465(19) 0.117(3) 0.000(2) 0.035(3) -0.024(2)
C63B 0.084(3) 0.0462(19) 0.123(4) -0.013(2) 0.035(3) -0.0171(19)
C64B 0.062(2) 0.0409(16) 0.111(3) -0.0021(17) 0.029(2) -0.0036(15)
N11C 0.0483(15) 0.0547(16) 0.097(2) -0.0231(15) 0.0270(15) -0.0149(13)
C12C 0.0550(19) 0.060(2) 0.102(3) -0.0303(19) 0.0281(19) -0.0187(16)
C13C 0.069(2) 0.056(2) 0.098(3) -0.0153(19) 0.028(2) -0.0089(18)
C14C 0.070(2) 0.064(2) 0.097(3) -0.011(2) 0.033(2) -0.0214(19)
C15C 0.055(2) 0.079(3) 0.106(3) -0.022(2) 0.038(2) -0.0186(19)
C16C 0.0510(19) 0.070(2) 0.098(3) -0.021(2) 0.0281(19) -0.0103(17)
N21C 0.0461(16) 0.086(2) 0.110(3) -0.042(2) 0.0329(17) -0.0207(16)
N22C 0.0413(16) 0.130(4) 0.112(3) -0.049(3) 0.0237(18) -0.0240(19)
C23C 0.054(2) 0.139(5) 0.122(4) -0.049(3) 0.023(2) -0.008(3)
C24C 0.060(3) 0.143(5) 0.105(3) -0.035(3) 0.015(2) -0.005(3)
C25C 0.055(2) 0.082(3) 0.109(3) -0.037(2) 0.026(2) -0.0087(19)
C26C 0.0402(18) 0.107(3) 0.138(4) -0.050(3) 0.034(2) -0.028(2)
N31C 0.0437(16) 0.0488(16) 0.160(3) -0.0129(19) 0.0400(19) -0.0105(13)
C32C 0.0480(18) 0.057(2) 0.137(4) -0.025(2) 0.041(2) -0.0227(16)
C33C 0.060(2) 0.086(3) 0.155(4) -0.030(3) 0.057(3) -0.033(2)
C34C 0.068(3) 0.088(4) 0.208(6) -0.023(4) 0.077(4) -0.019(2)
C35C 0.057(3) 0.070(3) 0.245(7) -0.004(4) 0.086(4) -0.006(2)
C36C 0.049(2) 0.061(2) 0.211(6) 0.010(3) 0.059(3) -0.0055(18)
N41C 0.0382(13) 0.0448(14) 0.108(2) -0.0147(15) 0.0230(14) -0.0110(11)
N42C 0.0392(13) 0.0502(15) 0.094(2) -0.0075(14) 0.0202(13) -0.0106(11)
C43C 0.0531(19) 0.0547(19) 0.100(3) -0.0034(19) 0.0202(19) -0.0199(15)
C44C 0.066(2) 0.067(2) 0.095(3) -0.013(2) 0.031(2) -0.0253(19)
C45C 0.0518(18) 0.0547(19) 0.113(3) -0.0177(19) 0.0349(19) -0.0252(15)
C46C 0.0353(14) 0.0513(17) 0.091(3) -0.0046(16) 0.0186(15) -0.0103(13)
C51C 0.0361(16) 0.082(3) 0.110(3) -0.030(2) 0.0244(18) -0.0166(16)
C52C 0.0392(17) 0.086(3) 0.109(3) -0.015(2) 0.0272(19) -0.0148(17)
C53C 0.0390(16) 0.064(2) 0.114(3) 0.000(2) 0.0233(18) -0.0104(15)
C54C 0.0335(14) 0.0545(18) 0.100(3) -0.0031(18) 0.0167(16) -0.0053(13)
C55C 0.0266(12) 0.0526(17) 0.091(2) -0.0051(16) 0.0087(14) -0.0055(12)
C56C 0.0309(14) 0.062(2) 0.108(3) -0.0169(19) 0.0156(16) -0.0098(13)
C61C 0.0390(16) 0.0567(19) 0.116(3) -0.021(2) 0.0177(18) -0.0116(14)
C62C 0.0441(17) 0.0516(18) 0.107(3) -0.0073(18) 0.0169(18) -0.0157(14)
C63C 0.0359(14) 0.0490(17) 0.094(3) -0.0040(16) 0.0161(16) -0.0100(13)
C64C 0.0323(13) 0.0460(16) 0.087(2) -0.0024(15) 0.0127(14) -0.0049(12)
N11D 0.0452(17) 0.0622(19) 0.160(4) 0.008(2) 0.017(2) -0.0049(15)
C12D 0.0408(18) 0.061(2) 0.175(5) 0.018(3) 0.032(2) 0.0041(16)
C13D 0.067(3) 0.076(3) 0.192(6) 0.026(3) 0.035(3) 0.020(2)
C14D 0.062(3) 0.101(4) 0.216(7) 0.044(4) -0.006(4) 0.008(3)
C15D 0.072(3) 0.110(4) 0.200(7) 0.033(4) -0.028(4) 0.005(3)
C16D 0.066(3) 0.084(3) 0.155(5) 0.022(3) -0.008(3) -0.002(2)
N21D 0.0398(14) 0.0467(15) 0.141(3) -0.0063(17) 0.0371(16) -0.0090(12)
N22D 0.0492(16) 0.0509(16) 0.136(3) -0.0154(17) 0.0404(17) -0.0122(13)
C23D 0.072(2) 0.0506(19) 0.143(4) -0.022(2) 0.062(3) -0.0179(18)
C24D 0.066(2) 0.0487(19) 0.174(5) -0.002(2) 0.063(3) -0.0039(18)
C25D 0.0479(18) 0.0491(18) 0.156(4) 0.006(2) 0.048(2) -0.0003(15)
C26D 0.0530(19) 0.058(2) 0.133(3) -0.031(2) 0.049(2) -0.0231(16)
N31D 0.0552(17) 0.0535(16) 0.117(3) 0.0231(17) 0.0286(17) 0.0062(14)
C32D 0.056(2) 0.059(2) 0.132(4) 0.028(2) 0.040(2) 0.0033(16)
C33D 0.085(3) 0.059(2) 0.127(4) 0.037(2) 0.048(3) 0.013(2)
C34D 0.071(3) 0.077(3) 0.134(4) 0.046(3) 0.036(3) 0.014(2)
C35D 0.074(3) 0.085(3) 0.114(4) 0.041(3) 0.016(3) 0.014(2)
C36D 0.064(2) 0.071(3) 0.111(3) 0.032(2) 0.019(2) 0.0092(19)
N41D 0.0451(16) 0.072(2) 0.132(3) 0.011(2) 0.0304(18) -0.0095(15)
N42D 0.059(2) 0.096(3) 0.141(4) 0.001(3) 0.028(2) -0.021(2)
C43D 0.096(4) 0.087(3) 0.181(6) -0.008(4) 0.037(4) -0.046(3)
C44D 0.094(4) 0.067(3) 0.182(6) 0.002(3) 0.046(4) -0.028(3)
C45D 0.066(2) 0.058(2) 0.135(4) 0.011(2) 0.037(2) -0.0075(18)
C46D 0.050(2) 0.128(5) 0.143(4) -0.011(3) 0.023(3) -0.029(3)
C51D 0.0424(17) 0.0527(19) 0.140(3) -0.025(2) 0.041(2) -0.0179(14)
C52D 0.0462(18) 0.063(2) 0.125(3) -0.025(2) 0.038(2) -0.0118(16)
C53D 0.0455(19) 0.077(3) 0.141(4) -0.025(3) 0.041(2) -0.0105(18)
C54D 0.0418(18) 0.095(3) 0.123(4) -0.025(3) 0.031(2) -0.0187(19)
C55D 0.0402(17) 0.074(2) 0.134(3) -0.035(2) 0.034(2) -0.0211(16)
C56D 0.0404(16) 0.058(2) 0.138(3) -0.032(2) 0.0356(19) -0.0220(15)
C61D 0.0416(17) 0.066(2) 0.141(4) -0.033(2) 0.038(2) -0.0186(16)
C62D 0.046(2) 0.074(3) 0.152(4) -0.025(3) 0.042(2) -0.0175(18)
C63D 0.046(2) 0.082(3) 0.138(4) -0.020(3) 0.020(2) -0.0157(19)
C64D 0.0438(19) 0.085(3) 0.139(4) -0.020(3) 0.034(2) -0.0230(18)
N11E 0.0535(18) 0.068(2) 0.114(3) 0.0252(19) 0.0224(18) 0.0106(15)
C12E 0.084(3) 0.078(3) 0.107(3) 0.029(2) 0.036(3) 0.022(2)
C13E 0.121(5) 0.106(4) 0.133(5) 0.024(4) 0.067(4) 0.000(3)
C14E 0.139(5) 0.124(5) 0.143(5) 0.025(4) 0.086(5) -0.004(4)
C15E 0.085(3) 0.100(4) 0.138(5) 0.044(3) 0.049(3) 0.003(3)
C16E 0.059(2) 0.086(3) 0.127(4) 0.030(3) 0.041(2) 0.005(2)
N21E 0.0633(19) 0.0609(18) 0.100(2) 0.0195(17) 0.0257(18) 0.0171(15)
N22E 0.074(2) 0.0565(18) 0.106(3) 0.0108(18) 0.0212(19) 0.0172(16)
C23E 0.099(4) 0.064(3) 0.111(4) 0.003(2) 0.021(3) 0.011(2)
C24E 0.116(4) 0.079(3) 0.102(4) 0.015(3) 0.034(3) 0.018(3)
C25E 0.086(3) 0.070(2) 0.104(3) 0.021(2) 0.028(2) 0.018(2)
C26E 0.057(2) 0.0481(18) 0.121(3) 0.006(2) 0.027(2) 0.0096(16)
N31E 0.075(2) 0.0648(19) 0.117(3) -0.0313(19) 0.049(2) -0.0392(17)
C32E 0.057(2) 0.067(2) 0.097(3) -0.025(2) 0.034(2) -0.0295(18)
C33E 0.060(2) 0.088(3) 0.109(3) -0.031(3) 0.042(2) -0.032(2)
C34E 0.091(3) 0.122(4) 0.110(4) -0.028(3) 0.051(3) -0.063(3)
C35E 0.105(4) 0.103(4) 0.120(4) -0.019(3) 0.047(3) -0.069(3)
C36E 0.098(3) 0.083(3) 0.110(3) -0.027(3) 0.041(3) -0.059(3)
N41E 0.0463(14) 0.0422(13) 0.101(2) -0.0172(14) 0.0311(15) -0.0167(11)
N42E 0.0394(13) 0.0370(12) 0.102(2) -0.0139(13) 0.0258(14) -0.0125(10)
C43E 0.0447(16) 0.0377(14) 0.098(3) -0.0134(16) 0.0175(17) -0.0080(12)
C44E 0.0404(15) 0.0469(16) 0.091(2) -0.0162(16) 0.0200(16) -0.0039(13)
C45E 0.0434(16) 0.0473(16) 0.094(3) -0.0174(17) 0.0255(16) -0.0098(13)
C46E 0.0435(16) 0.0363(14) 0.096(2) -0.0080(15) 0.0248(16) -0.0079(12)
C51E 0.0537(19) 0.0438(17) 0.102(3) -0.0036(17) 0.0191(18) 0.0049(14)
C52E 0.059(2) 0.053(2) 0.119(3) 0.012(2) 0.042(2) 0.0087(16)
C53E 0.0508(19) 0.0479(18) 0.125(3) 0.009(2) 0.036(2) 0.0051(15)
C54E 0.0426(16) 0.0420(16) 0.115(3) -0.0019(18) 0.0250(18) 0.0006(13)
C55E 0.0426(15) 0.0352(14) 0.107(3) -0.0087(15) 0.0244(16) -0.0034(12)
C56E 0.0503(17) 0.0368(15) 0.109(3) -0.0078(16) 0.0259(18) 0.0005(13)
C61E 0.0466(17) 0.0475(18) 0.117(3) -0.0106(19) 0.0197(19) 0.0008(14)
C62E 0.0422(16) 0.0448(17) 0.120(3) -0.0157(18) 0.0236(18) -0.0029(13)
C63E 0.0395(15) 0.0405(15) 0.114(3) -0.0129(17) 0.0237(17) -0.0042(12)
C64E 0.0395(14) 0.0353(14) 0.098(3) -0.0120(15) 0.0199(15) -0.0062(11)
N11F 0.0407(15) 0.0446(15) 0.158(3) -0.0030(19) 0.0193(19) 0.0050(12)
C12F 0.0485(19) 0.0410(17) 0.142(4) -0.008(2) -0.001(2) 0.0162(14)
C13F 0.058(2) 0.0458(19) 0.185(5) -0.022(2) -0.007(3) 0.0182(17)
C14F 0.072(3) 0.047(2) 0.202(6) -0.024(3) 0.002(3) 0.007(2)
C15F 0.067(3) 0.045(2) 0.221(6) -0.009(3) 0.020(3) 0.0010(19)
C16F 0.056(2) 0.0427(19) 0.202(5) -0.002(3) 0.029(3) 0.0022(16)
N21F 0.0380(14) 0.0449(14) 0.125(3) 0.0073(16) 0.0094(15) 0.0063(11)
N22F 0.0467(16) 0.0498(15) 0.124(3) 0.0065(17) 0.0192(17) 0.0089(13)
C23F 0.056(2) 0.077(3) 0.134(4) 0.020(3) 0.023(2) 0.012(2)
C24F 0.077(3) 0.061(2) 0.128(4) -0.004(2) 0.009(3) 0.021(2)
C25F 0.0452(18) 0.0486(18) 0.133(4) -0.004(2) 0.007(2) 0.0166(14)
C26F 0.0462(18) 0.057(2) 0.120(3) 0.013(2) 0.005(2) -0.0015(15)
N31F 0.0360(13) 0.0564(16) 0.101(2) 0.0087(16) 0.0043(14) -0.0112(12)
C32F 0.0451(17) 0.0467(17) 0.094(3) 0.0015(17) 0.0033(17) -0.0082(14)
C33F 0.060(2) 0.055(2) 0.102(3) 0.0023(19) 0.007(2) -0.0149(17)
C34F 0.064(2) 0.058(2) 0.113(3) 0.000(2) 0.004(2) -0.0253(18)
C35F 0.052(2) 0.059(2) 0.115(3) 0.007(2) 0.004(2) -0.0258(17)
C36F 0.0480(19) 0.060(2) 0.114(3) 0.005(2) 0.010(2) -0.0169(16)
N41F 0.0374(13) 0.0455(14) 0.100(2) 0.0009(14) 0.0134(14) -0.0106(11)
N42F 0.0426(14) 0.0468(14) 0.103(2) 0.0008(15) 0.0189(15) -0.0083(11)
C43F 0.0505(19) 0.060(2) 0.110(3) -0.005(2) 0.017(2) -0.0053(16)
C44F 0.0461(18) 0.056(2) 0.106(3) -0.0037(19) 0.0104(18) -0.0064(15)
C45F 0.0403(16) 0.0483(17) 0.102(3) 0.0024(17) 0.0067(16) -0.0084(13)
C46F 0.0397(16) 0.0464(17) 0.108(3) 0.0005(18) 0.0148(17) -0.0107(13)
C51F 0.0333(14) 0.0492(17) 0.108(3) 0.0103(18) 0.0108(16) -0.0053(13)
C52F 0.0377(15) 0.0433(16) 0.116(3) 0.0045(18) 0.0118(17) -0.0047(13)
C53F 0.0311(14) 0.0499(17) 0.100(3) 0.0061(17) 0.0081(15) -0.0074(12)
C54F 0.0281(13) 0.0462(16) 0.107(3) 0.0101(17) 0.0121(15) -0.0032(12)
C55F 0.0330(14) 0.0504(17) 0.095(3) 0.0047(16) 0.0129(15) -0.0083(12)
C56F 0.0322(14) 0.0509(17) 0.102(3) 0.0095(17) 0.0104(15) -0.0043(12)
C61F 0.0430(17) 0.065(2) 0.110(3) 0.015(2) 0.0015(19) -0.0054(16)
C62F 0.049(2) 0.067(2) 0.119(4) 0.012(2) -0.004(2) -0.0120(17)
C63F 0.0447(18) 0.060(2) 0.112(3) 0.008(2) 0.0049(19) -0.0130(16)
C64F 0.0386(15) 0.0489(17) 0.100(3) 0.0088(17) 0.0115(16) -0.0071(13)
O10G 0.0331(10) 0.0373(10) 0.0892(16) 0.0009(10) 0.0152(10) 0.0009(8)
C11G 0.0332(13) 0.0413(15) 0.088(2) 0.0028(15) 0.0175(14) -0.0061(11)
C12G 0.0376(14) 0.0375(14) 0.091(2) -0.0043(15) 0.0155(15) -0.0013(11)
C13G 0.0371(14) 0.0350(13) 0.089(2) -0.0001(14) 0.0208(14) -0.0021(11)
C14G 0.0370(13) 0.0328(13) 0.080(2) 0.0030(13) 0.0140(13) 0.0001(10)
C15G 0.0335(13) 0.0367(13) 0.080(2) 0.0082(13) 0.0144(13) 0.0005(11)
C16G 0.0417(15) 0.0335(13) 0.092(2) 0.0068(14) 0.0189(15) 0.0004(11)
C17G 0.0460(16) 0.0306(13) 0.088(2) 0.0016(14) 0.0164(15) -0.0054(11)
C18G 0.0392(15) 0.0419(15) 0.087(2) 0.0021(15) 0.0145(15) -0.0081(12)
C19G 0.0344(13) 0.0348(13) 0.089(2) 0.0023(14) 0.0170(14) -0.0017(11)
O20G 0.0309(10) 0.0538(13) 0.0994(19) -0.0019(12) 0.0110(11) -0.0042(9)
C21G 0.0407(16) 0.0406(15) 0.107(3) -0.0090(17) 0.0128(17) 0.0051(13)
N22G 0.0621(18) 0.0365(13) 0.106(3) -0.0100(15) 0.0232(17) -0.0073(12)
P11X 0.0414(4) 0.0414(4) 0.1156(8) 0.0146(5) 0.0119(5) -0.0074(3)
F12X 0.0569(13) 0.0974(19) 0.146(2) 0.0537(18) 0.0365(15) 0.0157(13)
F13X 0.0619(13) 0.0432(10) 0.1159(18) 0.0085(11) 0.0244(12) 0.0059(9)
F14X 0.0543(13) 0.0822(17) 0.135(2) 0.0330(16) -0.0052(14) -0.0164(12)
F15X 0.0842(17) 0.0465(11) 0.136(2) 0.0185(13) -0.0125(16) -0.0263(11)
F16X 0.0500(11) 0.0430(10) 0.1074(17) 0.0066(10) 0.0079(11) -0.0032(8)
F17X 0.0620(13) 0.0537(12) 0.1107(18) 0.0052(11) 0.0230(12) 0.0073(10)
P21X 0.0505(14) 0.0545(14) 0.0972(18) 0.0113(11) 0.0202(12) 0.0043(9)
F22X 0.100(4) 0.068(3) 0.105(3) 0.025(2) 0.017(3) 0.019(3)
F23X 0.096(3) 0.077(2) 0.103(3) 0.014(2) 0.027(2) 0.031(2)
F24X 0.056(2) 0.114(4) 0.179(5) -0.003(3) 0.007(3) 0.011(2)
F25X 0.093(3) 0.072(2) 0.122(3) -0.010(2) 0.009(2) 0.011(2)
F26X 0.0534(18) 0.084(2) 0.112(3) 0.008(2) 0.0171(18) -0.0063(16)
F27X 0.087(3) 0.062(3) 0.153(4) 0.031(3) 0.056(3) 0.013(2)
P1 0.053(4) 0.052(4) 0.155(7) 0.012(3) 0.007(4) -0.001(2)
F22Y 0.100(8) 0.085(7) 0.192(11) 0.004(7) 0.061(8) 0.002(6)
F25Y 0.111(11) 0.081(7) 0.136(8) 0.005(6) -0.019(7) 0.016(7)
F26Y 0.096(8) 0.082(6) 0.184(11) -0.019(6) 0.008(7) -0.021(6)
F27Y 0.133(11) 0.052(6) 0.127(7) 0.001(5) -0.014(7) 0.018(6)
F23Y 0.060(5) 0.064(5) 0.147(8) 0.001(5) 0.016(5) -0.008(4)
F24Y 0.046(5) 0.081(6) 0.193(10) 0.000(7) 0.020(6) -0.001(4)
P31X 0.0376(13) 0.0908(15) 0.1020(16) -0.0217(13) 0.0117(10) -0.0021(10)
F32X 0.0397(17) 0.121(4) 0.150(4) -0.042(3) 0.029(2) 0.002(2)
F33X 0.071(2) 0.181(5) 0.118(3) -0.004(3) -0.010(2) 0.021(3)
F34X 0.071(3) 0.138(4) 0.152(4) -0.079(3) 0.049(3) -0.047(3)
F35X 0.0525(17) 0.085(2) 0.113(2) 0.0033(19) 0.0279(16) -0.0040(15)
F36X 0.066(2) 0.0737(19) 0.126(3) -0.0150(18) 0.0140(18) 0.0070(15)
F37X 0.0427(17) 0.100(3) 0.099(2) -0.009(2) 0.0195(16) 0.0044(17)
P31Y 0.016(3) 0.121(8) 0.147(9) -0.074(7) 0.004(4) 0.006(4)
F32Y 0.051(8) 0.113(15) 0.138(12) -0.040(11) 0.013(8) -0.015(9)
F33Y 0.066(9) 0.104(9) 0.214(17) -0.038(9) 0.067(10) -0.021(7)
F34Y 0.022(5) 0.101(11) 0.120(9) -0.002(8) 0.002(5) -0.001(6)
F35Y 0.081(11) 0.142(10) 0.133(14) 0.005(9) 0.019(9) 0.030(9)
F36Y 0.073(9) 0.230(18) 0.130(11) -0.066(13) 0.014(8) -0.043(12)
F37Y 0.054(9) 0.100(12) 0.148(12) -0.061(10) 0.025(9) -0.034(8)
P41X 0.0657(7) 0.1411(13) 0.1145(11) -0.0538(10) 0.0391(7) -0.0495(8)
F42X 0.170(5) 0.471(12) 0.149(4) -0.016(6) -0.045(4) -0.010(7)
F43X 0.106(3) 0.229(5) 0.348(7) -0.206(5) 0.133(4) -0.105(3)
F44X 0.098(2) 0.199(4) 0.186(4) -0.081(3) 0.080(2) -0.084(3)
F45X 0.0736(18) 0.104(2) 0.193(4) -0.007(2) 0.037(2) -0.0162(17)
F46X 0.127(3) 0.200(4) 0.255(5) -0.145(4) 0.124(3) -0.099(3)
F47X 0.232(6) 0.108(3) 0.188(4) 0.001(3) 0.045(4) -0.023(3)
P51X 0.093(4) 0.044(2) 0.154(5) -0.014(3) 0.072(4) -0.010(2)
F52X 0.121(8) 0.073(6) 0.173(11) -0.019(7) 0.088(8) -0.036(6)
F53X 0.186(12) 0.059(6) 0.189(10) -0.022(7) 0.137(9) -0.013(7)
F54X 0.115(8) 0.063(6) 0.219(11) 0.025(7) 0.075(8) -0.001(6)
F55X 0.109(9) 0.060(6) 0.130(8) 0.005(5) 0.047(7) -0.004(5)
F56X 0.088(6) 0.047(6) 0.162(10) -0.019(6) 0.029(7) -0.035(4)
F57X 0.066(5) 0.070(6) 0.169(11) 0.015(7) 0.056(6) 0.004(5)
P51Y 0.218(7) 0.069(3) 0.265(7) -0.027(3) 0.163(6) -0.025(3)
F52Y 0.173(7) 0.049(3) 0.168(8) -0.002(4) 0.093(7) -0.016(4)
F53Y 0.380(15) 0.051(4) 0.241(9) -0.030(6) 0.224(9) -0.044(7)
F54Y 0.187(9) 0.078(5) 0.264(11) -0.052(6) 0.090(9) -0.030(5)
F55Y 0.205(11) 0.094(6) 0.245(9) -0.040(7) 0.136(8) -0.034(7)
F56Y 0.252(12) 0.046(4) 0.224(10) -0.036(5) 0.149(9) -0.044(5)
F57Y 0.249(10) 0.100(7) 0.302(14) -0.026(9) 0.179(10) -0.055(7)
P51Z 0.338(17) 0.196(11) 0.356(16) 0.073(11) 0.061(12) -0.027(10)
F52Z 0.36(2) 0.226(19) 0.244(15) 0.007(13) 0.044(16) 0.020(16)
F53Z 0.39(2) 0.181(12) 0.172(12) 0.081(9) 0.054(12) 0.115(11)
F54Z 0.348(18) 0.201(14) 0.328(18) -0.024(14) 0.024(14) 0.013(14)
F55Z 0.277(16) 0.182(14) 0.302(16) -0.011(13) 0.103(13) 0.078(12)
F56Z 0.38(2) 0.242(16) 0.179(14) -0.015(12) 0.062(14) 0.057(15)
F57Z 0.36(2) 0.29(2) 0.288(17) -0.023(15) 0.080(17) 0.056(16)
P61X 0.085(2) 0.208(5) 0.165(4) 0.015(4) -0.003(2) 0.009(3)
F62X 0.124(6) 0.274(10) 0.128(6) -0.010(7) -0.004(5) -0.070(7)
F63X 0.236(12) 0.204(11) 0.171(7) 0.023(7) -0.025(8) 0.012(9)
F66X 0.119(7) 0.314(13) 0.235(11) -0.085(11) 0.006(7) 0.013(8)
F64X 0.113(7) 0.363(15) 0.257(12) 0.024(12) 0.019(7) 0.073(9)
F65X 0.167(9) 0.354(17) 0.155(7) -0.032(8) 0.026(6) 0.025(10)
F67X 0.168(10) 0.322(13) 0.277(13) 0.085(12) -0.025(10) -0.071(10)
P71X 0.100(2) 0.097(2) 0.100(2) 0.0139(16) -0.0023(16) -0.0211(15)
F72X 0.148(6) 0.226(9) 0.113(4) 0.038(5) -0.025(4) -0.092(6)
F73X 0.078(3) 0.184(7) 0.118(5) 0.043(5) 0.012(3) -0.016(4)
F74X 0.309(13) 0.168(8) 0.203(10) -0.037(7) 0.037(10) -0.010(9)
F75X 0.166(6) 0.267(10) 0.135(6) 0.009(6) -0.016(5) -0.118(7)
F76X 0.324(13) 0.100(5) 0.227(9) 0.001(6) -0.035(9) 0.086(7)
F77X 0.172(7) 0.124(5) 0.103(4) 0.024(4) 0.014(4) -0.053(5)
P71Y 0.260(13) 0.195(9) 0.199(10) -0.008(8) 0.023(7) -0.051(9)
F77Y 0.284(16) 0.209(14) 0.227(12) 0.019(12) 0.002(12) 0.019(13)
F76Y 0.245(13) 0.128(7) 0.128(7) -0.004(6) 0.107(8) -0.053(8)
F75Y 0.210(13) 0.252(15) 0.195(12) 0.067(11) 0.066(10) -0.072(11)
F73Y 0.286(17) 0.229(11) 0.276(18) 0.007(12) 0.080(13) -0.117(12)
F72Y 0.216(12) 0.083(6) 0.251(13) -0.006(8) 0.025(9) -0.047(7)
F74Y 0.260(16) 0.295(18) 0.206(12) -0.017(13) -0.021(12) -0.030(15)
P81X 0.0437(8) 0.141(2) 0.192(3) 0.0305(18) 0.0170(11) 0.0069(10)
F82X 0.091(4) 0.143(5) 0.473(13) -0.063(7) -0.065(6) 0.039(3)
F83X 0.067(3) 0.226(7) 0.226(6) -0.027(5) -0.017(3) 0.033(4)
F84X 0.064(2) 0.206(6) 0.179(5) 0.076(4) 0.003(3) 0.003(3)
F85X 0.057(2) 0.190(5) 0.176(4) 0.053(4) 0.046(3) 0.013(3)
F86X 0.106(4) 0.199(7) 0.389(10) 0.165(8) 0.015(6) 0.000(4)
F87X 0.054(2) 0.188(5) 0.144(4) 0.034(3) 0.018(2) -0.006(3)
P81Y 0.069(3) 0.084(3) 0.168(5) 0.065(3) -0.060(3) -0.044(2)
F82Y 0.074(6) 0.111(7) 0.103(7) 0.036(6) -0.016(6) -0.016(5)
F83Y 0.059(5) 0.143(12) 0.297(17) 0.104(11) -0.051(7) -0.038(6)
F84Y 0.120(9) 0.113(9) 0.235(11) -0.010(8) -0.128(9) -0.008(8)
F85Y 0.066(4) 0.061(5) 0.129(7) 0.022(5) -0.052(5) -0.023(4)
F86Y 0.203(13) 0.140(9) 0.088(6) 0.013(6) 0.033(6) -0.131(9)
F87Y 0.056(6) 0.143(9) 0.238(13) 0.132(9) -0.044(8) -0.039(6)
P91X 0.1260(17) 0.0865(12) 0.0970(14) 0.000 0.0576(13) 0.000
F92X 0.335(8) 0.162(4) 0.156(4) 0.028(3) 0.115(4) 0.127(5)
F93X 0.0768(17) 0.134(3) 0.0971(19) 0.0053(18) 0.0299(15) -0.0138(17)
F94X 0.149(3) 0.171(4) 0.092(2) -0.025(2) 0.047(2) -0.060(3)

loop_
_atom_type_symbol
_atom_type_description
_atom_type_scat_dispersion_real
_atom_type_scat_dispersion_imag
_atom_type_scat_source
C C 0.0019 0.0015 'International Tables Vol C Tables 4.2.6.8 and 6.1.1.4'
Co Co 0.2978 0.9222 'International Tables Vol C Tables 4.2.6.8 and 6.1.1.4'
F F 0.0124 0.0097 'International Tables Vol C Tables 4.2.6.8 and 6.1.1.4'
H H 0.0000 0.0000 'International Tables Vol C Tables 4.2.6.8 and 6.1.1.4'
N N 0.0037 0.0031 'International Tables Vol C Tables 4.2.6.8 and 6.1.1.4'
O O 0.0071 0.0057 'International Tables Vol C Tables 4.2.6.8 and 6.1.1.4'
P P 0.0853 0.0888 'International Tables Vol C Tables 4.2.6.8 and 6.1.1.4'

loop_
_geom_angle_atom_site_label_1
_geom_angle_atom_site_label_2
_geom_angle_atom_site_label_3
_geom_angle
_geom_angle_site_symmetry_1
_geom_angle_site_symmetry_3
_geom_angle_publ_flag
N11A Co1 N21A 77.44(12) . . ?
N11A Co1 N31D 172.43(15) . . ?
N11A Co1 N41D 98.71(16) . . ?
N11A Co1 N11E 95.87(13) . . ?
N11A Co1 N21E 90.26(15) . . ?
N31D Co1 N21A 96.54(12) . . ?
N31D Co1 N41D 76.97(15) . . ?
N31D Co1 N11E 90.37(13) . . ?
N31D Co1 N21E 95.35(14) . . ?
N41D Co1 N21A 94.16(13) . . ?
N41D Co1 N11E 89.97(15) . . ?
N11E Co1 N21A 172.59(12) . . ?
N21E Co1 N21A 99.97(13) . . ?
N21E Co1 N41D 164.65(15) . . ?
N21E Co1 N11E 76.66(15) . . ?
N31A Co2 N21B 174.20(15) . . ?
N41A Co2 N31A 76.03(13) . . ?
N41A Co2 N21B 103.66(12) . . ?
N11B Co2 N31A 96.51(15) . . ?
N11B Co2 N41A 92.64(14) . . ?
N11B Co2 N21B 77.70(12) . . ?
N11B Co2 N11F 173.68(14) . . ?
N11B Co2 N21F 99.62(13) . . ?
N11F Co2 N31A 89.38(16) . . ?
N11F Co2 N41A 91.00(15) . . ?
N11F Co2 N21B 96.43(12) . . ?
N21F Co2 N31A 88.56(14) . . ?
N21F Co2 N41A 161.33(12) . . ?
N21F Co2 N21B 92.73(12) . . ?
N21F Co2 N11F 78.17(14) . . ?
N31B Co3 N21C 90.45(18) . . ?
N31B Co3 N41E 173.33(15) . 7_666 ?
N41B Co3 N31B 77.03(19) . . ?
N41B Co3 N21C 166.04(14) . . ?
N41B Co3 N41E 100.24(14) . 7_666 ?
N11C Co3 N31B 90.30(13) . . ?
N11C Co3 N41B 96.20(14) . . ?
N11C Co3 N21C 77.47(13) . . ?
N11C Co3 N41E 96.07(11) . 7_666 ?
N31E Co3 N31B 96.30(13) 7_666 . ?
N31E Co3 N41B 90.30(16) 7_666 . ?
N31E Co3 N11C 171.63(14) 7_666 . ?
N31E Co3 N21C 97.28(16) 7_666 . ?
N31E Co3 N41E 77.54(11) 7_666 7_666 ?
N41E Co3 N21C 92.86(13) 7_666 . ?
N31C Co4 N31F 92.61(13) . 7_666 ?
N41C Co4 N31C 75.97(14) . . ?
N41C Co4 N11D 169.36(14) . . ?
N41C Co4 N21D 100.70(14) . . ?
N41C Co4 N31F 89.86(12) . 7_666 ?
N41C Co4 N41F 100.07(12) . 7_666 ?
N11D Co4 N31C 93.53(17) . . ?
N11D Co4 N21D 76.85(15) . . ?
N11D Co4 N31F 92.42(13) . 7_666 ?
N11D Co4 N41F 90.57(15) . 7_666 ?
N21D Co4 N31C 88.16(12) . . ?
N21D Co4 N31F 169.27(14) . 7_666 ?
N21D Co4 N41F 103.53(11) . 7_666 ?
N41F Co4 N31C 168.22(11) 7_666 . ?
N41F Co4 N31F 76.18(11) 7_666 7_666 ?
C12A N11A Co1 115.7(2) . . ?
C12A N11A C16A 118.7(4) . . ?
C16A N11A Co1 125.6(3) . . ?
N11A C12A C13A 121.9(3) . . ?
N11A C12A C25A 115.6(3) . . ?
C13A C12A C25A 122.4(4) . . ?
C12A C13A H13A 120.7 . . ?
C12A C13A C14A 118.6(4) . . ?
C14A C13A H13A 120.7 . . ?
C13A C14A H14A 120.2 . . ?
C15A C14A C13A 119.6(4) . . ?
C15A C14A H14A 120.2 . . ?
C14A C15A H15A 120.2 . . ?
C14A C15A C16A 119.5(4) . . ?
C16A C15A H15A 120.2 . . ?
N11A C16A C15A 121.6(4) . . ?
N11A C16A H16A 119.2 . . ?
C15A C16A H16A 119.2 . . ?
N22A N21A Co1 143.3(2) . . ?
C25A N21A Co1 111.8(2) . . ?
C25A N21A N22A 104.7(3) . . ?
N21A N22A C26A 123.1(3) . . ?
C23A N22A N21A 111.1(3) . . ?
C23A N22A C26A 125.4(3) . . ?
N22A C23A H23A 125.4 . . ?
N22A C23A C24A 109.2(3) . . ?
C24A C23A H23A 125.4 . . ?
C23A C24A H24A 128.5 . . ?
C23A C24A C25A 103.0(4) . . ?
C25A C24A H24A 128.5 . . ?
N21A C25A C12A 118.9(3) . . ?
N21A C25A C24A 111.9(3) . . ?
C24A C25A C12A 129.2(4) . . ?
N22A C26A H26A 108.9 . . ?
N22A C26A H26B 108.9 . . ?
N22A C26A C51A 113.4(4) . . ?
H26A C26A H26B 107.7 . . ?
C51A C26A H26A 108.9 . . ?
C51A C26A H26B 108.9 . . ?
C32A N31A Co2 115.7(3) . . ?
C32A N31A C36A 117.0(4) . . ?
C36A N31A Co2 126.7(3) . . ?
N31A C32A C33A 122.4(4) . . ?
N31A C32A C45A 114.6(3) . . ?
C33A C32A C45A 123.0(4) . . ?
C32A C33A H33A 120.5 . . ?
C32A C33A C34A 119.1(5) . . ?
C34A C33A H33A 120.5 . . ?
C33A C34A H34A 120.2 . . ?
C35A C34A C33A 119.5(4) . . ?
C35A C34A H34A 120.2 . . ?
C34A C35A H35A 120.9 . . ?
C34A C35A C36A 118.1(5) . . ?
C36A C35A H35A 120.9 . . ?
N31A C36A C35A 123.7(5) . . ?
N31A C36A H36A 118.2 . . ?
C35A C36A H36A 118.2 . . ?
N42A N41A Co2 138.7(3) . . ?
C45A N41A Co2 114.2(3) . . ?
C45A N41A N42A 106.2(3) . . ?
N41A N42A C46A 121.1(3) . . ?
C43A N42A N41A 111.1(3) . . ?
C43A N42A C46A 127.7(4) . . ?
N42A C43A H43A 125.9 . . ?
N42A C43A C44A 108.2(4) . . ?
C44A C43A H43A 125.9 . . ?
C43A C44A H44A 128.0 . . ?
C43A C44A C45A 104.1(4) . . ?
C45A C44A H44A 128.0 . . ?
N41A C45A C32A 118.4(4) . . ?
N41A C45A C44A 110.4(4) . . ?
C44A C45A C32A 131.2(4) . . ?
N42A C46A H46A 108.9 . . ?
N42A C46A H46B 108.9 . . ?
N42A C46A C64A 113.4(4) . . ?
H46A C46A H46B 107.7 . . ?
C64A C46A H46A 108.9 . . ?
C64A C46A H46B 108.9 . . ?
C52A C51A C26A 119.4(3) . . ?
C52A C51A C56A 119.8(3) . . ?
C56A C51A C26A 120.8(4) . . ?
C51A C52A H52A 119.9 . . ?
C51A C52A C53A 120.2(4) . . ?
C53A C52A H52A 119.9 . . ?
C52A C53A H53A 119.3 . . ?
C54A C53A C52A 121.3(4) . . ?
C54A C53A H53A 119.3 . . ?
C53A C54A H54A 120.0 . . ?
C53A C54A C55A 120.0(4) . . ?
C55A C54A H54A 120.0 . . ?
C54A C55A C56A 119.4(3) . . ?
C54A C55A C64A 122.0(3) . . ?
C64A C55A C56A 118.6(4) . . ?
C51A C56A C55A 119.2(3) . . ?
C51A C56A C61A 121.8(3) . . ?
C61A C56A C55A 119.0(3) . . ?
C56A C61A H61A 120.1 . . ?
C62A C61A C56A 119.8(4) . . ?
C62A C61A H61A 120.1 . . ?
C61A C62A H62A 119.0 . . ?
C61A C62A C63A 122.1(4) . . ?
C63A C62A H62A 119.0 . . ?
C62A C63A H63A 119.8 . . ?
C64A C63A C62A 120.3(4) . . ?
C64A C63A H63A 119.8 . . ?
C55A C64A C46A 116.9(4) . . ?
C63A C64A C46A 122.9(3) . . ?
C63A C64A C55A 120.2(3) . . ?
C12B N11B Co2 115.7(3) . . ?
C16B N11B Co2 126.2(3) . . ?
C16B N11B C12B 118.1(4) . . ?
N11B C12B C13B 121.4(4) . . ?
N11B C12B C25B 115.9(3) . . ?
C13B C12B C25B 122.8(4) . . ?
C12B C13B H13B 120.6 . . ?
C14B C13B C12B 118.7(5) . . ?
C14B C13B H13B 120.6 . . ?
C13B C14B H14B 120.0 . . ?
C15B C14B C13B 119.9(5) . . ?
C15B C14B H14B 120.0 . . ?
C14B C15B H15B 120.3 . . ?
C14B C15B C16B 119.4(5) . . ?
C16B C15B H15B 120.3 . . ?
N11B C16B C15B 122.3(5) . . ?
N11B C16B H16B 118.8 . . ?
C15B C16B H16B 118.8 . . ?
N22B N21B Co2 142.8(2) . . ?
N22B N21B C25B 105.1(3) . . ?
C25B N21B Co2 112.1(2) . . ?
N21B N22B C26B 121.9(3) . . ?
C23B N22B N21B 111.3(3) . . ?
C23B N22B C26B 126.1(3) . . ?
N22B C23B H23B 125.7 . . ?
N22B C23B C24B 108.5(3) . . ?
C24B C23B H23B 125.7 . . ?
C23B C24B H24B 128.1 . . ?
C23B C24B C25B 103.7(3) . . ?
C25B C24B H24B 128.1 . . ?
N21B C25B C12B 118.3(3) . . ?
N21B C25B C24B 111.4(3) . . ?
C24B C25B C12B 130.3(3) . . ?
N22B C26B H26C 109.1 . . ?
N22B C26B H26D 109.1 . . ?
N22B C26B C51B 112.3(3) . . ?
H26C C26B H26D 107.9 . . ?
C51B C26B H26C 109.1 . . ?
C51B C26B H26D 109.1 . . ?
C32B N31B Co3 115.3(4) . . ?
C32B N31B C36B 119.3(5) . . ?
C36B N31B Co3 125.3(4) . . ?
N31B C32B C33B 120.8(7) . . ?
N31B C32B C45B 115.5(4) . . ?
C33B C32B C45B 123.6(7) . . ?
C32B C33B H33B 120.3 . . ?
C34B C33B C32B 119.5(7) . . ?
C34B C33B H33B 120.3 . . ?
C33B C34B H34B 120.2 . . ?
C33B C34B C35B 119.6(6) . . ?
C35B C34B H34B 120.2 . . ?
C34B C35B H35B 120.2 . . ?
C34B C35B C36B 119.6(8) . . ?
C36B C35B H35B 120.2 . . ?
N31B C36B C35B 121.2(8) . . ?
N31B C36B H36B 119.4 . . ?
C35B C36B H36B 119.4 . . ?
N42B N41B Co3 140.5(3) . . ?
N42B N41B C45B 107.3(4) . . ?
C45B N41B Co3 112.0(4) . . ?
N41B N42B C43B 110.8(5) . . ?
N41B N42B C46B 122.0(4) . . ?
C43B N42B C46B 127.1(5) . . ?
N42B C43B H43B 126.3 . . ?
N42B C43B C44B 107.3(6) . . ?
C44B C43B H43B 126.3 . . ?
C43B C44B H44B 126.8 . . ?
C43B C44B C45B 106.5(4) . . ?
C45B C44B H44B 126.8 . . ?
N41B C45B C32B 119.7(5) . . ?
N41B C45B C44B 108.2(5) . . ?
C44B C45B C32B 132.1(4) . . ?
N42B C46B H46C 109.0 . . ?
N42B C46B H46D 109.0 . . ?
N42B C46B C64B 112.9(3) . . ?
H46C C46B H46D 107.8 . . ?
C64B C46B H46C 109.0 . . ?
C64B C46B H46D 109.0 . . ?
C52B C51B C26B 120.7(3) . . ?
C52B C51B C56B 120.2(4) . . ?
C56B C51B C26B 119.0(3) . . ?
C51B C52B H52B 119.5 . . ?
C51B C52B C53B 121.0(3) . . ?
C53B C52B H52B 119.5 . . ?
C52B C53B H53B 119.4 . . ?
C52B C53B C54B 121.2(3) . . ?
C54B C53B H53B 119.4 . . ?
C53B C54B H54B 120.1 . . ?
C53B C54B C55B 119.7(4) . . ?
C55B C54B H54B 120.1 . . ?
C54B C55B C56B 118.8(3) . . ?
C64B C55B C54B 121.8(4) . . ?
C64B C55B C56B 119.4(3) . . ?
C51B C56B C55B 119.0(3) . . ?
C61B C56B C51B 122.1(4) . . ?
C61B C56B C55B 118.9(3) . . ?
C56B C61B H61B 120.1 . . ?
C62B C61B C56B 119.8(4) . . ?
C62B C61B H61B 120.1 . . ?
C61B C62B H62B 119.9 . . ?
C61B C62B C63B 120.1(4) . . ?
C63B C62B H62B 119.9 . . ?
C62B C63B H63B 119.0 . . ?
C64B C63B C62B 122.1(4) . . ?
C64B C63B H63B 119.0 . . ?
C55B C64B C46B 117.2(3) . . ?
C63B C64B C46B 123.1(4) . . ?
C63B C64B C55B 119.6(4) . . ?
C12C N11C Co3 115.5(2) . . ?
C12C N11C C16C 118.1(4) . . ?
C16C N11C Co3 126.1(3) . . ?
N11C C12C C13C 122.9(4) . . ?
N11C C12C C25C 115.8(4) . . ?
C13C C12C C25C 121.3(4) . . ?
C12C C13C H13C 120.9 . . ?
C12C C13C C14C 118.1(4) . . ?
C14C C13C H13C 120.9 . . ?
C13C C14C H14C 120.6 . . ?
C15C C14C C13C 118.8(4) . . ?
C15C C14C H14C 120.6 . . ?
C14C C15C H15C 120.3 . . ?
C14C C15C C16C 119.3(4) . . ?
C16C C15C H15C 120.3 . . ?
N11C C16C C15C 122.6(4) . . ?
N11C C16C H16C 118.7 . . ?
C15C C16C H16C 118.7 . . ?
N22C N21C Co3 140.4(4) . . ?
N22C N21C C25C 105.8(4) . . ?
C25C N21C Co3 111.8(3) . . ?
N21C N22C C26C 122.4(5) . . ?
C23C N22C N21C 110.8(4) . . ?
C23C N22C C26C 125.8(4) . . ?
N22C C23C H23C 126.1 . . ?
N22C C23C C24C 107.9(5) . . ?
C24C C23C H23C 126.1 . . ?
C23C C24C H24C 127.9 . . ?
C25C C24C C23C 104.2(5) . . ?
C25C C24C H24C 127.9 . . ?
N21C C25C C12C 118.3(4) . . ?
N21C C25C C24C 111.3(4) . . ?
C24C C25C C12C 130.4(5) . . ?
N22C C26C H26E 109.4 . . ?
N22C C26C H26F 109.4 . . ?
N22C C26C C51C 111.4(4) . . ?
H26E C26C H26F 108.0 . . ?
C51C C26C H26E 109.4 . . ?
C51C C26C H26F 109.4 . . ?
C32C N31C Co4 115.6(2) . . ?
C36C N31C Co4 125.8(4) . . ?
C36C N31C C32C 118.6(4) . . ?
N31C C32C C33C 122.1(4) . . ?
N31C C32C C45C 114.8(4) . . ?
C33C C32C C45C 123.1(5) . . ?
C32C C33C H33C 120.5 . . ?
C34C C33C C32C 119.0(6) . . ?
C34C C33C H33C 120.5 . . ?
C33C C34C H34C 120.4 . . ?
C35C C34C C33C 119.2(5) . . ?
C35C C34C H34C 120.4 . . ?
C34C C35C H35C 119.7 . . ?
C34C C35C C36C 120.5(5) . . ?
C36C C35C H35C 119.7 . . ?
N31C C36C C35C 120.6(6) . . ?
N31C C36C H36C 119.7 . . ?
C35C C36C H36C 119.7 . . ?
N42C N41C Co4 140.5(3) . . ?
C45C N41C Co4 115.1(3) . . ?
C45C N41C N42C 104.3(3) . . ?
N41C N42C C46C 119.9(3) . . ?
C43C N42C N41C 112.8(3) . . ?
C43C N42C C46C 127.3(3) . . ?
N42C C43C H43C 126.7 . . ?
N42C C43C C44C 106.5(4) . . ?
C44C C43C H43C 126.7 . . ?
C43C C44C H44C 127.7 . . ?
C45C C44C C43C 104.7(4) . . ?
C45C C44C H44C 127.7 . . ?
N41C C45C C32C 118.1(4) . . ?
N41C C45C C44C 111.7(3) . . ?
C44C C45C C32C 130.0(4) . . ?
N42C C46C H46E 109.0 . . ?
N42C C46C H46F 109.0 . . ?
N42C C46C C64C 113.0(3) . . ?
H46E C46C H46F 107.8 . . ?
C64C C46C H46E 109.0 . . ?
C64C C46C H46F 109.0 . . ?
C52C C51C C26C 122.0(4) . . ?
C52C C51C C56C 118.6(4) . . ?
C56C C51C C26C 119.4(3) . . ?
C51C C52C H52C 118.8 . . ?
C51C C52C C53C 122.5(4) . . ?
C53C C52C H52C 118.8 . . ?
C52C C53C H53C 119.7 . . ?
C54C C53C C52C 120.5(3) . . ?
C54C C53C H53C 119.7 . . ?
C53C C54C H54C 120.2 . . ?
C53C C54C C55C 119.6(3) . . ?
C55C C54C H54C 120.2 . . ?
C56C C55C C54C 119.9(3) . . ?
C56C C55C C64C 119.2(3) . . ?
C64C C55C C54C 120.9(3) . . ?
C55C C56C C51C 118.9(3) . . ?
C55C C56C C61C 118.9(3) . . ?
C61C C56C C51C 122.1(3) . . ?
C56C C61C H61C 119.6 . . ?
C62C C61C C56C 120.8(3) . . ?
C62C C61C H61C 119.6 . . ?
C61C C62C H62C 120.1 . . ?
C61C C62C C63C 119.7(3) . . ?
C63C C62C H62C 120.1 . . ?
C62C C63C H63C 119.2 . . ?
C64C C63C C62C 121.6(3) . . ?
C64C C63C H63C 119.2 . . ?
C55C C64C C46C 117.4(3) . . ?
C63C C64C C46C 123.0(3) . . ?
C63C C64C C55C 119.6(3) . . ?
C12D N11D Co4 115.8(4) . . ?
C16D N11D Co4 126.7(3) . . ?
C16D N11D C12D 117.4(4) . . ?
N11D C12D C13D 121.8(5) . . ?
N11D C12D C25D 114.1(4) . . ?
C13D C12D C25D 124.2(4) . . ?
C12D C13D H13D 120.5 . . ?
C14D C13D C12D 118.9(5) . . ?
C14D C13D H13D 120.5 . . ?
C13D C14D H14D 120.0 . . ?
C15D C14D C13D 120.1(6) . . ?
C15D C14D H14D 120.0 . . ?
C14D C15D H15D 119.6 . . ?
C14D C15D C16D 120.7(6) . . ?
C16D C15D H15D 119.6 . . ?
N11D C16D C15D 121.0(5) . . ?
N11D C16D H16D 119.5 . . ?
C15D C16D H16D 119.5 . . ?
N22D N21D Co4 141.3(3) . . ?
N22D N21D C25D 105.2(3) . . ?
C25D N21D Co4 112.6(3) . . ?
N21D N22D C23D 111.5(4) . . ?
N21D N22D C26D 120.9(3) . . ?
C23D N22D C26D 127.5(4) . . ?
N22D C23D H23D 125.6 . . ?
N22D C23D C24D 108.8(4) . . ?
C24D C23D H23D 125.6 . . ?
C23D C24D H24D 128.0 . . ?
C23D C24D C25D 103.9(4) . . ?
C25D C24D H24D 128.0 . . ?
N21D C25D C12D 119.4(3) . . ?
N21D C25D C24D 110.6(4) . . ?
C24D C25D C12D 130.0(4) . . ?
N22D C26D H26G 108.8 . . ?
N22D C26D H26H 108.8 . . ?
N22D C26D C51D 113.9(3) . . ?
H26G C26D H26H 107.7 . . ?
C51D C26D H26G 108.8 . . ?
C51D C26D H26H 108.8 . . ?
C32D N31D Co1 116.5(3) . . ?
C32D N31D C36D 118.8(4) . . ?
C36D N31D Co1 124.5(3) . . ?
N31D C32D C33D 120.6(5) . . ?
N31D C32D C45D 114.8(4) . . ?
C33D C32D C45D 124.6(4) . . ?
C32D C33D H33D 120.3 . . ?
C34D C33D C32D 119.4(5) . . ?
C34D C33D H33D 120.3 . . ?
C33D C34D H34D 119.8 . . ?
C33D C34D C35D 120.4(5) . . ?
C35D C34D H34D 119.8 . . ?
C34D C35D H35D 121.3 . . ?
C34D C35D C36D 117.4(5) . . ?
C36D C35D H35D 121.3 . . ?
N31D C36D C35D 123.3(5) . . ?
N31D C36D H36D 118.3 . . ?
C35D C36D H36D 118.3 . . ?
N42D N41D Co1 141.1(3) . . ?
N42D N41D C45D 105.8(4) . . ?
C45D N41D Co1 111.9(3) . . ?
N41D N42D C43D 110.9(5) . . ?
N41D N42D C46D 120.0(4) . . ?
C43D N42D C46D 129.1(5) . . ?
N42D C43D H43D 125.4 . . ?
N42D C43D C44D 109.2(5) . . ?
C44D C43D H43D 125.4 . . ?
C43D C44D H44D 128.4 . . ?
C43D C44D C45D 103.1(5) . . ?
C45D C44D H44D 128.4 . . ?
N41D C45D C32D 119.3(4) . . ?
N41D C45D C44D 110.9(5) . . ?
C44D C45D C32D 129.7(5) . . ?
N42D C46D H46G 109.3 . . ?
N42D C46D H46H 109.3 . . ?
N42D C46D C64D 111.7(4) . . ?
H46G C46D H46H 108.0 . . ?
C64D C46D H46G 109.3 . . ?
C64D C46D H46H 109.3 . . ?
C52D C51D C26D 122.0(5) . . ?
C52D C51D C56D 120.5(4) . . ?
C56D C51D C26D 117.5(3) . . ?
C51D C52D H52D 120.4 . . ?
C51D C52D C53D 119.3(5) . . ?
C53D C52D H52D 120.4 . . ?
C52D C53D H53D 118.8 . . ?
C54D C53D C52D 122.4(4) . . ?
C54D C53D H53D 118.8 . . ?
C53D C54D H54D 119.5 . . ?
C53D C54D C55D 121.0(5) . . ?
C55D C54D H54D 119.5 . . ?
C54D C55D C56D 117.7(5) . . ?
C54D C55D C64D 123.8(5) . . ?
C64D C55D C56D 118.5(3) . . ?
C51D C56D C55D 119.0(3) . . ?
C61D C56D C51D 122.6(4) . . ?
C61D C56D C55D 118.4(5) . . ?
C56D C61D H61D 119.4 . . ?
C62D C61D C56D 121.1(5) . . ?
C62D C61D H61D 119.4 . . ?
C61D C62D H62D 119.6 . . ?
C61D C62D C63D 120.8(4) . . ?
C63D C62D H62D 119.6 . . ?
C62D C63D H63D 119.3 . . ?
C64D C63D C62D 121.4(5) . . ?
C64D C63D H63D 119.3 . . ?
C55D C64D C46D 116.9(4) . . ?
C63D C64D C46D 123.3(5) . . ?
C63D C64D C55D 119.8(5) . . ?
C12E N11E Co1 115.2(3) . . ?
C16E N11E Co1 126.6(4) . . ?
C16E N11E C12E 118.1(4) . . ?
N11E C12E C13E 121.9(5) . . ?
N11E C12E C25E 115.7(4) . . ?
C13E C12E C25E 122.4(5) . . ?
C12E C13E H13E 120.5 . . ?
C14E C13E C12E 119.0(6) . . ?
C14E C13E H13E 120.5 . . ?
C13E C14E H14E 120.3 . . ?
C13E C14E C15E 119.4(5) . . ?
C15E C14E H14E 120.3 . . ?
C14E C15E H15E 120.7 . . ?
C14E C15E C16E 118.7(5) . . ?
C16E C15E H15E 120.7 . . ?
N11E C16E C15E 122.8(6) . . ?
N11E C16E H16E 118.6 . . ?
C15E C16E H16E 118.6 . . ?
N22E N21E Co1 140.9(3) . . ?
C25E N21E Co1 114.2(3) . . ?
C25E N21E N22E 104.6(4) . . ?
N21E N22E C23E 111.9(4) . . ?
N21E N22E C26E 122.3(4) . . ?
C23E N22E C26E 125.4(4) . . ?
N22E C23E H23E 125.9 . . ?
N22E C23E C24E 108.3(5) . . ?
C24E C23E H23E 125.9 . . ?
C23E C24E H24E 128.1 . . ?
C23E C24E C25E 103.8(5) . . ?
C25E C24E H24E 128.1 . . ?
N21E C25E C12E 118.0(5) . . ?
N21E C25E C24E 111.4(4) . . ?
C24E C25E C12E 130.6(5) . . ?
N22E C26E H26I 108.9 . . ?
N22E C26E H26J 108.9 . . ?
N22E C26E C51E 113.4(3) . . ?
H26I C26E H26J 107.7 . . ?
C51E C26E H26I 108.9 . . ?
C51E C26E H26J 108.9 . . ?
C32E N31E Co3 115.9(2) . 7_666 ?
C32E N31E C36E 117.6(4) . . ?
C36E N31E Co3 126.5(3) . 7_666 ?
N31E C32E C33E 122.8(3) . . ?
N31E C32E C45E 114.8(3) . . ?
C33E C32E C45E 122.2(3) . . ?
C32E C33E H33E 120.6 . . ?
C32E C33E C34E 118.8(4) . . ?
C34E C33E H33E 120.6 . . ?
C33E C34E H34E 120.9 . . ?
C35E C34E C33E 118.2(4) . . ?
C35E C34E H34E 120.9 . . ?
C34E C35E H35E 119.7 . . ?
C36E C35E C34E 120.5(4) . . ?
C36E C35E H35E 119.7 . . ?
N31E C36E C35E 122.0(4) . . ?
N31E C36E H36E 119.0 . . ?
C35E C36E H36E 119.0 . . ?
N42E N41E Co3 142.9(2) . 7_666 ?
C45E N41E Co3 112.4(2) . 7_666 ?
C45E N41E N42E 104.7(3) . . ?
N41E N42E C46E 122.6(3) . . ?
C43E N42E N41E 110.8(3) . . ?
C43E N42E C46E 126.5(3) . . ?
N42E C43E H43E 125.7 . . ?
N42E C43E C44E 108.6(3) . . ?
C44E C43E H43E 125.7 . . ?
C43E C44E H44E 127.8 . . ?
C43E C44E C45E 104.4(3) . . ?
C45E C44E H44E 127.8 . . ?
N41E C45E C32E 118.2(3) . . ?
N41E C45E C44E 111.5(3) . . ?
C44E C45E C32E 130.1(3) . . ?
N42E C46E H46I 109.0 . . ?
N42E C46E H46J 109.0 . . ?
N42E C46E C64E 113.0(3) . . ?
H46I C46E H46J 107.8 . . ?
C64E C46E H46I 109.0 . . ?
C64E C46E H46J 109.0 . . ?
C52E C51E C26E 122.7(4) . . ?
C52E C51E C56E 119.2(4) . . ?
C56E C51E C26E 118.1(3) . . ?
C51E C52E H52E 119.4 . . ?
C51E C52E C53E 121.1(4) . . ?
C53E C52E H52E 119.4 . . ?
C52E C53E H53E 119.2 . . ?
C54E C53E C52E 121.6(3) . . ?
C54E C53E H53E 119.2 . . ?
C53E C54E H54E 119.8 . . ?
C53E C54E C55E 120.4(4) . . ?
C55E C54E H54E 119.8 . . ?
C54E C55E C56E 118.1(3) . . ?
C54E C55E C64E 122.3(4) . . ?
C64E C55E C56E 119.6(3) . . ?
C51E C56E C55E 119.5(3) . . ?
C61E C56E C51E 122.5(4) . . ?
C61E C56E C55E 118.1(3) . . ?
C56E C61E H61E 119.5 . . ?
C62E C61E C56E 121.0(4) . . ?
C62E C61E H61E 119.5 . . ?
C61E C62E H62E 119.9 . . ?
C61E C62E C63E 120.3(3) . . ?
C63E C62E H62E 119.9 . . ?
C62E C63E H63E 119.0 . . ?
C64E C63E C62E 121.9(4) . . ?
C64E C63E H63E 119.0 . . ?
C55E C64E C46E 120.3(3) . . ?
C63E C64E C46E 120.5(3) . . ?
C63E C64E C55E 119.2(4) . . ?
C12F N11F Co2 114.8(3) . . ?
C12F N11F C16F 116.6(4) . . ?
C16F N11F Co2 128.5(4) . . ?
N11F C12F C13F 123.0(4) . . ?
N11F C12F C25F 116.0(4) . . ?
C13F C12F C25F 121.0(5) . . ?
C12F C13F H13F 121.5 . . ?
C14F C13F C12F 117.1(6) . . ?
C14F C13F H13F 121.5 . . ?
C13F C14F H14F 120.1 . . ?
C15F C14F C13F 119.9(5) . . ?
C15F C14F H14F 120.1 . . ?
C14F C15F H15F 120.4 . . ?
C14F C15F C16F 119.3(5) . . ?
C16F C15F H15F 120.4 . . ?
N11F C16F C15F 124.1(6) . . ?
N11F C16F H16F 117.9 . . ?
C15F C16F H16F 117.9 . . ?
N22F N21F Co2 141.0(3) . . ?
N22F N21F C25F 104.6(4) . . ?
C25F N21F Co2 113.6(3) . . ?
N21F N22F C26F 122.2(4) . . ?
C23F N22F N21F 111.6(4) . . ?
C23F N22F C26F 126.2(4) . . ?
N22F C23F H23F 125.5 . . ?
N22F C23F C24F 109.0(4) . . ?
C24F C23F H23F 125.5 . . ?
C23F C24F H24F 128.3 . . ?
C25F C24F C23F 103.4(4) . . ?
C25F C24F H24F 128.3 . . ?
N21F C25F C12F 117.1(4) . . ?
N21F C25F C24F 111.3(4) . . ?
C24F C25F C12F 131.5(4) . . ?
N22F C26F H26K 108.6 . . ?
N22F C26F H26L 108.6 . . ?
N22F C26F C51F 114.5(4) . . ?
H26K C26F H26L 107.6 . . ?
C51F C26F H26K 108.6 . . ?
C51F C26F H26L 108.6 . . ?
C32F N31F Co4 116.0(2) . 7_666 ?
C32F N31F C36F 118.5(3) . . ?
C36F N31F Co4 125.5(3) . 7_666 ?
N31F C32F C33F 121.7(4) . . ?
N31F C32F C45F 115.2(3) . . ?
C33F C32F C45F 123.0(4) . . ?
C32F C33F H33F 119.6 . . ?
C34F C33F C32F 120.7(4) . . ?
C34F C33F H33F 119.6 . . ?
C33F C34F H34F 121.1 . . ?
C33F C34F C35F 117.8(4) . . ?
C35F C34F H34F 121.1 . . ?
C34F C35F H35F 120.3 . . ?
C34F C35F C36F 119.4(4) . . ?
C36F C35F H35F 120.3 . . ?
N31F C36F C35F 121.9(4) . . ?
N31F C36F H36F 119.1 . . ?
C35F C36F H36F 119.1 . . ?
N42F N41F Co4 140.0(2) . 7_666 ?
N42F N41F C45F 105.6(3) . . ?
C45F N41F Co4 114.1(2) . 7_666 ?
N41F N42F C43F 111.4(3) . . ?
N41F N42F C46F 122.0(3) . . ?
C43F N42F C46F 126.6(3) . . ?
N42F C43F H43F 126.6 . . ?
N42F C43F C44F 106.8(4) . . ?
C44F C43F H43F 126.6 . . ?
C43F C44F H44F 127.5 . . ?
C45F C44F C43F 105.0(4) . . ?
C45F C44F H44F 127.5 . . ?
N41F C45F C32F 118.3(4) . . ?
N41F C45F C44F 111.2(3) . . ?
C44F C45F C32F 130.5(3) . . ?
N42F C46F H46K 108.7 . . ?
N42F C46F H46L 108.7 . . ?
N42F C46F C64F 114.2(3) . . ?
H46K C46F H46L 107.6 . . ?
C64F C46F H46K 108.7 . . ?
C64F C46F H46L 108.7 . . ?
C52F C51F C26F 121.0(3) . . ?
C52F C51F C56F 120.2(3) . . ?
C56F C51F C26F 118.7(3) . . ?
C51F C52F H52F 119.6 . . ?
C51F C52F C53F 120.8(3) . . ?
C53F C52F H52F 119.6 . . ?
C52F C53F H53F 120.0 . . ?
C54F C53F C52F 120.0(3) . . ?
C54F C53F H53F 120.0 . . ?
C53F C54F H54F 119.3 . . ?
C53F C54F C55F 121.3(3) . . ?
C55F C54F H54F 119.3 . . ?
C54F C55F C56F 118.3(3) . . ?
C64F C55F C54F 121.7(3) . . ?
C64F C55F C56F 120.0(3) . . ?
C51F C56F C55F 119.4(3) . . ?
C51F C56F C61F 122.6(3) . . ?
C61F C56F C55F 118.0(3) . . ?
C56F C61F H61F 119.6 . . ?
C62F C61F C56F 120.7(4) . . ?
C62F C61F H61F 119.6 . . ?
C61F C62F H62F 119.0 . . ?
C61F C62F C63F 122.0(4) . . ?
C63F C62F H62F 119.0 . . ?
C62F C63F H63F 120.2 . . ?
C64F C63F C62F 119.5(4) . . ?
C64F C63F H63F 120.2 . . ?
C55F C64F C46F 118.9(3) . . ?
C63F C64F C46F 121.5(3) . . ?
C63F C64F C55F 119.6(3) . . ?
C15G O10G C11G 121.2(2) . . ?
O10G C11G C12G 116.9(3) . . ?
O20G C11G O10G 115.7(3) . . ?
O20G C11G C12G 127.4(3) . . ?
C11G C12G H12G 118.5 . . ?
C13G C12G C11G 123.1(3) . . ?
C13G C12G H12G 118.5 . . ?
C12G C13G C14G 119.1(3) . . ?
C12G C13G C21G 120.9(3) . . ?
C14G C13G C21G 120.0(3) . . ?
C15G C14G C13G 118.5(3) . . ?
C15G C14G C19G 116.7(3) . . ?
C19G C14G C13G 124.8(3) . . ?
O10G C15G C14G 121.3(3) . . ?
C16G C15G O10G 115.5(3) . . ?
C16G C15G C14G 123.2(3) . . ?
C15G C16G H16G 120.4 . . ?
C15G C16G C17G 119.2(3) . . ?
C17G C16G H16G 120.4 . . ?
C16G C17G C18G 119.9(3) . . ?
N22G C17G C16G 121.7(3) . . ?
N22G C17G C18G 118.4(3) . . ?
C17G C18G H18G 120.3 . . ?
C19G C18G C17G 119.4(3) . . ?
C19G C18G H18G 120.3 . . ?
C14G C19G H19G 119.2 . . ?
C18G C19G C14G 121.5(3) . . ?
C18G C19G H19G 119.2 . . ?
C13G C21G H21A 109.5 . . ?
C13G C21G H21B 109.5 . . ?
C13G C21G H21C 109.5 . . ?
H21A C21G H21B 109.5 . . ?
H21A C21G H21C 109.5 . . ?
H21B C21G H21C 109.5 . . ?
C17G N22G H22A 120.0 . . ?
C17G N22G H22B 120.0 . . ?
H22A N22G H22B 120.0 . . ?
F12X P11X F13X 89.22(15) . . ?
F12X P11X F14X 91.25(17) . . ?
F12X P11X F15X 90.77(17) . . ?
F12X P11X F16X 90.25(15) . . ?
F12X P11X F17X 179.03(19) . . ?
F13X P11X F14X 90.12(15) . . ?
F13X P11X F15X 179.00(18) . . ?
F13X P11X F16X 90.21(13) . . ?
F13X P11X F17X 90.09(13) . . ?
F14X P11X F16X 178.46(17) . . ?
F14X P11X F17X 89.44(16) . . ?
F15X P11X F14X 90.88(15) . . ?
F15X P11X F16X 88.79(13) . . ?
F15X P11X F17X 89.90(15) . . ?
F17X P11X F16X 89.06(13) . . ?
F22X P21X F23X 90.6(3) . . ?
F24X P21X F22X 91.1(4) . . ?
F24X P21X F23X 89.0(3) . . ?
F24X P21X F25X 91.1(4) . . ?
F24X P21X F27X 91.4(3) . . ?
F25X P21X F22X 90.1(3) . . ?
F25X P21X F23X 179.3(4) . . ?
F25X P21X F27X 90.5(3) . . ?
F26X P21X F22X 89.9(3) . . ?
F26X P21X F23X 91.5(3) . . ?
F26X P21X F24X 178.9(4) . . ?
F26X P21X F25X 88.4(3) . . ?
F26X P21X F27X 87.6(3) . . ?
F27X P21X F22X 177.4(4) . . ?
F27X P21X F23X 88.8(3) . . ?
F22Y P1 F26Y 86.8(8) . . ?
F22Y P1 F27Y 93.2(9) . . ?
F22Y P1 F23Y 92.9(8) . . ?
F22Y P1 F24Y 175.5(11) . . ?
F25Y P1 F22Y 88.9(9) . . ?
F25Y P1 F26Y 91.4(9) . . ?
F25Y P1 F27Y 177.3(11) . . ?
F25Y P1 F23Y 92.7(9) . . ?
F25Y P1 F24Y 86.9(9) . . ?
F26Y P1 F27Y 87.1(8) . . ?
F26Y P1 F23Y 175.9(10) . . ?
F26Y P1 F24Y 91.8(8) . . ?
F27Y P1 F23Y 88.8(8) . . ?
F24Y P1 F27Y 90.9(9) . . ?
F24Y P1 F23Y 88.9(7) . . ?
F33X P31X F32X 92.4(3) . . ?
F33X P31X F35X 178.1(3) . . ?
F33X P31X F37X 88.2(3) . . ?
F34X P31X F32X 89.7(3) . . ?
F34X P31X F33X 88.9(4) . . ?
F34X P31X F35X 90.9(3) . . ?
F34X P31X F37X 89.3(3) . . ?
F35X P31X F32X 89.5(3) . . ?
F35X P31X F37X 89.9(3) . . ?
F36X P31X F32X 90.0(3) . . ?
F36X P31X F33X 91.1(3) . . ?
F36X P31X F34X 179.7(3) . . ?
F36X P31X F35X 89.1(3) . . ?
F36X P31X F37X 91.0(3) . . ?
F37X P31X F32X 178.8(3) . . ?
F32Y P31Y F33Y 94.7(11) . . ?
F32Y P31Y F36Y 92.2(12) . . ?
F32Y P31Y F37Y 178.9(14) . . ?
F34Y P31Y F32Y 89.8(11) . . ?
F34Y P31Y F33Y 85.1(10) . . ?
F34Y P31Y F35Y 95.2(11) . . ?
F34Y P31Y F36Y 176.7(14) . . ?
F34Y P31Y F37Y 90.5(10) . . ?
F35Y P31Y F32Y 93.9(11) . . ?
F35Y P31Y F33Y 171.4(12) . . ?
F35Y P31Y F36Y 87.2(12) . . ?
F35Y P31Y F37Y 87.2(11) . . ?
F36Y P31Y F33Y 92.1(12) . . ?
F36Y P31Y F37Y 87.4(11) . . ?
F37Y P31Y F33Y 84.2(10) . . ?
F42X P41X F43X 87.6(4) . . ?
F42X P41X F44X 92.7(4) . . ?
F42X P41X F45X 97.7(5) . . ?
F42X P41X F46X 92.3(4) . . ?
F42X P41X F47X 174.8(5) . . ?
F43X P41X F47X 87.4(4) . . ?
F44X P41X F43X 88.6(2) . . ?
F44X P41X F46X 174.2(4) . . ?
F44X P41X F47X 85.6(3) . . ?
F45X P41X F43X 174.5(4) . . ?
F45X P41X F44X 89.8(2) . . ?
F45X P41X F46X 92.5(2) . . ?
F45X P41X F47X 87.3(2) . . ?
F46X P41X F43X 88.6(2) . . ?
F46X P41X F47X 89.1(3) . . ?
F52X P51X F53X 90.3(7) . . ?
F52X P51X F56X 87.3(8) . . ?
F53X P51X F56X 87.7(9) . . ?
F54X P51X F52X 91.2(7) . . ?
F54X P51X F53X 89.6(8) . . ?
F54X P51X F55X 94.6(8) . . ?
F54X P51X F56X 176.9(8) . . ?
F54X P51X F57X 91.8(7) . . ?
F55X P51X F52X 89.8(7) . . ?
F55X P51X F53X 175.7(9) . . ?
F55X P51X F56X 88.1(7) . . ?
F57X P51X F52X 176.9(9) . . ?
F57X P51X F53X 89.2(7) . . ?
F57X P51X F55X 90.5(7) . . ?
F57X P51X F56X 89.7(7) . . ?
F52Y P51Y F53Y 88.9(7) . . ?
F54Y P51Y F52Y 87.9(6) . . ?
F54Y P51Y F53Y 88.0(6) . . ?
F54Y P51Y F55Y 92.0(8) . . ?
F54Y P51Y F56Y 178.9(8) . . ?
F54Y P51Y F57Y 93.3(8) . . ?
F55Y P51Y F52Y 88.0(6) . . ?
F55Y P51Y F53Y 176.9(8) . . ?
F55Y P51Y F57Y 89.1(7) . . ?
F56Y P51Y F52Y 91.0(7) . . ?
F56Y P51Y F53Y 91.7(7) . . ?
F56Y P51Y F55Y 88.2(7) . . ?
F56Y P51Y F57Y 87.8(7) . . ?
F57Y P51Y F52Y 176.9(7) . . ?
F57Y P51Y F53Y 94.0(7) . . ?
F52Z P51Z F53Z 94.3(11) . . ?
F52Z P51Z F55Z 87.7(12) . . ?
F54Z P51Z F52Z 82.4(11) . . ?
F54Z P51Z F53Z 85.2(11) . . ?
F54Z P51Z F55Z 91.7(12) . . ?
F55Z P51Z F53Z 176.1(13) . . ?
F56Z P51Z F52Z 85.7(11) . . ?
F56Z P51Z F53Z 99.0(12) . . ?
F56Z P51Z F54Z 167.7(14) . . ?
F56Z P51Z F55Z 84.5(11) . . ?
F57Z P51Z F52Z 172.6(15) . . ?
F57Z P51Z F53Z 91.9(12) . . ?
F57Z P51Z F54Z 94.1(13) . . ?
F57Z P51Z F55Z 85.9(12) . . ?
F57Z P51Z F56Z 97.4(12) . . ?
F62X P61X F66X 82.2(7) . . ?
F62X P61X F64X 93.4(8) . . ?
F62X P61X F65X 88.5(7) . . ?
F62X P61X F67X 175.4(7) . . ?
F63X P61X F62X 91.2(7) . . ?
F63X P61X F66X 82.7(7) . . ?
F63X P61X F64X 104.9(7) . . ?
F63X P61X F65X 178.8(8) . . ?
F63X P61X F67X 92.3(8) . . ?
F66X P61X F64X 171.3(8) . . ?
F66X P61X F65X 96.1(7) . . ?
F66X P61X F67X 95.4(9) . . ?
F64X P61X F65X 76.2(7) . . ?
F64X P61X F67X 88.5(8) . . ?
F65X P61X F67X 87.9(8) . . ?
F72X P71X F73X 95.6(5) . . ?
F72X P71X F74X 86.3(6) . . ?
F72X P71X F77X 175.3(6) . . ?
F73X P71X F74X 76.9(6) . . ?
F75X P71X F72X 90.6(5) . . ?
F75X P71X F73X 156.3(6) . . ?
F75X P71X F74X 80.7(7) . . ?
F75X P71X F77X 88.8(5) . . ?
F76X P71X F72X 96.1(7) . . ?
F76X P71X F73X 107.1(7) . . ?
F76X P71X F74X 175.0(9) . . ?
F76X P71X F75X 94.9(8) . . ?
F76X P71X F77X 88.6(6) . . ?
F77X P71X F73X 83.1(5) . . ?
F77X P71X F74X 89.0(6) . . ?
F77Y P71Y F76Y 92.1(10) . . ?
F77Y P71Y F75Y 90.0(11) . . ?
F77Y P71Y F73Y 86.1(11) . . ?
F77Y P71Y F74Y 174.0(13) . . ?
F76Y P71Y F75Y 86.1(9) . . ?
F76Y P71Y F73Y 171.0(12) . . ?
F76Y P71Y F74Y 93.6(11) . . ?
F75Y P71Y F73Y 85.0(11) . . ?
F75Y P71Y F74Y 92.1(12) . . ?
F72Y P71Y F77Y 91.8(11) . . ?
F72Y P71Y F76Y 102.4(9) . . ?
F72Y P71Y F75Y 171.2(11) . . ?
F72Y P71Y F73Y 86.5(10) . . ?
F72Y P71Y F74Y 85.3(11) . . ?
F74Y P71Y F73Y 88.6(11) . . ?
F82X P81X F87X 178.6(5) . . ?
F83X P81X F82X 93.6(5) . . ?
F83X P81X F84X 88.8(4) . . ?
F83X P81X F86X 90.1(5) . . ?
F83X P81X F87X 85.4(3) . . ?
F84X P81X F82X 89.1(4) . . ?
F84X P81X F87X 89.8(3) . . ?
F85X P81X F82X 88.1(4) . . ?
F85X P81X F83X 172.8(4) . . ?
F85X P81X F84X 84.3(3) . . ?
F85X P81X F86X 96.7(4) . . ?
F85X P81X F87X 92.7(3) . . ?
F86X P81X F82X 93.1(5) . . ?
F86X P81X F84X 177.5(4) . . ?
F86X P81X F87X 87.9(4) . . ?
F82Y P81Y F86Y 91.4(7) . . ?
F83Y P81Y F82Y 89.3(7) . . ?
F83Y P81Y F85Y 179.5(7) . . ?
F83Y P81Y F86Y 100.9(9) . . ?
F83Y P81Y F87Y 88.2(7) . . ?
F84Y P81Y F82Y 90.2(7) . . ?
F84Y P81Y F83Y 91.2(8) . . ?
F84Y P81Y F85Y 89.0(7) . . ?
F84Y P81Y F86Y 167.8(9) . . ?
F84Y P81Y F87Y 101.1(9) . . ?
F85Y P81Y F82Y 90.2(6) . . ?
F85Y P81Y F86Y 78.9(7) . . ?
F87Y P81Y F82Y 168.4(10) . . ?
F87Y P81Y F85Y 92.3(6) . . ?
F87Y P81Y F86Y 78.0(7) . . ?
F92X P91X F92X 86.7(6) . 2_656 ?
F92X P91X F93X 178.4(3) . 2_656 ?
F92X P91X F93X 92.1(3) 2_656 2_656 ?
F92X P91X F93X 178.4(3) 2_656 . ?
F92X P91X F93X 92.1(3) . . ?
F92X P91X F94X 92.0(3) . 2_656 ?
F92X P91X F94X 90.0(3) 2_656 2_656 ?
F92X P91X F94X 92.0(3) 2_656 . ?
F92X P91X F94X 90.0(3) . . ?
F93X P91X F93X 89.1(3) 2_656 . ?
F94X P91X F93X 91.2(2) 2_656 . ?
F94X P91X F93X 86.88(19) . . ?
F94X P91X F93X 86.87(19) 2_656 2_656 ?
F94X P91X F93X 91.2(2) . 2_656 ?
F94X P91X F94X 177.3(4) 2_656 . ?

loop_
_geom_bond_atom_site_label_1
_geom_bond_atom_site_label_2
_geom_bond_distance
_geom_bond_site_symmetry_2
_geom_bond_publ_flag
Co1 N11A 2.116(3) . ?
Co1 N21A 2.179(3) . ?
Co1 N31D 2.134(3) . ?
Co1 N41D 2.173(4) . ?
Co1 N11E 2.176(4) . ?
Co1 N21E 2.155(4) . ?
Co2 N31A 2.171(3) . ?
Co2 N41A 2.146(4) . ?
Co2 N11B 2.109(3) . ?
Co2 N21B 2.175(3) . ?
Co2 N11F 2.129(4) . ?
Co2 N21F 2.125(4) . ?
Co3 N31B 2.155(4) . ?
Co3 N41B 2.153(5) . ?
Co3 N11C 2.141(3) . ?
Co3 N21C 2.191(4) . ?
Co3 N31E 2.106(4) 7_666 ?
Co3 N41E 2.170(3) 7_666 ?
Co4 N31C 2.170(4) . ?
Co4 N41C 2.149(4) . ?
Co4 N11D 2.158(4) . ?
Co4 N21D 2.164(3) . ?
Co4 N31F 2.171(3) 7_666 ?
Co4 N41F 2.170(3) 7_666 ?
N11A C12A 1.334(5) . ?
N11A C16A 1.349(5) . ?
C12A C13A 1.384(5) . ?
C12A C25A 1.466(5) . ?
C13A H13A 0.9500 . ?
C13A C14A 1.384(5) . ?
C14A H14A 0.9500 . ?
C14A C15A 1.350(6) . ?
C15A H15A 0.9500 . ?
C15A C16A 1.381(6) . ?
C16A H16A 0.9500 . ?
N21A N22A 1.360(4) . ?
N21A C25A 1.332(5) . ?
N22A C23A 1.328(5) . ?
N22A C26A 1.459(5) . ?
C23A H23A 0.9500 . ?
C23A C24A 1.376(5) . ?
C24A H24A 0.9500 . ?
C24A C25A 1.409(5) . ?
C26A H26A 0.9900 . ?
C26A H26B 0.9900 . ?
C26A C51A 1.524(5) . ?
N31A C32A 1.332(6) . ?
N31A C36A 1.353(6) . ?
C32A C33A 1.375(6) . ?
C32A C45A 1.465(6) . ?
C33A H33A 0.9500 . ?
C33A C34A 1.400(7) . ?
C34A H34A 0.9500 . ?
C34A C35A 1.339(7) . ?
C35A H35A 0.9500 . ?
C35A C36A 1.390(6) . ?
C36A H36A 0.9500 . ?
N41A N42A 1.352(4) . ?
N41A C45A 1.341(5) . ?
N42A C43A 1.345(5) . ?
N42A C46A 1.471(5) . ?
C43A H43A 0.9500 . ?
C43A C44A 1.386(6) . ?
C44A H44A 0.9500 . ?
C44A C45A 1.419(6) . ?
C46A H46A 0.9900 . ?
C46A H46B 0.9900 . ?
C46A C64A 1.530(5) . ?
C51A C52A 1.389(6) . ?
C51A C56A 1.415(5) . ?
C52A H52A 0.9500 . ?
C52A C53A 1.409(5) . ?
C53A H53A 0.9500 . ?
C53A C54A 1.364(5) . ?
C54A H54A 0.9500 . ?
C54A C55A 1.416(5) . ?
C55A C56A 1.430(5) . ?
C55A C64A 1.425(5) . ?
C56A C61A 1.429(5) . ?
C61A H61A 0.9500 . ?
C61A C62A 1.358(5) . ?
C62A H62A 0.9500 . ?
C62A C63A 1.386(6) . ?
C63A H63A 0.9500 . ?
C63A C64A 1.381(6) . ?
N11B C12B 1.348(5) . ?
N11B C16B 1.339(5) . ?
C12B C13B 1.393(5) . ?
C12B C25B 1.459(6) . ?
C13B H13B 0.9500 . ?
C13B C14B 1.371(7) . ?
C14B H14B 0.9500 . ?
C14B C15B 1.343(7) . ?
C15B H15B 0.9500 . ?
C15B C16B 1.380(7) . ?
C16B H16B 0.9500 . ?
N21B N22B 1.348(4) . ?
N21B C25B 1.352(4) . ?
N22B C23B 1.337(5) . ?
N22B C26B 1.480(5) . ?
C23B H23B 0.9500 . ?
C23B C24B 1.386(6) . ?
C24B H24B 0.9500 . ?
C24B C25B 1.393(5) . ?
C26B H26C 0.9900 . ?
C26B H26D 0.9900 . ?
C26B C51B 1.533(6) . ?
N31B C32B 1.334(8) . ?
N31B C36B 1.364(7) . ?
C32B C33B 1.416(6) . ?
C32B C45B 1.433(9) . ?
C33B H33B 0.9500 . ?
C33B C34B 1.363(10) . ?
C34B H34B 0.9500 . ?
C34B C35B 1.372(10) . ?
C35B H35B 0.9500 . ?
C35B C36B 1.386(7) . ?
C36B H36B 0.9500 . ?
N41B N42B 1.342(6) . ?
N41B C45B 1.362(5) . ?
N42B C43B 1.354(6) . ?
N42B C46B 1.442(6) . ?
C43B H43B 0.9500 . ?
C43B C44B 1.376(9) . ?
C44B H44B 0.9500 . ?
C44B C45B 1.404(8) . ?
C46B H46C 0.9900 . ?
C46B H46D 0.9900 . ?
C46B C64B 1.531(6) . ?
C51B C52B 1.369(4) . ?
C51B C56B 1.430(5) . ?
C52B H52B 0.9500 . ?
C52B C53B 1.385(5) . ?
C53B H53B 0.9500 . ?
C53B C54B 1.390(5) . ?
C54B H54B 0.9500 . ?
C54B C55B 1.425(4) . ?
C55B C56B 1.432(5) . ?
C55B C64B 1.422(5) . ?
C56B C61B 1.426(4) . ?
C61B H61B 0.9500 . ?
C61B C62B 1.388(6) . ?
C62B H62B 0.9500 . ?
C62B C63B 1.400(6) . ?
C63B H63B 0.9500 . ?
C63B C64B 1.362(5) . ?
N11C C12C 1.331(6) . ?
N11C C16C 1.345(4) . ?
C12C C13C 1.388(6) . ?
C12C C25C 1.479(5) . ?
C13C H13C 0.9500 . ?
C13C C14C 1.402(6) . ?
C14C H14C 0.9500 . ?
C14C C15C 1.367(6) . ?
C15C H15C 0.9500 . ?
C15C C16C 1.380(6) . ?
C16C H16C 0.9500 . ?
N21C N22C 1.341(4) . ?
N21C C25C 1.353(6) . ?
N22C C23C 1.339(7) . ?
N22C C26C 1.469(6) . ?
C23C H23C 0.9500 . ?
C23C C24C 1.403(7) . ?
C24C H24C 0.9500 . ?
C24C C25C 1.370(7) . ?
C26C H26E 0.9900 . ?
C26C H26F 0.9900 . ?
C26C C51C 1.509(6) . ?
N31C C32C 1.372(6) . ?
N31C C36C 1.342(5) . ?
C32C C33C 1.397(6) . ?
C32C C45C 1.444(6) . ?
C33C H33C 0.9500 . ?
C33C C34C 1.373(7) . ?
C34C H34C 0.9500 . ?
C34C C35C 1.369(8) . ?
C35C H35C 0.9500 . ?
C35C C36C 1.410(7) . ?
C36C H36C 0.9500 . ?
N41C N42C 1.355(4) . ?
N41C C45C 1.352(5) . ?
N42C C43C 1.346(5) . ?
N42C C46C 1.456(4) . ?
C43C H43C 0.9500 . ?
C43C C44C 1.400(5) . ?
C44C H44C 0.9500 . ?
C44C C45C 1.393(6) . ?
C46C H46E 0.9900 . ?
C46C H46F 0.9900 . ?
C46C C64C 1.513(5) . ?
C51C C52C 1.379(5) . ?
C51C C56C 1.440(5) . ?
C52C H52C 0.9500 . ?
C52C C53C 1.391(6) . ?
C53C H53C 0.9500 . ?
C53C C54C 1.372(5) . ?
C54C H54C 0.9500 . ?
C54C C55C 1.432(4) . ?
C55C C56C 1.418(5) . ?
C55C C64C 1.427(5) . ?
C56C C61C 1.422(5) . ?
C61C H61C 0.9500 . ?
C61C C62C 1.370(5) . ?
C62C H62C 0.9500 . ?
C62C C63C 1.407(5) . ?
C63C H63C 0.9500 . ?
C63C C64C 1.370(4) . ?
N11D C12D 1.358(5) . ?
N11D C16D 1.350(6) . ?
C12D C13D 1.409(7) . ?
C12D C25D 1.466(7) . ?
C13D H13D 0.9500 . ?
C13D C14D 1.348(8) . ?
C14D H14D 0.9500 . ?
C14D C15D 1.329(8) . ?
C15D H15D 0.9500 . ?
C15D C16D 1.401(7) . ?
C16D H16D 0.9500 . ?
N21D N22D 1.352(5) . ?
N21D C25D 1.355(6) . ?
N22D C23D 1.353(5) . ?
N22D C26D 1.467(7) . ?
C23D H23D 0.9500 . ?
C23D C24D 1.368(7) . ?
C24D H24D 0.9500 . ?
C24D C25D 1.429(6) . ?
C26D H26G 0.9900 . ?
C26D H26H 0.9900 . ?
C26D C51D 1.529(7) . ?
N31D C32D 1.329(5) . ?
N31D C36D 1.345(6) . ?
C32D C33D 1.414(6) . ?
C32D C45D 1.456(7) . ?
C33D H33D 0.9500 . ?
C33D C34D 1.353(7) . ?
C34D H34D 0.9500 . ?
C34D C35D 1.372(7) . ?
C35D H35D 0.9500 . ?
C35D C36D 1.381(6) . ?
C36D H36D 0.9500 . ?
N41D N42D 1.347(6) . ?
N41D C45D 1.349(6) . ?
N42D C43D 1.350(7) . ?
N42D C46D 1.488(8) . ?
C43D H43D 0.9500 . ?
C43D C44D 1.379(8) . ?
C44D H44D 0.9500 . ?
C44D C45D 1.424(7) . ?
C46D H46G 0.9900 . ?
C46D H46H 0.9900 . ?
C46D C64D 1.527(8) . ?
C51D C52D 1.374(5) . ?
C51D C56D 1.417(6) . ?
C52D H52D 0.9500 . ?
C52D C53D 1.422(6) . ?
C53D H53D 0.9500 . ?
C53D C54D 1.325(7) . ?
C54D H54D 0.9500 . ?
C54D C55D 1.424(5) . ?
C55D C56D 1.454(6) . ?
C55D C64D 1.428(7) . ?
C56D C61D 1.415(5) . ?
C61D H61D 0.9500 . ?
C61D C62D 1.359(7) . ?
C62D H62D 0.9500 . ?
C62D C63D 1.396(7) . ?
C63D H63D 0.9500 . ?
C63D C64D 1.373(6) . ?
N11E C12E 1.345(6) . ?
N11E C16E 1.344(6) . ?
C12E C13E 1.399(6) . ?
C12E C25E 1.465(7) . ?
C13E H13E 0.9500 . ?
C13E C14E 1.375(8) . ?
C14E H14E 0.9500 . ?
C14E C15E 1.378(8) . ?
C15E H15E 0.9500 . ?
C15E C16E 1.387(6) . ?
C16E H16E 0.9500 . ?
N21E N22E 1.361(5) . ?
N21E C25E 1.357(6) . ?
N22E C23E 1.362(6) . ?
N22E C26E 1.461(6) . ?
C23E H23E 0.9500 . ?
C23E C24E 1.380(7) . ?
C24E H24E 0.9500 . ?
C24E C25E 1.429(7) . ?
C26E H26I 0.9900 . ?
C26E H26J 0.9900 . ?
C26E C51E 1.507(6) . ?
N31E C32E 1.360(5) . ?
N31E C36E 1.360(5) . ?
C32E C33E 1.384(5) . ?
C32E C45E 1.469(5) . ?
C33E H33E 0.9500 . ?
C33E C34E 1.399(6) . ?
C34E H34E 0.9500 . ?
C34E C35E 1.382(7) . ?
C35E H35E 0.9500 . ?
C35E C36E 1.373(6) . ?
C36E H36E 0.9500 . ?
N41E N42E 1.366(3) . ?
N41E C45E 1.350(4) . ?
N42E C43E 1.354(5) . ?
N42E C46E 1.457(4) . ?
C43E H43E 0.9500 . ?
C43E C44E 1.367(5) . ?
C44E H44E 0.9500 . ?
C44E C45E 1.404(5) . ?
C46E H46I 0.9900 . ?
C46E H46J 0.9900 . ?
C46E C64E 1.513(5) . ?
C51E C52E 1.368(5) . ?
C51E C56E 1.434(5) . ?
C52E H52E 0.9500 . ?
C52E C53E 1.396(6) . ?
C53E H53E 0.9500 . ?
C53E C54E 1.360(5) . ?
C54E H54E 0.9500 . ?
C54E C55E 1.420(4) . ?
C55E C56E 1.440(5) . ?
C55E C64E 1.437(5) . ?
C56E C61E 1.421(5) . ?
C61E H61E 0.9500 . ?
C61E C62E 1.376(6) . ?
C62E H62E 0.9500 . ?
C62E C63E 1.401(6) . ?
C63E H63E 0.9500 . ?
C63E C64E 1.367(4) . ?
N11F C12F 1.343(6) . ?
N11F C16F 1.351(5) . ?
C12F C13F 1.413(6) . ?
C12F C25F 1.470(6) . ?
C13F H13F 0.9500 . ?
C13F C14F 1.399(7) . ?
C14F H14F 0.9500 . ?
C14F C15F 1.354(8) . ?
C15F H15F 0.9500 . ?
C15F C16F 1.363(7) . ?
C16F H16F 0.9500 . ?
N21F N22F 1.354(4) . ?
N21F C25F 1.362(5) . ?
N22F C23F 1.309(6) . ?
N22F C26F 1.439(6) . ?
C23F H23F 0.9500 . ?
C23F C24F 1.400(7) . ?
C24F H24F 0.9500 . ?
C24F C25F 1.380(7) . ?
C26F H26K 0.9900 . ?
C26F H26L 0.9900 . ?
C26F C51F 1.522(5) . ?
N31F C32F 1.339(5) . ?
N31F C36F 1.342(5) . ?
C32F C33F 1.380(5) . ?
C32F C45F 1.470(5) . ?
C33F H33F 0.9500 . ?
C33F C34F 1.363(5) . ?
C34F H34F 0.9500 . ?
C34F C35F 1.387(6) . ?
C35F H35F 0.9500 . ?
C35F C36F 1.391(5) . ?
C36F H36F 0.9500 . ?
N41F N42F 1.342(4) . ?
N41F C45F 1.343(5) . ?
N42F C43F 1.363(5) . ?
N42F C46F 1.457(4) . ?
C43F H43F 0.9500 . ?
C43F C44F 1.388(5) . ?
C44F H44F 0.9500 . ?
C44F C45F 1.388(6) . ?
C46F H46K 0.9900 . ?
C46F H46L 0.9900 . ?
C46F C64F 1.505(5) . ?
C51F C52F 1.388(5) . ?
C51F C56F 1.410(5) . ?
C52F H52F 0.9500 . ?
C52F C53F 1.401(5) . ?
C53F H53F 0.9500 . ?
C53F C54F 1.370(5) . ?
C54F H54F 0.9500 . ?
C54F C55F 1.424(5) . ?
C55F C56F 1.432(5) . ?
C55F C64F 1.415(5) . ?
C56F C61F 1.426(5) . ?
C61F H61F 0.9500 . ?
C61F C62F 1.345(6) . ?
C62F H62F 0.9500 . ?
C62F C63F 1.407(6) . ?
C63F H63F 0.9500 . ?
C63F C64F 1.397(5) . ?
O10G C11G 1.391(4) . ?
O10G C15G 1.380(4) . ?
C11G C12G 1.431(4) . ?
C11G O20G 1.215(4) . ?
C12G H12G 0.9500 . ?
C12G C13G 1.344(5) . ?
C13G C14G 1.436(5) . ?
C13G C21G 1.507(4) . ?
C14G C15G 1.395(4) . ?
C14G C19G 1.414(5) . ?
C15G C16G 1.373(5) . ?
C16G H16G 0.9500 . ?
C16G C17G 1.397(5) . ?
C17G C18G 1.406(5) . ?
C17G N22G 1.393(4) . ?
C18G H18G 0.9500 . ?
C18G C19G 1.388(5) . ?
C19G H19G 0.9500 . ?
C21G H21A 0.9800 . ?
C21G H21B 0.9800 . ?
C21G H21C 0.9800 . ?
N22G H22A 0.8800 . ?
N22G H22B 0.8800 . ?
P11X F12X 1.585(3) . ?
P11X F13X 1.586(2) . ?
P11X F14X 1.592(3) . ?
P11X F15X 1.592(2) . ?
P11X F16X 1.614(3) . ?
P11X F17X 1.597(3) . ?
P21X F22X 1.596(5) . ?
P21X F23X 1.609(5) . ?
P21X F24X 1.592(5) . ?
P21X F25X 1.594(5) . ?
P21X F26X 1.591(5) . ?
P21X F27X 1.596(5) . ?
P1 F22Y 1.578(11) . ?
P1 F25Y 1.570(12) . ?
P1 F26Y 1.581(11) . ?
P1 F27Y 1.595(11) . ?
P1 F23Y 1.604(11) . ?
P1 F24Y 1.585(11) . ?
P31X F32X 1.616(4) . ?
P31X F33X 1.588(5) . ?
P31X F34X 1.587(5) . ?
P31X F35X 1.597(4) . ?
P31X F36X 1.574(4) . ?
P31X F37X 1.600(4) . ?
P31Y F32Y 1.562(12) . ?
P31Y F33Y 1.623(12) . ?
P31Y F34Y 1.550(12) . ?
P31Y F35Y 1.562(12) . ?
P31Y F36Y 1.575(12) . ?
P31Y F37Y 1.618(12) . ?
P41X F42X 1.485(6) . ?
P41X F43X 1.602(4) . ?
P41X F44X 1.572(3) . ?
P41X F45X 1.542(4) . ?
P41X F46X 1.575(3) . ?
P41X F47X 1.634(6) . ?
P51X F52X 1.587(9) . ?
P51X F53X 1.600(10) . ?
P51X F54X 1.559(10) . ?
P51X F55X 1.572(10) . ?
P51X F56X 1.621(11) . ?
P51X F57X 1.567(9) . ?
P51Y F52Y 1.582(9) . ?
P51Y F53Y 1.599(10) . ?
P51Y F54Y 1.548(10) . ?
P51Y F55Y 1.569(10) . ?
P51Y F56Y 1.563(11) . ?
P51Y F57Y 1.580(10) . ?
P51Z F52Z 1.609(13) . ?
P51Z F53Z 1.622(12) . ?
P51Z F54Z 1.579(12) . ?
P51Z F55Z 1.613(13) . ?
P51Z F56Z 1.556(12) . ?
P51Z F57Z 1.538(12) . ?
P61X F62X 1.544(9) . ?
P61X F63X 1.478(9) . ?
P61X F66X 1.557(9) . ?
P61X F64X 1.593(9) . ?
P61X F65X 1.619(9) . ?
P61X F67X 1.621(10) . ?
P71X F72X 1.555(7) . ?
P71X F73X 1.596(7) . ?
P71X F74X 1.655(9) . ?
P71X F75X 1.551(7) . ?
P71X F76X 1.485(8) . ?
P71X F77X 1.581(7) . ?
P71Y F77Y 1.555(12) . ?
P71Y F76Y 1.573(11) . ?
P71Y F75Y 1.575(12) . ?
P71Y F73Y 1.607(12) . ?
P71Y F72Y 1.544(12) . ?
P71Y F74Y 1.589(12) . ?
P81X F82X 1.597(6) . ?
P81X F83X 1.551(6) . ?
P81X F84X 1.594(5) . ?
P81X F85X 1.551(5) . ?
P81X F86X 1.576(6) . ?
P81X F87X 1.613(5) . ?
P81Y F82Y 1.604(9) . ?
P81Y F83Y 1.564(10) . ?
P81Y F84Y 1.547(11) . ?
P81Y F85Y 1.598(9) . ?
P81Y F86Y 1.628(10) . ?
P81Y F87Y 1.588(9) . ?
P91X F92X 1.552(5) . ?
P91X F92X 1.552(5) 2_656 ?
P91X F93X 1.578(3) . ?
P91X F93X 1.578(3) 2_656 ?
P91X F94X 1.566(4) . ?
P91X F94X 1.565(4) 2_656 ?

loop_
_geom_torsion_atom_site_label_1
_geom_torsion_atom_site_label_2
_geom_torsion_atom_site_label_3
_geom_torsion_atom_site_label_4
_geom_torsion
_geom_torsion_site_symmetry_1
_geom_torsion_site_symmetry_2
_geom_torsion_site_symmetry_3
_geom_torsion_site_symmetry_4
_geom_torsion_publ_flag
Co1 N11A C12A C13A 176.8(3) . . . . ?
Co1 N11A C12A C25A -4.1(5) . . . . ?
Co1 N11A C16A C15A -178.2(4) . . . . ?
Co1 N21A N22A C23A 171.8(4) . . . . ?
Co1 N21A N22A C26A -1.4(7) . . . . ?
Co1 N21A C25A C12A 7.3(5) . . . . ?
Co1 N21A C25A C24A -174.3(3) . . . . ?
Co1 N31D C32D C33D 175.9(3) . . . . ?
Co1 N31D C32D C45D -4.5(5) . . . . ?
Co1 N31D C36D C35D -174.7(4) . . . . ?
Co1 N41D N42D C43D -163.6(4) . . . . ?
Co1 N41D N42D C46D 15.5(7) . . . . ?
Co1 N41D C45D C32D -7.9(5) . . . . ?
Co1 N41D C45D C44D 170.7(4) . . . . ?
Co1 N11E C12E C13E -177.0(4) . . . . ?
Co1 N11E C12E C25E 2.4(5) . . . . ?
Co1 N11E C16E C15E 177.2(4) . . . . ?
Co1 N21E N22E C23E -174.4(4) . . . . ?
Co1 N21E N22E C26E 12.9(6) . . . . ?
Co1 N21E C25E C12E -3.1(5) . . . . ?
Co1 N21E C25E C24E 175.9(3) . . . . ?
Co2 N31A C32A C33A 172.2(6) . . . . ?
Co2 N31A C32A C45A -7.8(7) . . . . ?
Co2 N31A C36A C35A -169.6(6) . . . . ?
Co2 N41A N42A C43A 169.7(3) . . . . ?
Co2 N41A N42A C46A -13.1(6) . . . . ?
Co2 N41A C45A C32A 6.9(6) . . . . ?
Co2 N41A C45A C44A -173.3(3) . . . . ?
Co2 N11B C12B C13B -175.3(3) . . . . ?
Co2 N11B C12B C25B 4.4(5) . . . . ?
Co2 N11B C16B C15B 177.7(4) . . . . ?
Co2 N21B N22B C23B -179.3(3) . . . . ?
Co2 N21B N22B C26B -8.6(6) . . . . ?
Co2 N21B C25B C12B -3.7(4) . . . . ?
Co2 N21B C25B C24B 177.8(3) . . . . ?
Co2 N11F C12F C13F -178.0(3) . . . . ?
Co2 N11F C12F C25F 4.5(4) . . . . ?
Co2 N11F C16F C15F 178.2(4) . . . . ?
Co2 N21F N22F C23F 168.7(3) . . . . ?
Co2 N21F N22F C26F -10.8(6) . . . . ?
Co2 N21F C25F C12F 4.4(4) . . . . ?
Co2 N21F C25F C24F -173.0(3) . . . . ?
Co3 N31B C32B C33B 179.5(5) . . . . ?
Co3 N31B C32B C45B 3.0(6) . . . . ?
Co3 N31B C36B C35B -179.6(5) . . . . ?
Co3 N41B N42B C43B -174.3(4) . . . . ?
Co3 N41B N42B C46B 10.1(7) . . . . ?
Co3 N41B C45B C32B -6.2(6) . . . . ?
Co3 N41B C45B C44B 176.5(4) . . . . ?
Co3 N11C C12C C13C 169.9(3) . . . . ?
Co3 N11C C12C C25C -10.0(4) . . . . ?
Co3 N11C C16C C15C -170.2(3) . . . . ?
Co3 N21C N22C C23C -163.8(4) . . . . ?
Co3 N21C N22C C26C 27.2(7) . . . . ?
Co3 N21C C25C C12C -8.5(5) . . . . ?
Co3 N21C C25C C24C 169.1(4) . . . . ?
Co3 N31E C32E C33E -174.6(4) 7_666 . . . ?
Co3 N31E C32E C45E 10.0(6) 7_666 . . . ?
Co3 N31E C36E C35E 175.2(5) 7_666 . . . ?
Co3 N41E N42E C43E -178.0(3) 7_666 . . . ?
Co3 N41E N42E C46E -1.9(6) 7_666 . . . ?
Co3 N41E C45E C32E -6.2(5) 7_666 . . . ?
Co3 N41E C45E C44E 178.0(3) 7_666 . . . ?
Co4 N31C C32C C33C -180.0(3) . . . . ?
Co4 N31C C32C C45C 1.2(4) . . . . ?
Co4 N31C C36C C35C -177.2(3) . . . . ?
Co4 N41C N42C C43C -175.3(3) . . . . ?
Co4 N41C N42C C46C 2.6(5) . . . . ?
Co4 N41C C45C C32C -7.2(4) . . . . ?
Co4 N41C C45C C44C 176.7(2) . . . . ?
Co4 N11D C12D C13D -174.9(4) . . . . ?
Co4 N11D C12D C25D 5.4(5) . . . . ?
Co4 N11D C16D C15D 174.3(5) . . . . ?
Co4 N21D N22D C23D -167.0(3) . . . . ?
Co4 N21D N22D C26D 10.3(6) . . . . ?
Co4 N21D C25D C12D -10.9(5) . . . . ?
Co4 N21D C25D C24D 171.4(3) . . . . ?
Co4 N31F C32F C33F 177.4(3) 7_666 . . . ?
Co4 N31F C32F C45F -0.2(4) 7_666 . . . ?
Co4 N31F C36F C35F -176.2(3) 7_666 . . . ?
Co4 N41F N42F C43F 172.2(3) 7_666 . . . ?
Co4 N41F N42F C46F -6.1(6) 7_666 . . . ?
Co4 N41F C45F C32F 6.4(4) 7_666 . . . ?
Co4 N41F C45F C44F -175.1(3) 7_666 . . . ?
N11A C12A C13A C14A 2.5(7) . . . . ?
N11A C12A C25A N21A -2.5(6) . . . . ?
N11A C12A C25A C24A 179.5(4) . . . . ?
C12A N11A C16A C15A 1.5(8) . . . . ?
C12A C13A C14A C15A -0.5(7) . . . . ?
C13A C12A C25A N21A 176.7(4) . . . . ?
C13A C12A C25A C24A -1.3(7) . . . . ?
C13A C14A C15A C16A -1.0(8) . . . . ?
C14A C15A C16A N11A 0.4(9) . . . . ?
C16A N11A C12A C13A -3.0(7) . . . . ?
C16A N11A C12A C25A 176.2(4) . . . . ?
N21A N22A C23A C24A 1.5(5) . . . . ?
N21A N22A C26A C51A 87.3(5) . . . . ?
N22A N21A C25A C12A -176.7(4) . . . . ?
N22A N21A C25A C24A 1.6(5) . . . . ?
N22A C23A C24A C25A -0.4(5) . . . . ?
N22A C26A C51A C52A -5.6(5) . . . . ?
N22A C26A C51A C56A 173.4(3) . . . . ?
C23A N22A C26A C51A -84.8(5) . . . . ?
C23A C24A C25A C12A 177.4(4) . . . . ?
C23A C24A C25A N21A -0.8(5) . . . . ?
C25A C12A C13A C14A -176.6(4) . . . . ?
C25A N21A N22A C23A -1.9(5) . . . . ?
C25A N21A N22A C26A -175.0(4) . . . . ?
C26A N22A C23A C24A 174.4(4) . . . . ?
C26A C51A C52A C53A -178.6(4) . . . . ?
C26A C51A C56A C55A -179.5(4) . . . . ?
C26A C51A C56A C61A -0.2(6) . . . . ?
N31A C32A C33A C34A -2.9(11) . . . . ?
N31A C32A C45A N41A 0.6(8) . . . . ?
N31A C32A C45A C44A -179.1(5) . . . . ?
C32A N31A C36A C35A 1.6(11) . . . . ?
C32A C33A C34A C35A 4.4(13) . . . . ?
C33A C32A C45A N41A -179.4(6) . . . . ?
C33A C32A C45A C44A 0.9(10) . . . . ?
C33A C34A C35A C36A -2.9(14) . . . . ?
C34A C35A C36A N31A -0.1(14) . . . . ?
C36A N31A C32A C33A 0.0(10) . . . . ?
C36A N31A C32A C45A 180.0(6) . . . . ?
N41A N42A C43A C44A -1.1(5) . . . . ?
N41A N42A C46A C64A -79.6(5) . . . . ?
N42A N41A C45A C32A 178.0(4) . . . . ?
N42A N41A C45A C44A -2.2(5) . . . . ?
N42A C43A C44A C45A -0.3(5) . . . . ?
N42A C46A C64A C55A 172.3(4) . . . . ?
N42A C46A C64A C63A -4.8(6) . . . . ?
C43A N42A C46A C64A 97.0(5) . . . . ?
C43A C44A C45A C32A -178.6(5) . . . . ?
C43A C44A C45A N41A 1.6(5) . . . . ?
C45A C32A C33A C34A 177.1(7) . . . . ?
C45A N41A N42A C43A 2.1(5) . . . . ?
C45A N41A N42A C46A 179.2(4) . . . . ?
C46A N42A C43A C44A -178.0(4) . . . . ?
C51A C52A C53A C54A -2.3(6) . . . . ?
C51A C56A C61A C62A -179.0(4) . . . . ?
C52A C51A C56A C55A -0.5(6) . . . . ?
C52A C51A C56A C61A 178.8(4) . . . . ?
C52A C53A C54A C55A 0.4(6) . . . . ?
C53A C54A C55A C56A 1.4(6) . . . . ?
C53A C54A C55A C64A -177.6(4) . . . . ?
C54A C55A C56A C51A -1.4(6) . . . . ?
C54A C55A C56A C61A 179.3(4) . . . . ?
C54A C55A C64A C46A 3.2(6) . . . . ?
C54A C55A C64A C63A -179.7(4) . . . . ?
C55A C56A C61A C62A 0.4(6) . . . . ?
C56A C51A C52A C53A 2.3(6) . . . . ?
C56A C55A C64A C46A -175.8(4) . . . . ?
C56A C55A C64A C63A 1.3(6) . . . . ?
C56A C61A C62A C63A 1.4(7) . . . . ?
C61A C62A C63A C64A -1.9(7) . . . . ?
C62A C63A C64A C46A 177.4(4) . . . . ?
C62A C63A C64A C55A 0.5(7) . . . . ?
C64A C55A C56A C51A 177.7(4) . . . . ?
C64A C55A C56A C61A -1.7(6) . . . . ?
N11B C12B C13B C14B -3.1(7) . . . . ?
N11B C12B C25B N21B -0.3(6) . . . . ?
N11B C12B C25B C24B 177.9(4) . . . . ?
C12B N11B C16B C15B -1.6(8) . . . . ?
C12B C13B C14B C15B -0.4(8) . . . . ?
C13B C12B C25B N21B 179.4(4) . . . . ?
C13B C12B C25B C24B -2.4(7) . . . . ?
C13B C14B C15B C16B 2.8(9) . . . . ?
C14B C15B C16B N11B -1.8(9) . . . . ?
C16B N11B C12B C13B 4.1(7) . . . . ?
C16B N11B C12B C25B -176.2(4) . . . . ?
N21B N22B C23B C24B 0.4(5) . . . . ?
N21B N22B C26B C51B -84.6(4) . . . . ?
N22B N21B C25B C12B 175.9(3) . . . . ?
N22B N21B C25B C24B -2.6(4) . . . . ?
N22B C23B C24B C25B -1.9(4) . . . . ?
N22B C26B C51B C52B 2.6(5) . . . . ?
N22B C26B C51B C56B -179.2(3) . . . . ?
C23B N22B C26B C51B 84.7(4) . . . . ?
C23B C24B C25B C12B -175.5(4) . . . . ?
C23B C24B C25B N21B 2.9(5) . . . . ?
C25B C12B C13B C14B 177.2(4) . . . . ?
C25B N21B N22B C23B 1.4(4) . . . . ?
C25B N21B N22B C26B 172.1(3) . . . . ?
C26B N22B C23B C24B -169.8(3) . . . . ?
C26B C51B C52B C53B 176.1(3) . . . . ?
C26B C51B C56B C55B -175.4(3) . . . . ?
C26B C51B C56B C61B 2.9(5) . . . . ?
N31B C32B C33B C34B 1.5(10) . . . . ?
N31B C32B C45B N41B 2.3(7) . . . . ?
N31B C32B C45B C44B 178.7(6) . . . . ?
C32B N31B C36B C35B 1.8(8) . . . . ?
C32B C33B C34B C35B -1.2(13) . . . . ?
C33B C32B C45B N41B -174.1(5) . . . . ?
C33B C32B C45B C44B 2.3(10) . . . . ?
C33B C34B C35B C36B 1.3(13) . . . . ?
C34B C35B C36B N31B -1.6(11) . . . . ?
C36B N31B C32B C33B -1.8(8) . . . . ?
C36B N31B C32B C45B -178.3(5) . . . . ?
N41B N42B C43B C44B -0.8(7) . . . . ?
N41B N42B C46B C64B 80.7(5) . . . . ?
N42B N41B C45B C32B 177.4(4) . . . . ?
N42B N41B C45B C44B 0.1(6) . . . . ?
N42B C43B C44B C45B 0.9(7) . . . . ?
N42B C46B C64B C55B -175.7(4) . . . . ?
N42B C46B C64B C63B 7.7(7) . . . . ?
C43B N42B C46B C64B -94.0(6) . . . . ?
C43B C44B C45B C32B -177.4(6) . . . . ?
C43B C44B C45B N41B -0.6(7) . . . . ?
C45B C32B C33B C34B 177.7(7) . . . . ?
C45B N41B N42B C43B 0.4(6) . . . . ?
C45B N41B N42B C46B -175.1(4) . . . . ?
C46B N42B C43B C44B 174.4(5) . . . . ?
C51B C52B C53B C54B -0.2(6) . . . . ?
C51B C56B C61B C62B -178.2(4) . . . . ?
C52B C51B C56B C55B 2.8(5) . . . . ?
C52B C51B C56B C61B -178.8(4) . . . . ?
C52B C53B C54B C55B 1.7(6) . . . . ?
C53B C54B C55B C56B -0.9(5) . . . . ?
C53B C54B C55B C64B 179.2(4) . . . . ?
C54B C55B C56B C51B -1.3(5) . . . . ?
C54B C55B C56B C61B -179.7(4) . . . . ?
C54B C55B C64B C46B 1.8(6) . . . . ?
C54B C55B C64B C63B 178.5(4) . . . . ?
C55B C56B C61B C62B 0.2(6) . . . . ?
C56B C51B C52B C53B -2.1(5) . . . . ?
C56B C55B C64B C46B -178.2(4) . . . . ?
C56B C55B C64B C63B -1.4(6) . . . . ?
C56B C61B C62B C63B 0.6(7) . . . . ?
C61B C62B C63B C64B -1.9(8) . . . . ?
C62B C63B C64B C46B 178.8(5) . . . . ?
C62B C63B C64B C55B 2.3(8) . . . . ?
C64B C55B C56B C51B 178.6(4) . . . . ?
C64B C55B C56B C61B 0.2(6) . . . . ?
N11C C12C C13C C14C 2.6(6) . . . . ?
N11C C12C C25C N21C 12.7(5) . . . . ?
N11C C12C C25C C24C -164.4(5) . . . . ?
C12C N11C C16C C15C 2.6(6) . . . . ?
C12C C13C C14C C15C -0.5(6) . . . . ?
C13C C12C C25C N21C -167.2(4) . . . . ?
C13C C12C C25C C24C 15.7(7) . . . . ?
C13C C14C C15C C16C -0.4(6) . . . . ?
C14C C15C C16C N11C -0.6(6) . . . . ?
C16C N11C C12C C13C -3.6(5) . . . . ?
C16C N11C C12C C25C 176.5(3) . . . . ?
N21C N22C C23C C24C 1.9(6) . . . . ?
N21C N22C C26C C51C 83.3(6) . . . . ?
N22C N21C C25C C12C -176.0(4) . . . . ?
N22C N21C C25C C24C 1.6(5) . . . . ?
N22C C23C C24C C25C -0.9(7) . . . . ?
N22C C26C C51C C52C -10.1(7) . . . . ?
N22C C26C C51C C56C 170.9(4) . . . . ?
C23C N22C C26C C51C -84.0(6) . . . . ?
C23C C24C C25C C12C 176.8(5) . . . . ?
C23C C24C C25C N21C -0.4(6) . . . . ?
C25C C12C C13C C14C -177.5(4) . . . . ?
C25C N21C N22C C23C -2.1(5) . . . . ?
C25C N21C N22C C26C -171.2(4) . . . . ?
C26C N22C C23C C24C 170.5(5) . . . . ?
C26C C51C C52C C53C -176.9(5) . . . . ?
C26C C51C C56C C55C 179.6(4) . . . . ?
C26C C51C C56C C61C -2.7(7) . . . . ?
N31C C32C C33C C34C -2.7(7) . . . . ?
N31C C32C C45C N41C 4.0(5) . . . . ?
N31C C32C C45C C44C 179.2(4) . . . . ?
C32C N31C C36C C35C -0.5(6) . . . . ?
C32C C33C C34C C35C -0.1(8) . . . . ?
C33C C32C C45C N41C -174.8(4) . . . . ?
C33C C32C C45C C44C 0.4(6) . . . . ?
C33C C34C C35C C36C 2.6(9) . . . . ?
C34C C35C C36C N31C -2.3(8) . . . . ?
C36C N31C C32C C33C 3.0(6) . . . . ?
C36C N31C C32C C45C -175.9(4) . . . . ?
N41C N42C C43C C44C -0.6(4) . . . . ?
N41C N42C C46C C64C -92.0(4) . . . . ?
N42C N41C C45C C32C 175.7(3) . . . . ?
N42C N41C C45C C44C -0.3(4) . . . . ?
N42C C43C C44C C45C 0.4(4) . . . . ?
N42C C46C C64C C55C 175.4(3) . . . . ?
N42C C46C C64C C63C -4.6(5) . . . . ?
C43C N42C C46C C64C 85.6(4) . . . . ?
C43C C44C C45C C32C -175.5(4) . . . . ?
C43C C44C C45C N41C 0.0(4) . . . . ?
C45C C32C C33C C34C 176.1(4) . . . . ?
C45C N41C N42C C43C 0.6(4) . . . . ?
C45C N41C N42C C46C 178.5(3) . . . . ?
C46C N42C C43C C44C -178.3(3) . . . . ?
C51C C52C C53C C54C -2.2(7) . . . . ?
C51C C56C C61C C62C -175.4(4) . . . . ?
C52C C51C C56C C55C 0.5(7) . . . . ?
C52C C51C C56C C61C 178.3(4) . . . . ?
C52C C53C C54C C55C -0.5(6) . . . . ?
C53C C54C C55C C56C 3.0(6) . . . . ?
C53C C54C C55C C64C -175.9(4) . . . . ?
C54C C55C C56C C51C -3.0(6) . . . . ?
C54C C55C C56C C61C 179.1(4) . . . . ?
C54C C55C C64C C46C -0.9(5) . . . . ?
C54C C55C C64C C63C 179.1(4) . . . . ?
C55C C56C C61C C62C 2.4(7) . . . . ?
C56C C51C C52C C53C 2.1(7) . . . . ?
C56C C55C C64C C46C -179.8(4) . . . . ?
C56C C55C C64C C63C 0.1(5) . . . . ?
C56C C61C C62C C63C -1.0(7) . . . . ?
C61C C62C C63C C64C -0.8(6) . . . . ?
C62C C63C C64C C46C -178.8(4) . . . . ?
C62C C63C C64C C55C 1.3(6) . . . . ?
C64C C55C C56C C51C 175.9(4) . . . . ?
C64C C55C C56C C61C -1.9(6) . . . . ?
N11D C12D C13D C14D -1.0(9) . . . . ?
N11D C12D C25D N21D 3.9(6) . . . . ?
N11D C12D C25D C24D -179.0(4) . . . . ?
C12D N11D C16D C15D -2.2(9) . . . . ?
C12D C13D C14D C15D 0.3(11) . . . . ?
C13D C12D C25D N21D -175.8(5) . . . . ?
C13D C12D C25D C24D 1.4(8) . . . . ?
C13D C14D C15D C16D -0.6(13) . . . . ?
C14D C15D C16D N11D 1.6(12) . . . . ?
C16D N11D C12D C13D 1.9(7) . . . . ?
C16D N11D C12D C25D -177.7(5) . . . . ?
N21D N22D C23D C24D -0.3(5) . . . . ?
N21D N22D C26D C51D -91.4(4) . . . . ?
N22D N21D C25D C12D 177.7(4) . . . . ?
N22D N21D C25D C24D 0.1(4) . . . . ?
N22D C23D C24D C25D 0.4(5) . . . . ?
N22D C26D C51D C52D -6.1(5) . . . . ?
N22D C26D C51D C56D 172.7(3) . . . . ?
C23D N22D C26D C51D 85.4(5) . . . . ?
C23D C24D C25D C12D -177.6(4) . . . . ?
C23D C24D C25D N21D -0.3(5) . . . . ?
C25D C12D C13D C14D 178.6(6) . . . . ?
C25D N21D N22D C23D 0.2(4) . . . . ?
C25D N21D N22D C26D 177.4(3) . . . . ?
C26D N22D C23D C24D -177.4(4) . . . . ?
C26D C51D C52D C53D 178.0(4) . . . . ?
C26D C51D C56D C55D -176.8(3) . . . . ?
C26D C51D C56D C61D 2.2(5) . . . . ?
N31D C32D C33D C34D -2.6(7) . . . . ?
N31D C32D C45D N41D 8.6(6) . . . . ?
N31D C32D C45D C44D -169.7(5) . . . . ?
C32D N31D C36D C35D -0.2(7) . . . . ?
C32D C33D C34D C35D 3.4(7) . . . . ?
C33D C32D C45D N41D -171.9(4) . . . . ?
C33D C32D C45D C44D 9.8(8) . . . . ?
C33D C34D C35D C36D -2.6(7) . . . . ?
C34D C35D C36D N31D 1.0(7) . . . . ?
C36D N31D C32D C33D 1.0(6) . . . . ?
C36D N31D C32D C45D -179.4(4) . . . . ?
N41D N42D C43D C44D -3.0(7) . . . . ?
N41D N42D C46D C64D 90.5(6) . . . . ?
N42D N41D C45D C32D -177.8(4) . . . . ?
N42D N41D C45D C44D 0.8(5) . . . . ?
N42D C43D C44D C45D 3.2(7) . . . . ?
N42D C46D C64D C55D 178.5(4) . . . . ?
N42D C46D C64D C63D -2.8(7) . . . . ?
C43D N42D C46D C64D -90.5(7) . . . . ?
C43D C44D C45D C32D 175.9(5) . . . . ?
C43D C44D C45D N41D -2.5(6) . . . . ?
C45D C32D C33D C34D 177.9(4) . . . . ?
C45D N41D N42D C43D 1.3(6) . . . . ?
C45D N41D N42D C46D -179.5(4) . . . . ?
C46D N42D C43D C44D 178.0(5) . . . . ?
C51D C52D C53D C54D -0.9(7) . . . . ?
C51D C56D C61D C62D -177.1(4) . . . . ?
C52D C51D C56D C55D 2.0(5) . . . . ?
C52D C51D C56D C61D -179.0(4) . . . . ?
C52D C53D C54D C55D 1.3(7) . . . . ?
C53D C54D C55D C56D 0.0(6) . . . . ?
C53D C54D C55D C64D -178.0(4) . . . . ?
C54D C55D C56D C51D -1.6(5) . . . . ?
C54D C55D C56D C61D 179.3(4) . . . . ?
C54D C55D C64D C46D -2.5(7) . . . . ?
C54D C55D C64D C63D 178.8(4) . . . . ?
C55D C56D C61D C62D 2.0(6) . . . . ?
C56D C51D C52D C53D -0.8(6) . . . . ?
C56D C55D C64D C46D 179.5(4) . . . . ?
C56D C55D C64D C63D 0.7(6) . . . . ?
C56D C61D C62D C63D 0.5(7) . . . . ?
C61D C62D C63D C64D -2.4(7) . . . . ?
C62D C63D C64D C46D -176.9(5) . . . . ?
C62D C63D C64D C55D 1.7(7) . . . . ?
C64D C55D C56D C51D 176.5(4) . . . . ?
C64D C55D C56D C61D -2.5(5) . . . . ?
N11E C12E C13E C14E 0.7(10) . . . . ?
N11E C12E C25E N21E 0.5(6) . . . . ?
N11E C12E C25E C24E -178.3(5) . . . . ?
C12E N11E C16E C15E -0.2(7) . . . . ?
C12E C13E C14E C15E -2.4(11) . . . . ?
C13E C12E C25E N21E 179.9(5) . . . . ?
C13E C12E C25E C24E 1.1(9) . . . . ?
C13E C14E C15E C16E 2.9(11) . . . . ?
C14E C15E C16E N11E -1.6(9) . . . . ?
C16E N11E C12E C13E 0.7(7) . . . . ?
C16E N11E C12E C25E -179.9(4) . . . . ?
N21E N22E C23E C24E 0.8(6) . . . . ?
N21E N22E C26E C51E 83.7(5) . . . . ?
N22E N21E C25E C12E -178.9(4) . . . . ?
N22E N21E C25E C24E 0.1(5) . . . . ?
N22E C23E C24E C25E -0.7(6) . . . . ?
N22E C26E C51E C52E -1.3(6) . . . . ?
N22E C26E C51E C56E 176.6(4) . . . . ?
C23E N22E C26E C51E -88.0(6) . . . . ?
C23E C24E C25E C12E 179.2(5) . . . . ?
C23E C24E C25E N21E 0.4(6) . . . . ?
C25E C12E C13E C14E -178.7(6) . . . . ?
C25E N21E N22E C23E -0.5(5) . . . . ?
C25E N21E N22E C26E -173.2(4) . . . . ?
C26E N22E C23E C24E 173.2(4) . . . . ?
C26E C51E C52E C53E 179.2(4) . . . . ?
C26E C51E C56E C55E 178.5(4) . . . . ?
C26E C51E C56E C61E -0.3(6) . . . . ?
N31E C32E C33E C34E -1.4(8) . . . . ?
N31E C32E C45E N41E -2.2(6) . . . . ?
N31E C32E C45E C44E 172.6(4) . . . . ?
C32E N31E C36E C35E -2.5(9) . . . . ?
C32E C33E C34E C35E -1.4(9) . . . . ?
C33E C32E C45E N41E -177.7(4) . . . . ?
C33E C32E C45E C44E -2.8(8) . . . . ?
C33E C34E C35E C36E 2.2(10) . . . . ?
C34E C35E C36E N31E -0.2(10) . . . . ?
C36E N31E C32E C33E 3.3(8) . . . . ?
C36E N31E C32E C45E -172.1(5) . . . . ?
N41E N42E C43E C44E 0.1(5) . . . . ?
N41E N42E C46E C64E -92.3(4) . . . . ?
N42E N41E C45E C32E 174.7(4) . . . . ?
N42E N41E C45E C44E -1.0(4) . . . . ?
N42E C43E C44E C45E -0.7(4) . . . . ?
N42E C46E C64E C55E -168.4(3) . . . . ?
N42E C46E C64E C63E 12.0(4) . . . . ?
C43E N42E C46E C64E 83.1(4) . . . . ?
C43E C44E C45E C32E -174.0(4) . . . . ?
C43E C44E C45E N41E 1.1(5) . . . . ?
C45E C32E C33E C34E 173.6(5) . . . . ?
C45E N41E N42E C43E 0.6(4) . . . . ?
C45E N41E N42E C46E 176.6(3) . . . . ?
C46E N42E C43E C44E -175.7(3) . . . . ?
C51E C52E C53E C54E 1.2(7) . . . . ?
C51E C56E C61E C62E 178.8(4) . . . . ?
C52E C51E C56E C55E -3.4(6) . . . . ?
C52E C51E C56E C61E 177.7(4) . . . . ?
C52E C53E C54E C55E -1.3(7) . . . . ?
C53E C54E C55E C56E -1.0(6) . . . . ?
C53E C54E C55E C64E -179.5(4) . . . . ?
C54E C55E C56E C51E 3.3(5) . . . . ?
C54E C55E C56E C61E -177.8(3) . . . . ?
C54E C55E C64E C46E -2.3(5) . . . . ?
C54E C55E C64E C63E 177.3(3) . . . . ?
C55E C56E C61E C62E -0.1(6) . . . . ?
C56E C51E C52E C53E 1.2(7) . . . . ?
C56E C55E C64E C46E 179.2(3) . . . . ?
C56E C55E C64E C63E -1.2(5) . . . . ?
C56E C61E C62E C63E -0.1(6) . . . . ?
C61E C62E C63E C64E -0.4(6) . . . . ?
C62E C63E C64E C46E -179.4(3) . . . . ?
C62E C63E C64E C55E 1.0(5) . . . . ?
C64E C55E C56E C51E -178.2(3) . . . . ?
C64E C55E C56E C61E 0.7(5) . . . . ?
N11F C12F C13F C14F 0.1(6) . . . . ?
N11F C12F C25F N21F -6.0(5) . . . . ?
N11F C12F C25F C24F 170.8(4) . . . . ?
C12F N11F C16F C15F 1.2(7) . . . . ?
C12F C13F C14F C15F 0.0(7) . . . . ?
C13F C12F C25F N21F 176.4(4) . . . . ?
C13F C12F C25F C24F -6.8(7) . . . . ?
C13F C14F C15F C16F 0.5(8) . . . . ?
C14F C15F C16F N11F -1.2(8) . . . . ?
C16F N11F C12F C13F -0.6(6) . . . . ?
C16F N11F C12F C25F -178.2(4) . . . . ?
N21F N22F C23F C24F 0.9(5) . . . . ?
N21F N22F C26F C51F -93.3(5) . . . . ?
N22F N21F C25F C12F 176.8(3) . . . . ?
N22F N21F C25F C24F -0.6(4) . . . . ?
N22F C23F C24F C25F -1.2(5) . . . . ?
N22F C26F C51F C52F -2.9(6) . . . . ?
N22F C26F C51F C56F -178.9(4) . . . . ?
C23F N22F C26F C51F 87.3(5) . . . . ?
C23F C24F C25F C12F -175.9(4) . . . . ?
C23F C24F C25F N21F 1.1(5) . . . . ?
C25F C12F C13F C14F 177.5(4) . . . . ?
C25F N21F N22F C23F -0.1(4) . . . . ?
C25F N21F N22F C26F -179.7(4) . . . . ?
C26F N22F C23F C24F -179.6(4) . . . . ?
C26F C51F C52F C53F -178.2(4) . . . . ?
C26F C51F C56F C55F 177.3(4) . . . . ?
C26F C51F C56F C61F -2.7(6) . . . . ?
N31F C32F C33F C34F 0.2(7) . . . . ?
N31F C32F C45F N41F -4.2(5) . . . . ?
N31F C32F C45F C44F 177.6(4) . . . . ?
C32F N31F C36F C35F 2.8(6) . . . . ?
C32F C33F C34F C35F 0.3(7) . . . . ?
C33F C32F C45F N41F 178.2(4) . . . . ?
C33F C32F C45F C44F 0.0(7) . . . . ?
C33F C34F C35F C36F 0.8(7) . . . . ?
C34F C35F C36F N31F -2.4(7) . . . . ?
C36F N31F C32F C33F -1.7(6) . . . . ?
C36F N31F C32F C45F -179.3(4) . . . . ?
N41F N42F C43F C44F 1.3(5) . . . . ?
N41F N42F C46F C64F 82.1(5) . . . . ?
N42F N41F C45F C32F -178.5(3) . . . . ?
N42F N41F C45F C44F 0.0(4) . . . . ?
N42F C43F C44F C45F -1.2(5) . . . . ?
N42F C46F C64F C55F -167.4(3) . . . . ?
N42F C46F C64F C63F 12.2(6) . . . . ?
C43F N42F C46F C64F -95.9(5) . . . . ?
C43F C44F C45F C32F 179.0(4) . . . . ?
C43F C44F C45F N41F 0.8(5) . . . . ?
C45F C32F C33F C34F 177.5(4) . . . . ?
C45F N41F N42F C43F -0.8(4) . . . . ?
C45F N41F N42F C46F -179.1(4) . . . . ?
C46F N42F C43F C44F 179.5(4) . . . . ?
C51F C52F C53F C54F 1.3(6) . . . . ?
C51F C56F C61F C62F 178.9(4) . . . . ?
C52F C51F C56F C55F 1.3(6) . . . . ?
C52F C51F C56F C61F -178.7(4) . . . . ?
C52F C53F C54F C55F 0.7(6) . . . . ?
C53F C54F C55F C56F -1.6(5) . . . . ?
C53F C54F C55F C64F 175.4(4) . . . . ?
C54F C55F C56F C51F 0.6(5) . . . . ?
C54F C55F C56F C61F -179.4(4) . . . . ?
C54F C55F C64F C46F -0.6(6) . . . . ?
C54F C55F C64F C63F 179.8(4) . . . . ?
C55F C56F C61F C62F -1.1(6) . . . . ?
C56F C51F C52F C53F -2.3(6) . . . . ?
C56F C55F C64F C46F 176.4(3) . . . . ?
C56F C55F C64F C63F -3.2(6) . . . . ?
C56F C61F C62F C63F -1.6(7) . . . . ?
C61F C62F C63F C64F 1.9(7) . . . . ?
C62F C63F C64F C46F -179.1(4) . . . . ?
C62F C63F C64F C55F 0.5(6) . . . . ?
C64F C55F C56F C51F -176.5(4) . . . . ?
C64F C55F C56F C61F 3.5(6) . . . . ?
O10G C11G C12G C13G -0.5(5) . . . . ?
O10G C15G C16G C17G -179.1(3) . . . . ?
C11G O10G C15G C14G 0.6(5) . . . . ?
C11G O10G C15G C16G -179.5(3) . . . . ?
C11G C12G C13G C14G 1.5(5) . . . . ?
C11G C12G C13G C21G -178.6(3) . . . . ?
C12G C13G C14G C15G -1.4(5) . . . . ?
C12G C13G C14G C19G -179.7(3) . . . . ?
C13G C14G C15G O10G 0.4(5) . . . . ?
C13G C14G C15G C16G -179.5(3) . . . . ?
C13G C14G C19G C18G 179.1(3) . . . . ?
C14G C15G C16G C17G 0.8(5) . . . . ?
C15G O10G C11G C12G -0.6(4) . . . . ?
C15G O10G C11G O20G 178.1(3) . . . . ?
C15G C14G C19G C18G 0.8(5) . . . . ?
C15G C16G C17G C18G -0.3(5) . . . . ?
C15G C16G C17G N22G 179.0(3) . . . . ?
C16G C17G C18G C19G 0.0(5) . . . . ?
C17G C18G C19G C14G -0.3(5) . . . . ?
C19G C14G C15G O10G 178.8(3) . . . . ?
C19G C14G C15G C16G -1.1(5) . . . . ?
O20G C11G C12G C13G -178.9(4) . . . . ?
C21G C13G C14G C15G 178.7(3) . . . . ?
C21G C13G C14G C19G 0.4(5) . . . . ?
N22G C17G C18G C19G -179.3(3) . . . . ?

loop_
_smtbx_masks_void_nr
_smtbx_masks_void_average_x
_smtbx_masks_void_average_y
_smtbx_masks_void_average_z
_smtbx_masks_void_volume
_smtbx_masks_void_count_electrons
_smtbx_masks_void_content
1 0.000 0.500 0.677 4054.9 1185.7 '66 CH3OH'
2 0.500 0.000 0.707 4054.9 1185.7 '66 CH3OH'
